data_4123418
loop_
_publ_author_name
'Barnes, Jonathan C.'
'Dale, Edward J.'
'Prokofjevs, Aleksandrs'
'Narayanan, Ashwin'
'Gibbs-Hall, Ian C'
'Jur\'i\<cek, Michal'
'Stern, Charlotte L.'
'Sarjeant, Amy A.'
'Botros, Youssry Y.'
'Stupp, Samuel I.'
'Stoddart, J. Fraser'

_publ_section_title
;
 Semiconducting single crystals comprising segregated arrays of complexes
 of c60.
;
_journal_issue 6
_journal_name_full 'Journal of the American Chemical Society'
_journal_page_first 2392
_journal_page_last 2399
_journal_paper_doi 10.1021/ja512959g
_journal_volume 137
_journal_year 2015
_chemical_formula_moiety '2(C60 H48 N4), 2(C3 H7 O0.5), 5.5(C20 H12), 8(F6 P)'
_chemical_formula_sum 'C236 H176 F48 N8 O P8'
_chemical_formula_weight 4299.60
_chemical_name_systematic
;
 ?
;
_space_group_crystal_system monoclinic
_space_group_IT_number 13
_space_group_name_Hall '-P 2yac'
_space_group_name_H-M_alt 'P 1 2/n 1'
_symmetry_space_group_name_Hall '-P 2yac'
_symmetry_space_group_name_H-M 'P 1 2/n 1'
_atom_sites_solution_hydrogens geom
_atom_sites_solution_primary dual
_audit_creation_date 2013-09-11
_audit_creation_method
;
  Olex2 1.2
  (compiled Apr 23 2013 17:59:47, GUI svn.r4466)
;
_cell_angle_alpha 90
_cell_angle_beta 94.8563(15)
_cell_angle_gamma 90
_cell_formula_units_Z 4
_cell_length_a 23.0809(5)
_cell_length_b 23.1311(6)
_cell_length_c 38.3125(9)
_cell_measurement_reflns_used 9910
_cell_measurement_temperature 100(2)
_cell_measurement_theta_max 62.43
_cell_measurement_theta_min 2.31
_cell_volume 20381.1(8)
_computing_cell_refinement 'SAINT V7.23A (Bruker, 2005)'
_computing_data_collection 'APEX2 V2.1-4 (Bruker, 2007)'
_computing_data_reduction 'Bruker SAINT'
_computing_molecular_graphics
;
O. V. Dolomanov, L. J. Bourhis, R. J. Gildea, J. A. K. Howard and H. Puschmann,
OLEX2: a complete structure solution, refinement and analysis program.
J. Appl. Cryst. (2009). 42, 339-341.
;
_computing_publication_material
;
O. V. Dolomanov, L. J. Bourhis, R. J. Gildea, J. A. K. Howard and H. Puschmann,
OLEX2: a complete structure solution, refinement and analysis program.
J. Appl. Cryst. (2009). 42, 339-341.
;
_computing_structure_refinement
;
XL, G.M. Sheldrick, Acta Cryst.
(2008). A64, 112-122
;
_computing_structure_solution
;
XM, G.M. Sheldrick, Acta Cryst.
(2008). A64, 112-122
;
_diffrn_ambient_temperature 99.99
_diffrn_detector_area_resol_mean 8
_diffrn_measured_fraction_theta_full 0.873
_diffrn_measured_fraction_theta_max 0.991
_diffrn_measurement_device_type 'Bruker Kappa APEX CCD area detector'
_diffrn_measurement_method '\w and \f scans'
_diffrn_radiation_monochromator 'MX optics'
_diffrn_radiation_type CuK\a
_diffrn_radiation_wavelength 1.54178
_diffrn_reflns_av_R_equivalents 0.0521
_diffrn_reflns_av_unetI/netI 0.0622
_diffrn_reflns_Laue_measured_fraction_full 0.873
_diffrn_reflns_Laue_measured_fraction_max 0.991
_diffrn_reflns_limit_h_max 22
_diffrn_reflns_limit_h_min -26
_diffrn_reflns_limit_k_max 26
_diffrn_reflns_limit_k_min -25
_diffrn_reflns_limit_l_max 43
_diffrn_reflns_limit_l_min -44
_diffrn_reflns_number 86658
_diffrn_reflns_point_group_measured_fraction_full 0.873
_diffrn_reflns_point_group_measured_fraction_max 0.991
_diffrn_reflns_theta_full 67.679
_diffrn_reflns_theta_max 62.44
_diffrn_reflns_theta_min 1.16
_diffrn_source microsource
_diffrn_standards_number 0
_exptl_absorpt_coefficient_mu 1.530
_exptl_absorpt_correction_T_max 0.7522
_exptl_absorpt_correction_T_min 0.6641
_exptl_absorpt_correction_type multi-scan
_exptl_absorpt_process_details
;
SADABS-2012/1 (Bruker,2012) was used for absorption correction.
wR2(int) was 0.0645 before and 0.0539 after correction.
The Ratio of minimum to maximum transmission is 0.8829.
The \l/2 correction factor is 0.0015.
;
_exptl_crystal_colour yellow
_exptl_crystal_colour_primary yellow
_exptl_crystal_density_diffrn 1.401
_exptl_crystal_description block
_exptl_crystal_F_000 8832
_exptl_crystal_size_max 0.114
_exptl_crystal_size_mid 0.075
_exptl_crystal_size_min 0.057
_refine_diff_density_max 2.440
_refine_diff_density_min -0.964
_refine_diff_density_rms 0.119
_refine_ls_extinction_method none
_refine_ls_goodness_of_fit_ref 1.030
_refine_ls_hydrogen_treatment constr
_refine_ls_matrix_type full
_refine_ls_number_parameters 2910
_refine_ls_number_reflns 32209
_refine_ls_number_restraints 1731
_refine_ls_restrained_S_all 1.021
_refine_ls_R_factor_all 0.1376
_refine_ls_R_factor_gt 0.1038
_refine_ls_shift/su_max 0.001
_refine_ls_shift/su_mean 0.000
_refine_ls_structure_factor_coef Fsqd
_refine_ls_weighting_details 'w=1/[\s^2^(Fo^2^)+(0.1563P)^2^+75.4730P] where P=(Fo^2^+2Fc^2^)/3'
_refine_ls_weighting_scheme calc
_refine_ls_wR_factor_gt 0.2819
_refine_ls_wR_factor_ref 0.3033
_reflns_Friedel_coverage 0.000
_reflns_number_gt 22374
_reflns_number_total 32209
_reflns_threshold_expression 'I > 2\s(I)'
_cod_data_source_file ja512959g_si_003.cif
_cod_data_source_block n3041
_cod_depositor_comments 'Adding full bibliography for 4123417--4123419.cif.'
_cod_database_code 4123418
_shelx_space_group_comment
;
The symmetry employed for this shelxl refinement is uniquely defined
by the following loop, which should always be used as a source of
symmetry information in preference to the above space-group names.
They are only intended as comments.
;
_olex2_refinement_description
;
1. Fixed Uiso
 At 1.2 times of:
  All C(H) groups, All C(H,H) groups
 At 1.5 times of:
  All C(H,H,H) groups
2. Restrained distances
 F51-F53 \\sim F51-F54 \\sim F51-F52 \\sim F51-F50 \\sim F53-F52 \\sim F53-F49
 \\sim F53-F50 \\sim F54-F52
 \\sim F54-F49 \\sim F54-F50 \\sim F52-F49 \\sim F49-F50
 with sigma of 0.04
 P9-F51 \\sim P9-F53 \\sim P9-F54 \\sim P9-F52 \\sim P9-F49 \\sim P9-F50
 with sigma of 0.02
 F45-F47 \\sim F45-F48 \\sim F45-F46 \\sim F45-F44 \\sim F47-F46 \\sim F47-F43
 \\sim F47-F44 \\sim F48-F46
 \\sim F48-F43 \\sim F48-F44 \\sim F46-F43 \\sim F43-F44
 with sigma of 0.04
 P8-F45 \\sim P8-F47 \\sim P8-F48 \\sim P8-F46 \\sim P8-F43 \\sim P8-F44
 with sigma of 0.02
 F37-F38 \\sim F37-F41 \\sim F37-F42 \\sim F38-F39 \\sim F38-F41 \\sim F38-F42
 \\sim F40-F42
 with sigma of 0.04
 P7-F37 \\sim P7-F38 \\sim P7-F39 \\sim P7-F40 \\sim P7-F41 \\sim P7-F42
 with sigma of 0.02
 F37-F38 \\sim F37-F40 \\sim F37-F41 \\sim F37-F42 \\sim F38-F39 \\sim F38-F41
 \\sim F38-F42 \\sim F39-F41
 \\sim F40-F41 \\sim F40-F42
 with sigma of 0.04
 P7-F37 \\sim P7-F38 \\sim P7-F39 \\sim P7-F40 \\sim P7-F41 \\sim P7-F42
 with sigma of 0.02
 F37A-F38A \\sim F37A-F40A \\sim F37A-F41A \\sim F37A-F42A \\sim F38A-F39A
 \\sim F38A-F41A \\sim F38A-
 F42A \\sim F39A-F40A \\sim F39A-F41A \\sim F39A-F42A \\sim F40A-F41A 
 \\sim F40A-F42A
 with sigma of 0.04
 P7A-F37A \\sim P7A-F38A \\sim P7A-F39A \\sim P7A-F40A \\sim P7A-F41A 
 \\sim P7A-F42A
 with sigma of 0.02
 F31-F32 \\sim F31-F34 \\sim F31-F35 \\sim F31-F36 \\sim F32-F33 \\sim F32-F35
 \\sim F32-F36 \\sim F33-F34
 \\sim F33-F35 \\sim F33-F36 \\sim F34-F35 \\sim F34-F36
 with sigma of 0.04
 P6-F31 \\sim P6-F32 \\sim P6-F33 \\sim P6-F34 \\sim P6-F35 \\sim P6-F36
 with sigma of 0.02
 F31A-F32A \\sim F31A-F34A \\sim F31A-F35A \\sim F31A-F36A \\sim F32A-F33A 
 \\sim F32A-F35A \\sim F32A-
 F36A \\sim F33A-F34A \\sim F33A-F35A \\sim F33A-F36A \\sim F34A-F35A 
 \\sim F34A-F36A
 with sigma of 0.04
 P6A-F31A \\sim P6A-F32A \\sim P6A-F33A \\sim P6A-F34A \\sim P6A-F35A 
 \\sim P6A-F36A
 with sigma of 0.02
 C216-C215 \\sim C217-C216 \\sim C218-C217 \\sim C218-C213 \\sim C219-C213 
 \\sim C224-C219 \\sim C224-
 C223 \\sim C223-C222 \\sim C222-C221 \\sim C222_$1-C221 \\sim C223_$1-C222_$1 
 \\sim C224_$1-
 C223_$1 \\sim C224_$1-C219_$1 \\sim C219_$1-C213_$1 \\sim C218_$1-C213_$1 
 \\sim C218_$1-
 C217_$1 \\sim C217_$1-C216_$1 \\sim C216_$1-C215 \\sim C215-C214 
 \\sim C214-C213_$1 \\sim C214-
 C213 \\sim C220-C219 \\sim C220-C219_$1 \\sim C221-C220
 with sigma of 0.02
 C222-C224 \\sim C223-C219 \\sim C220-C213 \\sim C218-C216 \\sim C217-C215
 \\sim C216_$1-C218_$1 -
 C217_$1-C213_$1 \\sim C214-C219_$1 \\sim C224_$1-C222_$1 \\sim C223_$1-C221
 with sigma of 0.02
 C222-C219 \\sim C221-C224 \\sim C223-C220 \\sim C213-C219_$1 \\sim C214-C217
 \\sim C218-C215 -
 C216-C213 \\sim C216_$1-C213_$1 \\sim C215-C218_$1 \\sim C217_$1-C214 
 \\sim C219_$1-C222_$1 -
 C224_$1-C221 \\sim C220-C223_$1
 with sigma of 0.02
 C234-C233 \\sim C233-C232 \\sim C232-C231 \\sim C236-C231 \\sim C236-C235 
 \\sim C235-C234 \\sim C231-
 C225 \\sim C226-C225 \\sim C227-C226 \\sim C228-C227 \\sim C229-C228 
 \\sim C230-C229 \\sim C230-C225 -
 C235-C234_$1 \\sim C234_$1-C233_$1 \\sim C233_$1-C232_$1 \\sim C232_$1-C231_$1
 \\sim C236-
 C231_$1 \\sim C231_$1-C225_$1 \\sim C230-C225_$1 \\sim C226_$1-C225_$1
 \\sim C227_$1-C226_$1 -
 C228_$1-C227_$1 \\sim C229-C228_$1
 with sigma of 0.02
 C233-C231 \\sim C232-C234 \\sim C235-C233_$1 \\sim C234_$1-C232_$1
 \\sim C236-C225_$1 -
 C231_$1-C230 \\sim C225-C227 \\sim C226-C228 \\sim C229-C227_$1 
 \\sim C228_$1-C226_$1
 with sigma of 0.02
 C234-C231 \\sim C233-C236 \\sim C232-C235 \\sim C225-C228 \\sim C226-C229
 \\sim C227-C230 -
 C225_$1-C228_$1 \\sim C231_$1-C234_$1 \\sim C231-C225_$1 \\sim C231_$1-C225
 \\sim C236-C230 -
 C229-C226_$1 \\sim C232_$1-C235 \\sim C233_$1-C236 \\sim C234_$1-C231_$1 
 \\sim C227_$1-C230 -
 C228_$1-C225_$1
 with sigma of 0.02
 O2-C268 \\sim O2-C968 \\sim O2-C269 \\sim O2-C969
 with sigma of 0.02
 C270-C268 \\sim C271-C268 \\sim C971-C968 \\sim C970-C968 \\sim C973-C969
 \\sim C972-C969 \\sim C272-
 C269 \\sim C273-C269
 with sigma of 0.02
 C271-C270 \\sim C970-C971 \\sim C973-C972 \\sim C272-C273
 with sigma of 0.02
 C969-C968 \\sim C268-C269
 with sigma of 0.02
 O1-C249 \\sim O1-C252
 with sigma of 0.02
 C253-C252 \\sim C254-C252 \\sim C250-C249 \\sim C251-C249
 with sigma of 0.02
 C250-C251 \\sim C254-C253
 with sigma of 0.02
3. Rigid bond restraints
 P7A, F37A, F38A, F39A, F40A, F41A, F42A, F37, P7, F38, F39, F40, F41, F42
 with sigma for 1-2 distances of 0.01 and sigma for 1-3 distances of 0.01
 C971, O2, C268, C269, C969, C968, C270, C271, C272, C273, C973, C972, C970
 with sigma for 1-2 distances of 0.005 and sigma for 1-3 distances of 0.01
 F41, P7, F37, F38, F39, F40, F42, F39A, P7A, F37A, F38A, F40A, F41A, F42A
 with sigma for 1-2 distances of 0.01 and sigma for 1-3 distances of 0.01
4. Uiso/Uaniso restraints and constraints
P7A \\sim F37A \\sim F38A \\sim F39A \\sim F40A \\sim F41A \\sim F42A \\sim F42
 \\sim P7 \\sim F37 \\sim F38 \\sim F39 \\sim F40 \\sim F41: within 1.7A with 
 sigma of 0.04 and sigma for terminal atoms of 0.08
O2 \\sim C268 \\sim C269 \\sim C969 \\sim C968 \\sim C270 \\sim C271 \\sim C272
 \\sim C273 \\sim C973 \\sim C972 \\sim C970 \\sim C971: within 1.7A with sigma
 of 0.01 and sigma for terminal atoms of 0.02
F41 \\sim P7 \\sim F37 \\sim F38 \\sim F39 \\sim F40 \\sim F42 \\sim F39A
 \\sim P7A \\sim F37A \\sim F38A \\sim F40A \\sim F41A \\sim F42A: within 1.7A
 with sigma of 0.04 and sigma for terminal atoms of 0.08
Uanis(C215) = Uanis(C213) = Uanis(C218) = Uanis(C214) = Uanis(C219) = 
Uanis(C217) = Uanis(C224) = Uanis(C220) = Uanis(C216) = Uanis(C223) = 
Uanis(C221) = Uanis(C222)
Uanis(C228) = Uanis(C225) = Uanis(C226) = Uanis(C230) = Uanis(C231) = 
Uanis(C227) = Uanis(C229) = Uanis(C232) = Uanis(C236) = Uanis(C233) = 
Uanis(C235) = Uanis(C234)
5. Others
 Sof(C969)=Sof(H969)=Sof(C973)=Sof(H97A)=Sof(H97B)=Sof(H97C)=Sof(C972)=
 Sof(H97D)=Sof(H97E)=Sof(H97F)=Sof(C968)=Sof(H968)=Sof(C970)=Sof(H97G)=
 Sof(H97H)=Sof(H97I)=Sof(C971)=Sof(H97J)=Sof(H97K)=Sof(H97L)=0.5*(1-FVAR(2))
 Sof(C268)=Sof(H268)=Sof(C269)=Sof(H269)=Sof(C270)=Sof(H27A)=Sof(H27B)=
 Sof(H27C)=Sof(C271)=Sof(H27D)=Sof(H27E)=Sof(H27F)=Sof(C272)=Sof(H27G)=
 Sof(H27H)=Sof(H27I)=Sof(C273)=Sof(H27J)=Sof(H27K)=Sof(H27L)=0.5*FVAR(2)
 Sof(P6A)=Sof(F31A)=Sof(F32A)=Sof(F33A)=Sof(F34A)=Sof(F35A)=Sof(F36A)=1-FVAR(2)
 Sof(P6)=Sof(F31)=Sof(F32)=Sof(F33)=Sof(F34)=Sof(F35)=Sof(F36)=FVAR(2)
 Sof(P9)=Sof(F49)=Sof(F50)=Sof(F51)=Sof(F52)=Sof(F53)=Sof(F54)=1-FVAR(3)
 Sof(P8)=Sof(F43)=Sof(F44)=Sof(F45)=Sof(F46)=Sof(F47)=Sof(F48)=FVAR(3)
 Sof(P7A)=Sof(F37A)=Sof(F38A)=Sof(F39A)=Sof(F40A)=Sof(F41A)=Sof(F42A)=1-FVAR(4)
 Sof(P7)=Sof(F37)=Sof(F38)=Sof(F39)=Sof(F40)=Sof(F41)=Sof(F42)=FVAR(4)
 Fixed Sof: O2(0.5) O1(0.5) C249(0.5) H249(0.5) C250(0.5) H25A(0.5) H25B(0.5)
 H25C(0.5) C251(0.5) H25D(0.5) H25E(0.5) H25F(0.5) C252(0.5) H252(0.5)
 C253(0.5) H25G(0.5) H25H(0.5) H25I(0.5) C254(0.5) H25J(0.5) H25K(0.5) H25L(0.5)
 Fixed X: C229(1.25) C230(1.25) C235(1.25) C236(1.25) C214(1.25) C215(1.25)
 C220(1.25) C221(1.25)
 Fixed Z: C229(0.25) C230(0.25) C235(0.25) C236(0.25) C214(0.25) C215(0.25)
 C220(0.25) C221(0.25)
6.a Ternary CH refined with riding coordinates:
 C969(H969), C968(H968), C268(H268), C269(H269), C249(H249), C252(H252)
6.b Secondary CH2 refined with riding coordinates:
 C77(H77A,H77B), C90(H90A,H90B), C107(H10A,H10B), C120(H12A,H12B), C13(H13A,
 H13B), C30(H30A,H30B), C43(H43A,H43B), C60(H60A,H60B)
6.c Me refined with riding coordinates:
 C973(H97A,H97B,H97C), C972(H97D,H97E,H97F), C970(H97G,H97H,H97I), C971(H97J,
 H97K,H97L), C270(H27A,H27B,H27C), C271(H27D,H27E,H27F), C272(H27G,H27H,H27I),
 C273(H27J,H27K,H27L), C250(H25A,H25B,H25C), C251(H25D,H25E,H25F), C253(H25G,
 H25H,H25I), C254(H25J,H25K,H25L)
6.d Aromatic/amide H refined with riding coordinates:
 C61(H61), C62(H62), C64(H64), C65(H65), C67(H67), C68(H68), C70(H70),
 C71(H71), C73(H73), C74(H74), C75(H75), C76(H76), C79(H79), C80(H80), C82(H82),
  C83(H83), C85(H85), C86(H86), C88(H88), C89(H89), C91(H91), C92(H92),
 C94(H94), C95(H95), C97(H97), C98(H98), C100(H100), C101(H101), C103(H103),
 C104(H104), C105(H105), C106(H106), C109(H109), C110(H110), C112(H112),
 C113(H113), C115(H115), C116(H116), C118(H118), C119(H119), C2(H2), C3(H3),
 C5(H5), C6(H6), C8(H8), C9(H9), C11(H11), C12(H12), C14(H14), C15(H15),
 C17(H17), C18(H18), C20(H20), C21(H21), C23(H23), C24(H24), C26(H26), C27(H27),
  C28(H28), C29(H29), C32(H32), C33(H33), C35(H35), C36(H36), C38(H38),
 C39(H39), C41(H41), C42(H42), C44(H44), C45(H45), C47(H47), C48(H48), C50(H50),
  C51(H51), C53(H53), C54(H54), C56(H56), C57(H57), C58(H58), C59(H59),
 C122(H122), C123(H123), C124(H124), C128(H128), C129(H129), C130(H130),
 C132(H132), C133(H133), C134(H134), C136(H136), C137(H137), C138(H138),
 C162(H162), C163(H163), C164(H164), C166(H166), C167(H167), C168(H168),
 C172(H172), C173(H173), C174(H174), C176(H176), C177(H177), C178(H178),
 C142(H142), C143(H143), C144(H144), C146(H146), C147(H147), C148(H148),
 C152(H152), C153(H153), C154(H154), C156(H156), C157(H157), C158(H158),
 C226(H226), C227(H227), C228(H228), C232(H232), C233(H233), C234(H234),
 C216(H216), C217(H217), C218(H218), C222(H222), C223(H223), C224(H224),
 C183(H183), C184(H184), C185(H185), C190(H190), C191(H191), C192(H192),
 C194(H194), C195(H195), C196(H196), C198(H198), C199(H199), C200(H200),
 C205(H205), C206(H206), C207(H207), C209(H209), C210(H210), C211(H211)
;
_smtbx_masks_special_details
;
The solvent masking procedure as implemented in Olex2 was used to remove the
electronic contribution of solvent molecules from the refinement.  As the exact
solvent content is not known, only the atoms used in the refinement model are
reported in the formula here.

Total solvent accessible volume / cell = 952.1 Ang^3^ [4.7%]
Total electron count / cell = 278.9
;
_shelx_estimated_absorpt_t_max 0.918
_shelx_estimated_absorpt_t_min 0.845
_shelxl_version_number 2013-3

loop_
_space_group_symop_operation_xyz
'x, y, z'
'-x+1/2, y, -z+1/2'
'-x, -y, -z'
'x-1/2, -y, z-1/2'

loop_
_atom_site_label
_atom_site_type_symbol
_atom_site_fract_x
_atom_site_fract_y
_atom_site_fract_z
_atom_site_U_iso_or_equiv
_atom_site_adp_type
_atom_site_occupancy
_atom_site_site_symmetry_order
_atom_site_calc_flag
_atom_site_refinement_flags_posn
_atom_site_refinement_flags_adp
_atom_site_refinement_flags_occupancy
_atom_site_disorder_assembly
_atom_site_disorder_group
N5 N 1.3269(2) 0.2616(2) 0.37549(13) 0.0359(11) Uani 1 1 d . . . . .
N6 N 0.9618(2) -0.0616(2) 0.38377(13) 0.0353(11) Uani 1 1 d . . . . .
N7 N 0.6593(2) 0.2832(2) 0.35616(15) 0.0420(12) Uani 1 1 d . . . . .
N8 N 1.0234(2) 0.6121(2) 0.38330(14) 0.0397(12) Uani 1 1 d . . . . .
C61 C 1.3100(3) 0.2427(3) 0.40606(17) 0.0393(14) Uani 1 1 d . . . . .
H61 H 1.3277 0.2584 0.4273 0.047 Uiso 1 1 calc R U . . .
C62 C 1.2685(3) 0.2018(3) 0.40747(16) 0.0377(13) Uani 1 1 d . . . . .
H62 H 1.2571 0.1901 0.4296 0.045 Uiso 1 1 calc R U . . .
C63 C 1.2420(2) 0.1764(2) 0.37729(15) 0.0320(12) Uani 1 1 d . . . . .
C64 C 1.2638(3) 0.1941(3) 0.34594(17) 0.0436(15) Uani 1 1 d . . . . .
H64 H 1.2498 0.1760 0.3246 0.052 Uiso 1 1 calc R U . . .
C65 C 1.3046(3) 0.2364(3) 0.34542(17) 0.0439(15) Uani 1 1 d . . . . .
H65 H 1.3176 0.2484 0.3237 0.053 Uiso 1 1 calc R U . . .
C66 C 1.1947(2) 0.1346(2) 0.37830(15) 0.0323(12) Uani 1 1 d . . . . .
C67 C 1.1866(3) 0.1035(3) 0.40912(17) 0.0443(15) Uani 1 1 d . . . . .
H67 H 1.2128 0.1094 0.4293 0.053 Uiso 1 1 calc R U . . .
C68 C 1.1418(3) 0.0647(3) 0.41066(17) 0.0455(15) Uani 1 1 d . . . . .
H68 H 1.1373 0.0443 0.4318 0.055 Uiso 1 1 calc R U . . .
C69 C 1.1028(2) 0.0551(2) 0.38151(16) 0.0343(13) Uani 1 1 d . . . . .
C70 C 1.1115(3) 0.0848(4) 0.35078(19) 0.0577(19) Uani 1 1 d . . . . .
H70 H 1.0859 0.0783 0.3304 0.069 Uiso 1 1 calc R U . . .
C71 C 1.1567(3) 0.1235(3) 0.34954(19) 0.059(2) Uani 1 1 d . . . . .
H71 H 1.1617 0.1429 0.3282 0.071 Uiso 1 1 calc R U . . .
C72 C 1.0547(2) 0.0137(3) 0.38249(16) 0.0350(13) Uani 1 1 d . . . . .
C73 C 1.0302(3) 0.0006(4) 0.4135(2) 0.067(2) Uani 1 1 d . . . . .
H73 H 1.0461 0.0167 0.4350 0.080 Uiso 1 1 calc R U . . .
C74 C 0.9832(4) -0.0355(4) 0.4130(2) 0.074(3) Uani 1 1 d . . . . .
H74 H 0.9653 -0.0422 0.4341 0.089 Uiso 1 1 calc R U . . .
C75 C 0.9870(3) -0.0538(3) 0.35487(19) 0.0492(16) Uani 1 1 d . . . . .
H75 H 0.9728 -0.0739 0.3343 0.059 Uiso 1 1 calc R U . . .
C76 C 1.0332(3) -0.0175(3) 0.35362(18) 0.0514(17) Uani 1 1 d . . . . .
H76 H 1.0510 -0.0136 0.3323 0.062 Uiso 1 1 calc R U . . .
C77 C 0.9062(2) -0.0947(3) 0.38328(17) 0.0372(13) Uani 1 1 d . . . . .
H77A H 0.9045 -0.1161 0.4055 0.045 Uiso 1 1 calc R U . . .
H77B H 0.9037 -0.1230 0.3638 0.045 Uiso 1 1 calc R U . . .
C78 C 0.8565(2) -0.0524(2) 0.37853(16) 0.0347(13) Uani 1 1 d . . . . .
C79 C 0.8271(3) -0.0345(3) 0.40629(18) 0.0533(18) Uani 1 1 d . . . . .
H79 H 0.8360 -0.0516 0.4287 0.064 Uiso 1 1 calc R U . . .
C80 C 0.7849(4) 0.0080(4) 0.40232(18) 0.062(2) Uani 1 1 d . . . . .
H80 H 0.7646 0.0186 0.4219 0.075 Uiso 1 1 calc R U . . .
C81 C 0.7712(2) 0.0354(2) 0.37065(15) 0.0327(12) Uani 1 1 d . . . . .
C82 C 0.7978(3) 0.0139(4) 0.34256(18) 0.061(2) Uani 1 1 d . . . . .
H82 H 0.7869 0.0287 0.3198 0.073 Uiso 1 1 calc R U . . .
C83 C 0.8399(3) -0.0287(4) 0.34643(18) 0.061(2) Uani 1 1 d . . . . .
H83 H 0.8577 -0.0418 0.3264 0.074 Uiso 1 1 calc R U . . .
C84 C 0.7286(2) 0.0824(2) 0.36656(15) 0.0340(12) Uani 1 1 d . . . . .
C85 C 0.7143(3) 0.1157(3) 0.39489(17) 0.0423(14) Uani 1 1 d . . . . .
H85 H 0.7306 0.1060 0.4177 0.051 Uiso 1 1 calc R U . . .
C86 C 0.6773(3) 0.1624(3) 0.39067(18) 0.0460(15) Uani 1 1 d . . . . .
H86 H 0.6682 0.1840 0.4106 0.055 Uiso 1 1 calc R U . . .
C87 C 0.6533(2) 0.1781(3) 0.35790(17) 0.0389(14) Uani 1 1 d . . . . .
C88 C 0.6633(4) 0.1440(4) 0.3302(2) 0.070(2) Uani 1 1 d . . . . .
H88 H 0.6446 0.1524 0.3078 0.085 Uiso 1 1 calc R U . . .
C89 C 0.7005(4) 0.0973(4) 0.3344(2) 0.071(2) Uani 1 1 d . . . . .
H89 H 0.7071 0.0745 0.3145 0.085 Uiso 1 1 calc R U . . .
C90 C 0.6186(3) 0.2335(3) 0.35286(18) 0.0425(14) Uani 1 1 d . . . . .
H90A H 0.5969 0.2337 0.3294 0.051 Uiso 1 1 calc R U . . .
H90B H 0.5902 0.2363 0.3708 0.051 Uiso 1 1 calc R U . . .
C91 C 0.6704(3) 0.3104(3) 0.38732(18) 0.0416(15) Uani 1 1 d . . . . .
H91 H 0.6480 0.3013 0.4063 0.050 Uiso 1 1 calc R U . . .
C92 C 0.7142(3) 0.3512(3) 0.39174(18) 0.0411(14) Uani 1 1 d . . . . .
H92 H 0.7216 0.3700 0.4137 0.049 Uiso 1 1 calc R U . . .
C93 C 0.7472(3) 0.3649(3) 0.36438(19) 0.0440(15) Uani 1 1 d . . . . .
C94 C 0.7334(3) 0.3381(3) 0.3319(2) 0.062(2) Uani 1 1 d . . . . .
H94 H 0.7541 0.3480 0.3124 0.074 Uiso 1 1 calc R U . . .
C95 C 0.6895(3) 0.2973(3) 0.3285(2) 0.0595(19) Uani 1 1 d . . . . .
H95 H 0.6805 0.2789 0.3066 0.071 Uiso 1 1 calc R U . . .
C96 C 0.7950(3) 0.4081(3) 0.36839(19) 0.0441(15) Uani 1 1 d . . . . .
C97 C 0.8246(3) 0.4189(3) 0.4006(2) 0.0501(17) Uani 1 1 d . . . . .
H97 H 0.8147 0.3978 0.4206 0.060 Uiso 1 1 calc R U . . .
C98 C 0.8689(3) 0.4602(3) 0.40437(19) 0.0509(17) Uani 1 1 d . . . . .
H98 H 0.8889 0.4668 0.4267 0.061 Uiso 1 1 calc R U . . .
C99 C 0.8839(3) 0.4919(3) 0.37549(17) 0.0387(14) Uani 1 1 d . . . . .
C100 C 0.8534(3) 0.4809(3) 0.34298(19) 0.0504(17) Uani 1 1 d . . . . .
H100 H 0.8631 0.5019 0.3230 0.060 Uiso 1 1 calc R U . . .
C101 C 0.8096(3) 0.4401(3) 0.33937(19) 0.0511(17) Uani 1 1 d . . . . .
H101 H 0.7893 0.4338 0.3171 0.061 Uiso 1 1 calc R U . . .
C102 C 0.9304(3) 0.5350(3) 0.37896(18) 0.0410(14) Uani 1 1 d . . . . .
C103 C 0.9612(3) 0.5485(3) 0.41032(19) 0.0537(18) Uani 1 1 d . . . . .
H103 H 0.9500 0.5314 0.4313 0.064 Uiso 1 1 calc R U . . .
C104 C 1.0075(3) 0.5860(3) 0.4121(2) 0.0539(18) Uani 1 1 d . . . . .
H104 H 1.0285 0.5935 0.4340 0.065 Uiso 1 1 calc R U . . .
C105 C 0.9926(3) 0.6036(3) 0.35281(19) 0.0488(16) Uani 1 1 d . . . . .
H105 H 1.0031 0.6236 0.3326 0.059 Uiso 1 1 calc R U . . .
C106 C 0.9463(3) 0.5670(3) 0.34986(19) 0.0492(16) Uani 1 1 d . . . . .
H106 H 0.9244 0.5629 0.3279 0.059 Uiso 1 1 calc R U . . .
C107 C 1.0800(3) 0.6445(3) 0.3849(2) 0.0453(16) Uani 1 1 d . . . . .
H10A H 1.0860 0.6662 0.4072 0.054 Uiso 1 1 calc R U . . .
H10B H 1.0797 0.6724 0.3653 0.054 Uiso 1 1 calc R U . . .
C108 C 1.1282(2) 0.6011(3) 0.38237(17) 0.0386(14) Uani 1 1 d . . . . .
C109 C 1.1625(3) 0.5845(3) 0.41116(18) 0.0473(16) Uani 1 1 d . . . . .
H109 H 1.1582 0.6030 0.4329 0.057 Uiso 1 1 calc R U . . .
C110 C 1.2034(3) 0.5412(3) 0.40957(17) 0.0451(15) Uani 1 1 d . . . . .
H110 H 1.2270 0.5310 0.4302 0.054 Uiso 1 1 calc R U . . .
C111 C 1.2108(2) 0.5122(2) 0.37818(15) 0.0342(13) Uani 1 1 d . . . . .
C112 C 1.1767(3) 0.5306(3) 0.34872(18) 0.0530(18) Uani 1 1 d . . . . .
H112 H 1.1808 0.5124 0.3268 0.064 Uiso 1 1 calc R U . . .
C113 C 1.1372(3) 0.5745(4) 0.35052(19) 0.0581(19) Uani 1 1 d . . . . .
H113 H 1.1155 0.5871 0.3297 0.070 Uiso 1 1 calc R U . . .
C114 C 1.2517(2) 0.4634(2) 0.37708(14) 0.0320(12) Uani 1 1 d . . . . .
C115 C 1.2681(3) 0.4310(3) 0.40698(17) 0.0456(15) Uani 1 1 d . . . . .
H115 H 1.2530 0.4413 0.4284 0.055 Uiso 1 1 calc R U . . .
C116 C 1.3050(3) 0.3850(3) 0.40644(17) 0.0432(15) Uani 1 1 d . . . . .
H116 H 1.3157 0.3646 0.4275 0.052 Uiso 1 1 calc R U . . .
C117 C 1.3274(2) 0.3675(3) 0.37533(16) 0.0355(13) Uani 1 1 d . . . . .
C118 C 1.3123(3) 0.3993(3) 0.34577(17) 0.0434(15) Uani 1 1 d . . . . .
H118 H 1.3274 0.3889 0.3243 0.052 Uiso 1 1 calc R U . . .
C119 C 1.2752(3) 0.4466(3) 0.34667(17) 0.0465(16) Uani 1 1 d . . . . .
H119 H 1.2657 0.4679 0.3258 0.056 Uiso 1 1 calc R U . . .
C120 C 1.3642(2) 0.3139(3) 0.37445(17) 0.0387(14) Uani 1 1 d . . . . .
H12A H 1.3848 0.3136 0.3528 0.046 Uiso 1 1 calc R U . . .
H12B H 1.3936 0.3137 0.3948 0.046 Uiso 1 1 calc R U . . .
N1 N 0.6666(2) 0.7442(2) 0.12008(13) 0.0337(11) Uani 1 1 d . . . . .
N2 N 0.9985(2) 1.1044(2) 0.13980(13) 0.0365(11) Uani 1 1 d . . . . .
N3 N 1.33741(19) 0.8020(2) 0.11208(13) 0.0352(11) Uani 1 1 d . . . . .
N4 N 1.01324(19) 0.4388(2) 0.12801(13) 0.0352(11) Uani 1 1 d . . . . .
C1 C 0.9074(2) 0.4359(2) 0.12643(17) 0.0353(13) Uani 1 1 d . . . . .
C2 C 0.8866(2) 0.4619(3) 0.09478(16) 0.0356(13) Uani 1 1 d . . . . .
H2 H 0.9049 0.4538 0.0740 0.043 Uiso 1 1 calc R U . . .
C3 C 0.8398(2) 0.4991(3) 0.09349(16) 0.0348(13) Uani 1 1 d . . . . .
H3 H 0.8260 0.5161 0.0718 0.042 Uiso 1 1 calc R U . . .
C4 C 0.8121(2) 0.5123(2) 0.12398(16) 0.0330(12) Uani 1 1 d . . . . .
C5 C 0.8333(3) 0.4843(3) 0.15505(17) 0.0393(14) Uani 1 1 d . . . . .
H5 H 0.8145 0.4909 0.1758 0.047 Uiso 1 1 calc R U . . .
C6 C 0.8802(3) 0.4478(3) 0.15621(16) 0.0379(14) Uani 1 1 d . . . . .
H6 H 0.8941 0.4305 0.1778 0.045 Uiso 1 1 calc R U . . .
C7 C 0.7639(2) 0.5546(2) 0.12295(15) 0.0331(12) Uani 1 1 d . . . . .
C8 C 0.7305(2) 0.5688(2) 0.09185(15) 0.0335(12) Uani 1 1 d . . . . .
H8 H 0.7376 0.5489 0.0709 0.040 Uiso 1 1 calc R U . . .
C9 C 0.6878(2) 0.6103(2) 0.09060(15) 0.0339(12) Uani 1 1 d . . . . .
H9 H 0.6666 0.6192 0.0689 0.041 Uiso 1 1 calc R U . . .
C10 C 0.6754(2) 0.6395(2) 0.12083(15) 0.0325(12) Uani 1 1 d . . . . .
C11 C 0.7070(2) 0.6253(3) 0.15219(16) 0.0356(13) Uani 1 1 d . . . . .
H11 H 0.6986 0.6441 0.1732 0.043 Uiso 1 1 calc R U . . .
C12 C 0.7503(3) 0.5843(3) 0.15312(15) 0.0365(13) Uani 1 1 d . . . . .
H12 H 0.7716 0.5758 0.1748 0.044 Uiso 1 1 calc R U . . .
C13 C 0.6332(2) 0.6889(2) 0.11919(16) 0.0347(13) Uani 1 1 d . . . . .
H13A H 0.6071 0.6866 0.0974 0.042 Uiso 1 1 calc R U . . .
H13B H 0.6091 0.6871 0.1393 0.042 Uiso 1 1 calc R U . . .
C14 C 0.6921(3) 0.7600(2) 0.09142(15) 0.0356(13) Uani 1 1 d . . . . .
H14 H 0.6827 0.7404 0.0699 0.043 Uiso 1 1 calc R U . . .
C15 C 0.7316(3) 0.8042(2) 0.09301(16) 0.0355(13) Uani 1 1 d . . . . .
H15 H 0.7497 0.8143 0.0725 0.043 Uiso 1 1 calc R U . . .
C16 C 0.7460(2) 0.8347(2) 0.12393(14) 0.0293(12) Uani 1 1 d . . . . .
C17 C 0.7161(3) 0.8181(3) 0.15295(15) 0.0354(13) Uani 1 1 d . . . . .
H17 H 0.7228 0.8383 0.1745 0.043 Uiso 1 1 calc R U . . .
C18 C 0.6776(3) 0.7732(2) 0.15037(16) 0.0362(13) Uani 1 1 d . . . . .
H18 H 0.6582 0.7622 0.1703 0.043 Uiso 1 1 calc R U . . .
C19 C 0.7907(2) 0.8806(2) 0.12648(14) 0.0300(12) Uani 1 1 d . . . . .
C20 C 0.8150(3) 0.9010(3) 0.09708(17) 0.0514(17) Uani 1 1 d . . . . .
H20 H 0.8034 0.8847 0.0748 0.062 Uiso 1 1 calc R U . . .
C21 C 0.8553(3) 0.9443(4) 0.09965(17) 0.057(2) Uani 1 1 d . . . . .
H21 H 0.8716 0.9569 0.0790 0.068 Uiso 1 1 calc R U . . .
C22 C 0.8733(2) 0.9707(3) 0.13134(15) 0.0340(12) Uani 1 1 d . . . . .
C23 C 0.8515(3) 0.9476(3) 0.16071(16) 0.0441(15) Uani 1 1 d . . . . .
H23 H 0.8649 0.9621 0.1831 0.053 Uiso 1 1 calc R U . . .
C24 C 0.8108(3) 0.9039(3) 0.15835(16) 0.0462(16) Uani 1 1 d . . . . .
H24 H 0.7962 0.8895 0.1791 0.055 Uiso 1 1 calc R U . . .
C25 C 0.9151(2) 1.0174(3) 0.13405(16) 0.0353(13) Uani 1 1 d . . . . .
C26 C 0.9321(3) 1.0468(3) 0.10507(17) 0.0441(15) Uani 1 1 d . . . . .
H26 H 0.9147 1.0373 0.0824 0.053 Uiso 1 1 calc R U . . .
C27 C 0.9736(3) 1.0893(3) 0.10864(17) 0.0462(16) Uani 1 1 d . . . . .
H27 H 0.9848 1.1083 0.0883 0.055 Uiso 1 1 calc R U . . .
C28 C 0.9833(4) 1.0784(4) 0.1680(2) 0.075(3) Uani 1 1 d . . . . .
H28 H 1.0006 1.0897 0.1903 0.090 Uiso 1 1 calc R U . . .
C29 C 0.9433(4) 1.0356(5) 0.1657(2) 0.084(3) Uani 1 1 d . . . . .
H29 H 0.9340 1.0171 0.1866 0.101 Uiso 1 1 calc R U . . .
C30 C 1.0496(2) 1.1440(2) 0.14291(16) 0.0364(13) Uani 1 1 d . . . . .
H30A H 1.0533 1.1624 0.1663 0.044 Uiso 1 1 calc R U . . .
H30B H 1.0448 1.1747 0.1249 0.044 Uiso 1 1 calc R U . . .
C31 C 1.1033(2) 1.1082(2) 0.13770(15) 0.0322(12) Uani 1 1 d . . . . .
C32 C 1.1202(2) 1.0986(2) 0.10474(16) 0.0355(13) Uani 1 1 d . . . . .
H32 H 1.1005 1.1175 0.0852 0.043 Uiso 1 1 calc R U . . .
C33 C 1.1659(2) 1.0614(2) 0.09961(15) 0.0318(12) Uani 1 1 d . . . . .
H33 H 1.1771 1.0557 0.0766 0.038 Uiso 1 1 calc R U . . .
C34 C 1.1958(2) 1.0320(2) 0.12768(15) 0.0307(12) Uani 1 1 d . . . . .
C35 C 1.1777(3) 1.0434(3) 0.16082(16) 0.0477(16) Uani 1 1 d . . . . .
H35 H 1.1973 1.0252 0.1807 0.057 Uiso 1 1 calc R U . . .
C36 C 1.1323(3) 1.0803(3) 0.16557(17) 0.0451(15) Uani 1 1 d . . . . .
H36 H 1.1209 1.0865 0.1885 0.054 Uiso 1 1 calc R U . . .
C37 C 1.2420(2) 0.9900(2) 0.12245(14) 0.0303(12) Uani 1 1 d . . . . .
C38 C 1.2462(3) 0.9628(3) 0.09004(16) 0.0443(15) Uani 1 1 d . . . . .
H38 H 1.2190 0.9724 0.0709 0.053 Uiso 1 1 calc R U . . .
C39 C 1.2884(3) 0.9227(3) 0.08521(17) 0.0439(15) Uani 1 1 d . . . . .
H39 H 1.2907 0.9058 0.0628 0.053 Uiso 1 1 calc R U . . .
C40 C 1.3284(2) 0.9065(2) 0.11324(16) 0.0338(13) Uani 1 1 d . . . . .
C41 C 1.3241(3) 0.9323(3) 0.14509(17) 0.0441(15) Uani 1 1 d . . . . .
H41 H 1.3505 0.9216 0.1644 0.053 Uiso 1 1 calc R U . . .
C42 C 1.2821(3) 0.9736(3) 0.14975(16) 0.0411(14) Uani 1 1 d . . . . .
H42 H 1.2806 0.9911 0.1721 0.049 Uiso 1 1 calc R U . . .
C43 C 1.3697(3) 0.8571(2) 0.10917(18) 0.0398(14) Uani 1 1 d . . . . .
H43A H 1.3858 0.8594 0.0861 0.048 Uiso 1 1 calc R U . . .
H43B H 1.4023 0.8591 0.1276 0.048 Uiso 1 1 calc R U . . .
C44 C 1.3226(3) 0.7846(3) 0.14414(17) 0.0420(14) Uani 1 1 d . . . . .
H44 H 1.3383 0.8046 0.1645 0.050 Uiso 1 1 calc R U . . .
C45 C 1.2861(3) 0.7396(3) 0.14765(16) 0.0401(14) Uani 1 1 d . . . . .
H45 H 1.2762 0.7285 0.1703 0.048 Uiso 1 1 calc R U . . .
C46 C 1.2625(2) 0.7089(2) 0.11781(15) 0.0318(12) Uani 1 1 d . . . . .
C47 C 1.2808(3) 0.7265(3) 0.08596(16) 0.0390(14) Uani 1 1 d . . . . .
H47 H 1.2679 0.7059 0.0653 0.047 Uiso 1 1 calc R U . . .
C48 C 1.3173(3) 0.7731(3) 0.08373(17) 0.0400(14) Uani 1 1 d . . . . .
H48 H 1.3284 0.7848 0.0615 0.048 Uiso 1 1 calc R U . . .
C49 C 1.2202(2) 0.6624(2) 0.12054(15) 0.0321(12) Uani 1 1 d . . . . .
C50 C 1.2114(3) 0.6359(3) 0.15244(16) 0.0433(15) Uani 1 1 d . . . . .
H50 H 1.2334 0.6485 0.1731 0.052 Uiso 1 1 calc R U . . .
C51 C 1.1721(3) 0.5921(3) 0.15465(16) 0.0446(15) Uani 1 1 d . . . . .
H51 H 1.1671 0.5750 0.1767 0.054 Uiso 1 1 calc R U . . .
C52 C 1.1391(2) 0.5723(2) 0.12471(14) 0.0297(12) Uani 1 1 d . . . . .
C53 C 1.1475(3) 0.5989(3) 0.09294(15) 0.0368(13) Uani 1 1 d . . . . .
H53 H 1.1252 0.5864 0.0723 0.044 Uiso 1 1 calc R U . . .
C54 C 1.1868(2) 0.6424(3) 0.09066(15) 0.0352(13) Uani 1 1 d . . . . .
H54 H 1.1917 0.6593 0.0685 0.042 Uiso 1 1 calc R U . . .
C55 C 1.0972(2) 0.5251(2) 0.12626(14) 0.0318(12) Uani 1 1 d . . . . .
C56 C 1.0704(2) 0.5124(3) 0.15670(16) 0.0372(13) Uani 1 1 d . . . . .
H56 H 1.0812 0.5337 0.1774 0.045 Uiso 1 1 calc R U . . .
C57 C 1.0290(3) 0.4701(3) 0.15741(16) 0.0402(14) Uani 1 1 d . . . . .
H57 H 1.0113 0.4625 0.1784 0.048 Uiso 1 1 calc R U . . .
C58 C 1.0391(2) 0.4488(3) 0.09832(15) 0.0360(13) Uani 1 1 d . . . . .
H58 H 1.0280 0.4266 0.0780 0.043 Uiso 1 1 calc R U . . .
C59 C 1.0804(2) 0.4899(3) 0.09700(15) 0.0350(13) Uani 1 1 d . . . . .
H59 H 1.0987 0.4952 0.0759 0.042 Uiso 1 1 calc R U . . .
C60 C 0.9623(2) 0.3998(3) 0.12828(18) 0.0387(14) Uani 1 1 d . . . . .
H60A H 0.9653 0.3764 0.1500 0.046 Uiso 1 1 calc R U . . .
H60B H 0.9612 0.3732 0.1080 0.046 Uiso 1 1 calc R U . . .
O2 O 1.0695(3) 0.3434(3) 0.3621(2) 0.0378(16) Uani 0.5 1 d D U P . .
C969 C 1.0748(9) 0.4009(7) 0.3715(5) 0.058(3) Uani 0.318(7) 1 d D U P A 2
H969 H 1.1147 0.4125 0.3658 0.069 Uiso 0.318(7) 1 calc R U P A 2
C973 C 1.0377(12) 0.4314(12) 0.3488(7) 0.080(6) Uani 0.318(7) 1 d D U P A 2
H97A H 1.0559 0.4380 0.3270 0.120 Uiso 0.318(7) 1 calc R U P A 2
H97B H 1.0288 0.4686 0.3593 0.120 Uiso 0.318(7) 1 calc R U P A 2
H97C H 1.0016 0.4094 0.3439 0.120 Uiso 0.318(7) 1 calc R U P A 2
C972 C 1.0703(14) 0.4201(13) 0.4048(6) 0.079(5) Uani 0.318(7) 1 d D U P A 2
H97D H 1.0367 0.4017 0.4143 0.118 Uiso 0.318(7) 1 calc R U P A 2
H97E H 1.0651 0.4621 0.4046 0.118 Uiso 0.318(7) 1 calc R U P A 2
H97F H 1.1057 0.4101 0.4195 0.118 Uiso 0.318(7) 1 calc R U P A 2
C968 C 1.1224(7) 0.3347(10) 0.3482(5) 0.052(3) Uani 0.318(7) 1 d D U P A 2
H968 H 1.1385 0.3744 0.3453 0.063 Uiso 0.318(7) 1 calc R U P A 2
C970 C 1.1590(11) 0.3094(14) 0.3748(7) 0.061(6) Uani 0.318(7) 1 d D U P A 2
H97G H 1.1609 0.3341 0.3957 0.091 Uiso 0.318(7) 1 calc R U P A 2
H97H H 1.1981 0.3051 0.3670 0.091 Uiso 0.318(7) 1 calc R U P A 2
H97I H 1.1438 0.2713 0.3805 0.091 Uiso 0.318(7) 1 calc R U P A 2
C971 C 1.1332(13) 0.3059(14) 0.3179(6) 0.081(6) Uani 0.318(7) 1 d D U P A 2
H97J H 1.1076 0.2721 0.3149 0.122 Uiso 0.318(7) 1 calc R U P A 2
H97K H 1.1739 0.2932 0.3195 0.122 Uiso 0.318(7) 1 calc R U P A 2
H97L H 1.1258 0.3318 0.2978 0.122 Uiso 0.318(7) 1 calc R U P A 2
C268 C 1.1260(8) 0.3535(15) 0.3580(8) 0.046(3) Uani 0.182(7) 1 d D U P A 1
H268 H 1.1345 0.3938 0.3663 0.056 Uiso 0.182(7) 1 calc R U P A 1
C269 C 1.0530(11) 0.3790(12) 0.3876(8) 0.056(4) Uani 0.182(7) 1 d D U P A 1
H269 H 1.0711 0.3629 0.4102 0.067 Uiso 0.182(7) 1 calc R U P A 1
C270 C 1.1717(18) 0.319(2) 0.3721(11) 0.057(6) Uani 0.182(7) 1 d D U P A 1
H27A H 1.1562 0.2875 0.3856 0.086 Uiso 0.182(7) 1 calc R U P A 1
H27B H 1.1984 0.3425 0.3875 0.086 Uiso 0.182(7) 1 calc R U P A 1
H27C H 1.1926 0.3029 0.3531 0.086 Uiso 0.182(7) 1 calc R U P A 1
C271 C 1.1305(17) 0.353(2) 0.3220(9) 0.061(5) Uani 0.182(7) 1 d D U P A 1
H27D H 1.1000 0.3286 0.3106 0.092 Uiso 0.182(7) 1 calc R U P A 1
H27E H 1.1687 0.3383 0.3171 0.092 Uiso 0.182(7) 1 calc R U P A 1
H27F H 1.1259 0.3928 0.3129 0.092 Uiso 0.182(7) 1 calc R U P A 1
C272 C 1.0624(18) 0.4380(12) 0.3891(15) 0.065(5) Uani 0.182(7) 1 d D U P A 1
H27G H 1.0902 0.4470 0.4092 0.098 Uiso 0.182(7) 1 calc R U P A 1
H27H H 1.0256 0.4580 0.3918 0.098 Uiso 0.182(7) 1 calc R U P A 1
H27I H 1.0782 0.4510 0.3675 0.098 Uiso 0.182(7) 1 calc R U P A 1
C273 C 0.9929(12) 0.3716(16) 0.3885(14) 0.067(7) Uani 0.182(7) 1 d D U P A 1
H27J H 0.9743 0.3716 0.3645 0.100 Uiso 0.182(7) 1 calc R U P A 1
H27K H 0.9771 0.4032 0.4017 0.100 Uiso 0.182(7) 1 calc R U P A 1
H27L H 0.9852 0.3346 0.3997 0.100 Uiso 0.182(7) 1 calc R U P A 1
C121 C 0.9794(2) 0.6361(3) 0.15220(16) 0.0381(13) Uani 1 1 d . . . . .
C122 C 0.9697(3) 0.6322(3) 0.18872(17) 0.0481(16) Uani 1 1 d . . . . .
H122 H 0.9438 0.6039 0.1965 0.058 Uiso 1 1 calc R U . . .
C123 C 0.9979(3) 0.6692(3) 0.21231(17) 0.0521(17) Uani 1 1 d . . . . .
H123 H 0.9904 0.6669 0.2363 0.062 Uiso 1 1 calc R U . . .
C124 C 1.0370(3) 0.7099(3) 0.20198(17) 0.0472(16) Uani 1 1 d . . . . .
H124 H 1.0562 0.7346 0.2191 0.057 Uiso 1 1 calc R U . . .
C125 C 1.0489(2) 0.7153(3) 0.16705(15) 0.0362(13) Uani 1 1 d . . . . .
C126 C 1.0188(2) 0.6783(2) 0.14155(15) 0.0317(12) Uani 1 1 d . . . . .
C127 C 1.0273(2) 0.6835(2) 0.10522(15) 0.0316(12) Uani 1 1 d . . . . .
C128 C 0.9981(2) 0.6467(2) 0.08189(16) 0.0345(13) Uani 1 1 d . . . . .
H128 H 1.0039 0.6497 0.0577 0.041 Uiso 1 1 calc R U . . .
C129 C 0.9595(2) 0.6043(3) 0.09312(16) 0.0384(13) Uani 1 1 d . . . . .
H129 H 0.9397 0.5793 0.0764 0.046 Uiso 1 1 calc R U . . .
C130 C 0.9508(2) 0.5991(3) 0.12739(16) 0.0381(13) Uani 1 1 d . . . . .
H130 H 0.9251 0.5703 0.1347 0.046 Uiso 1 1 calc R U . . .
C131 C 1.0917(2) 0.7570(3) 0.15601(15) 0.0344(13) Uani 1 1 d . . . . .
C132 C 1.1244(3) 0.7925(3) 0.17975(17) 0.0433(15) Uani 1 1 d . . . . .
H132 H 1.1194 0.7891 0.2040 0.052 Uiso 1 1 calc R U . . .
C133 C 1.1642(3) 0.8325(3) 0.16886(18) 0.0476(16) Uani 1 1 d . . . . .
H133 H 1.1863 0.8554 0.1857 0.057 Uiso 1 1 calc R U . . .
C134 C 1.1717(3) 0.8392(3) 0.13428(17) 0.0399(14) Uani 1 1 d . . . . .
H134 H 1.1984 0.8671 0.1272 0.048 Uiso 1 1 calc R U . . .
C135 C 1.1399(2) 0.8049(3) 0.10860(16) 0.0367(13) Uani 1 1 d . . . . .
C136 C 1.1466(2) 0.8108(3) 0.07243(16) 0.0379(13) Uani 1 1 d . . . . .
H136 H 1.1737 0.8381 0.0650 0.045 Uiso 1 1 calc R U . . .
C137 C 1.1155(2) 0.7786(3) 0.04828(17) 0.0385(14) Uani 1 1 d . . . . .
H137 H 1.1206 0.7835 0.0241 0.046 Uiso 1 1 calc R U . . .
C138 C 1.0752(2) 0.7375(3) 0.05895(15) 0.0350(13) Uani 1 1 d . . . . .
H138 H 1.0529 0.7156 0.0417 0.042 Uiso 1 1 calc R U . . .
C139 C 1.0676(2) 0.7283(2) 0.09393(15) 0.0302(12) Uani 1 1 d . . . . .
C140 C 1.0995(2) 0.7634(2) 0.11966(15) 0.0326(12) Uani 1 1 d . . . . .
C161 C 1.2143(3) 0.0626(3) 0.50195(15) 0.0377(13) Uani 1 1 d . . . . .
C162 C 1.1790(3) 0.1113(3) 0.50229(16) 0.0435(15) Uani 1 1 d . . . . .
H162 H 1.1963 0.1486 0.5021 0.052 Uiso 1 1 calc R U . . .
C163 C 1.1186(3) 0.1065(3) 0.50292(18) 0.0505(17) Uani 1 1 d . . . . .
H163 H 1.0956 0.1404 0.5035 0.061 Uiso 1 1 calc R U . . .
C164 C 1.0926(3) 0.0536(4) 0.50273(19) 0.0557(19) Uani 1 1 d . . . . .
H164 H 1.0515 0.0510 0.5024 0.067 Uiso 1 1 calc R U . . .
C165 C 1.1268(3) 0.0020(3) 0.50300(17) 0.0463(16) Uani 1 1 d . . . . .
C166 C 1.1011(3) -0.0533(3) 0.5034(2) 0.0563(18) Uani 1 1 d . . . . .
H166 H 1.0600 -0.0566 0.5027 0.068 Uiso 1 1 calc R U . . .
C167 C 1.1341(3) -0.1016(3) 0.5047(2) 0.0574(19) Uani 1 1 d . . . . .
H167 H 1.1159 -0.1385 0.5045 0.069 Uiso 1 1 calc R U . . .
C168 C 1.1950(3) -0.0980(3) 0.50633(17) 0.0462(15) Uani 1 1 d . . . . .
H168 H 1.2175 -0.1325 0.5081 0.055 Uiso 1 1 calc R U . . .
C169 C 1.2228(3) -0.0450(3) 0.50539(15) 0.0353(13) Uani 1 1 d . . . . .
C170 C 1.1883(2) 0.0066(3) 0.50326(15) 0.0356(13) Uani 1 1 d . . . . .
C171 C 1.2867(2) -0.0401(3) 0.50643(14) 0.0331(12) Uani 1 1 d . . . . .
C172 C 1.3224(3) -0.0877(3) 0.51063(15) 0.0406(14) Uani 1 1 d . . . . .
H172 H 1.3059 -0.1247 0.5138 0.049 Uiso 1 1 calc R U . . .
C173 C 1.3829(3) -0.0822(3) 0.51034(16) 0.0466(16) Uani 1 1 d . . . . .
H173 H 1.4069 -0.1154 0.5140 0.056 Uiso 1 1 calc R U . . .
C174 C 1.4077(3) -0.0300(3) 0.50496(17) 0.0500(17) Uani 1 1 d . . . . .
H174 H 1.4486 -0.0272 0.5042 0.060 Uiso 1 1 calc R U . . .
C175 C 1.3730(3) 0.0203(3) 0.50051(15) 0.0403(14) Uani 1 1 d . . . . .
C176 C 1.3981(3) 0.0748(3) 0.49477(16) 0.0462(16) Uani 1 1 d . . . . .
H176 H 1.4389 0.0780 0.4936 0.055 Uiso 1 1 calc R U . . .
C177 C 1.3636(3) 0.1229(3) 0.49087(16) 0.0469(16) Uani 1 1 d . . . . .
H177 H 1.3806 0.1591 0.4860 0.056 Uiso 1 1 calc R U . . .
C178 C 1.3041(3) 0.1195(3) 0.49386(16) 0.0413(14) Uani 1 1 d . . . . .
H178 H 1.2814 0.1538 0.4920 0.050 Uiso 1 1 calc R U . . .
C179 C 1.2775(3) 0.0675(3) 0.49943(14) 0.0345(13) Uani 1 1 d . . . . .
C180 C 1.3118(2) 0.0156(3) 0.50227(14) 0.0316(12) Uani 1 1 d . . . . .
C141 C 0.9168(2) 0.7914(2) 0.14879(15) 0.0342(13) Uani 1 1 d . . . . .
C142 C 0.8849(2) 0.7624(3) 0.17269(16) 0.0385(14) Uani 1 1 d . . . . .
H142 H 0.8907 0.7722 0.1968 0.046 Uiso 1 1 calc R U . . .
C143 C 0.8449(3) 0.7196(3) 0.16229(17) 0.0430(15) Uani 1 1 d . . . . .
H143 H 0.8238 0.7008 0.1793 0.052 Uiso 1 1 calc R U . . .
C144 C 0.8357(2) 0.7043(3) 0.12777(16) 0.0392(14) Uani 1 1 d . . . . .
H144 H 0.8085 0.6748 0.1209 0.047 Uiso 1 1 calc R U . . .
C145 C 0.8668(2) 0.7326(3) 0.10220(15) 0.0343(13) Uani 1 1 d . . . . .
C146 C 0.8574(3) 0.7175(3) 0.06681(16) 0.0393(14) Uani 1 1 d . . . . .
H146 H 0.8296 0.6888 0.0597 0.047 Uiso 1 1 calc R U . . .
C147 C 0.8886(3) 0.7444(3) 0.04235(16) 0.0386(13) Uani 1 1 d . . . . .
H147 H 0.8826 0.7336 0.0184 0.046 Uiso 1 1 calc R U . . .
C148 C 0.9286(2) 0.7870(3) 0.05244(16) 0.0364(13) Uani 1 1 d . . . . .
H148 H 0.9500 0.8046 0.0352 0.044 Uiso 1 1 calc R U . . .
C149 C 0.9384(2) 0.8048(2) 0.08699(15) 0.0316(12) Uani 1 1 d . . . . .
C150 C 0.9075(2) 0.7766(2) 0.11283(15) 0.0292(12) Uani 1 1 d . . . . .
C151 C 0.9594(2) 0.8365(3) 0.15982(15) 0.0341(13) Uani 1 1 d . . . . .
C152 C 0.9721(3) 0.8510(3) 0.19464(17) 0.0440(15) Uani 1 1 d . . . . .
H152 H 0.9534 0.8307 0.2121 0.053 Uiso 1 1 calc R U . . .
C153 C 1.0117(3) 0.8950(3) 0.20483(18) 0.0509(17) Uani 1 1 d . . . . .
H153 H 1.0187 0.9044 0.2289 0.061 Uiso 1 1 calc R U . . .
C154 C 1.0405(3) 0.9245(3) 0.18061(19) 0.0497(16) Uani 1 1 d . . . . .
H154 H 1.0675 0.9540 0.1879 0.060 Uiso 1 1 calc R U . . .
C155 C 1.0297(3) 0.9107(3) 0.14446(17) 0.0381(13) Uani 1 1 d . . . . .
C156 C 1.0576(3) 0.9417(3) 0.11844(18) 0.0421(15) Uani 1 1 d . . . . .
H156 H 1.0838 0.9722 0.1252 0.051 Uiso 1 1 calc R U . . .
C157 C 1.0469(3) 0.9279(3) 0.08438(16) 0.0386(14) Uani 1 1 d . . . . .
H157 H 1.0660 0.9489 0.0673 0.046 Uiso 1 1 calc R U . . .
C158 C 1.0083(2) 0.8834(3) 0.07344(16) 0.0371(13) Uani 1 1 d . . . . .
H158 H 1.0019 0.8745 0.0492 0.044 Uiso 1 1 calc R U . . .
C159 C 0.9790(2) 0.8518(2) 0.09765(15) 0.0306(12) Uani 1 1 d . . . . .
C160 C 0.9892(2) 0.8664(2) 0.13370(15) 0.0297(12) Uani 1 1 d . . . . .
C225 C 1.1980(4) 0.5105(5) 0.2519(4) 0.252(6) Uani 1 1 d D . . B 2
C226 C 1.1452(5) 0.4799(6) 0.2521(4) 0.252(6) Uani 1 1 d D . . B 2
H226 H 1.1094 0.5001 0.2522 0.302 Uiso 1 1 calc R U . B 2
C227 C 1.1460(5) 0.4192(7) 0.2524(4) 0.252(6) Uani 1 1 d D . . B 2
H227 H 1.1109 0.3984 0.2542 0.302 Uiso 1 1 calc R U . B 2
C228 C 1.1983(5) 0.3892(7) 0.2499(4) 0.252(6) Uani 1 1 d D . . B 2
H228 H 1.1982 0.3482 0.2481 0.302 Uiso 1 1 calc R U . B 2
C229 C 1.2500 0.4194(8) 0.2500 0.252(6) Uani 1 2 d DS T P B 2
C230 C 1.2500 0.4807(7) 0.2500 0.252(6) Uani 1 2 d DS T P B 2
C231 C 1.1980(4) 0.5714(5) 0.2534(4) 0.252(6) Uani 1 1 d D . . B 2
C232 C 1.1471(5) 0.6015(6) 0.2582(4) 0.252(6) Uani 1 1 d D . . B 2
H232 H 1.1118 0.5811 0.2601 0.302 Uiso 1 1 calc R U . B 2
C233 C 1.1479(5) 0.6621(7) 0.2601(4) 0.252(6) Uani 1 1 d D . . B 2
H233 H 1.1136 0.6824 0.2649 0.302 Uiso 1 1 calc R U . B 2
C234 C 1.1987(5) 0.6931(7) 0.2552(4) 0.252(6) Uani 1 1 d D . . B 2
H234 H 1.1983 0.7342 0.2554 0.302 Uiso 1 1 calc R U . B 2
C235 C 1.2500 0.6630(8) 0.2500 0.252(6) Uani 1 2 d DS T P B 2
C236 C 1.2500 0.6020(6) 0.2500 0.252(6) Uani 1 2 d DS T P B 2
O1 O 0.9455(5) 0.2088(4) 0.3925(3) 0.058(3) Uani 0.5 1 d D . P . .
C249 C 0.9731(11) 0.2008(10) 0.4233(8) 0.149(13) Uani 0.5 1 d D . P . .
H249 H 0.9469 0.2199 0.4394 0.179 Uiso 0.5 1 calc R U P . .
C250 C 0.9849(7) 0.1418(7) 0.4408(6) 0.091(7) Uani 0.5 1 d D . P . .
H25A H 0.9575 0.1355 0.4586 0.136 Uiso 0.5 1 calc R U P . .
H25B H 1.0248 0.1409 0.4518 0.136 Uiso 0.5 1 calc R U P . .
H25C H 0.9801 0.1113 0.4230 0.136 Uiso 0.5 1 calc R U P . .
C251 C 1.0293(14) 0.2370(15) 0.4290(7) 0.181(19) Uani 0.5 1 d D . P . .
H25D H 1.0565 0.2252 0.4120 0.272 Uiso 0.5 1 calc R U P . .
H25E H 1.0472 0.2307 0.4528 0.272 Uiso 0.5 1 calc R U P . .
H25F H 1.0200 0.2781 0.4257 0.272 Uiso 0.5 1 calc R U P . .
C252 C 0.8916(10) 0.1960(9) 0.3870(5) 0.094(7) Uani 0.5 1 d D . P . .
H252 H 0.8825 0.1736 0.4081 0.113 Uiso 0.5 1 calc R U P . .
C253 C 0.8830(12) 0.1541(15) 0.3573(9) 0.21(2) Uani 0.5 1 d D . P . .
H25G H 0.8956 0.1718 0.3360 0.310 Uiso 0.5 1 calc R U P . .
H25H H 0.8417 0.1439 0.3536 0.310 Uiso 0.5 1 calc R U P . .
H25I H 0.9059 0.1192 0.3629 0.310 Uiso 0.5 1 calc R U P . .
C254 C 0.8478(10) 0.2442(11) 0.3841(7) 0.139(13) Uani 0.5 1 d D . P . .
H25J H 0.8207 0.2395 0.4023 0.209 Uiso 0.5 1 calc R U P . .
H25K H 0.8263 0.2431 0.3610 0.209 Uiso 0.5 1 calc R U P . .
H25L H 0.8679 0.2814 0.3873 0.209 Uiso 0.5 1 calc R U P . .
C213 C 1.1966(5) 0.0115(5) 0.2546(4) 0.319(9) Uani 1 1 d D . . C 1
C214 C 1.2500 -0.0179(7) 0.2500 0.319(9) Uani 1 2 d DS T P C 1
C215 C 1.2500 -0.0803(8) 0.2500 0.319(9) Uani 1 2 d DS T P C 1
C216 C 1.2000(5) -0.1122(6) 0.2567(3) 0.319(9) Uani 1 1 d D . . C 1
H216 H 1.2016 -0.1531 0.2589 0.383 Uiso 1 1 calc R U . C 1
C217 C 1.1472(5) -0.0821(6) 0.2602(3) 0.319(9) Uani 1 1 d D . . C 1
H217 H 1.1126 -0.1034 0.2627 0.383 Uiso 1 1 calc R U . C 1
C218 C 1.1451(6) -0.0210(6) 0.2601(4) 0.319(9) Uani 1 1 d D . . C 1
H218 H 1.1098 -0.0015 0.2635 0.383 Uiso 1 1 calc R U . C 1
C219 C 1.1967(5) 0.0732(5) 0.2538(3) 0.319(9) Uani 1 1 d D . . C 1
C220 C 1.2500 0.1038(7) 0.2500 0.319(9) Uani 1 2 d DS T P C 1
C221 C 1.2500 0.1659(8) 0.2500 0.319(9) Uani 1 2 d DS T P C 1
C222 C 1.1985(5) 0.1964(6) 0.2540(4) 0.319(9) Uani 1 1 d D . . C 1
H222 H 1.1997 0.2372 0.2571 0.383 Uiso 1 1 calc R U . C 1
C223 C 1.1439(5) 0.1663(6) 0.2535(3) 0.319(9) Uani 1 1 d D . . C 1
H223 H 1.1082 0.1870 0.2511 0.383 Uiso 1 1 calc R U . C 1
C224 C 1.1442(5) 0.1043(6) 0.2568(3) 0.319(9) Uani 1 1 d D . . C 1
H224 H 1.1096 0.0843 0.2610 0.383 Uiso 1 1 calc R U . C 1
C181 C 0.7500 0.7008(4) 0.2500 0.049(2) Uani 1 2 d S T P . .
C182 C 0.7500 0.6395(5) 0.2500 0.058(3) Uani 1 2 d S T P . .
C183 C 0.8037(4) 0.6087(4) 0.2537(2) 0.069(2) Uani 1 1 d . . . . .
H183 H 0.8036 0.5676 0.2528 0.083 Uiso 1 1 calc R U . . .
C184 C 0.8547(4) 0.6376(4) 0.25857(19) 0.062(2) Uani 1 1 d . . . . .
H184 H 0.8904 0.6169 0.2616 0.074 Uiso 1 1 calc R U . . .
C185 C 0.8549(4) 0.6981(4) 0.25911(19) 0.063(2) Uani 1 1 d . . . . .
H185 H 0.8911 0.7177 0.2624 0.075 Uiso 1 1 calc R U . . .
C186 C 0.8043(3) 0.7308(3) 0.25509(17) 0.0509(17) Uani 1 1 d . . . . .
C187 C 0.8039(3) 0.7943(4) 0.25534(16) 0.0492(17) Uani 1 1 d . . . . .
C188 C 0.7500 0.8252(5) 0.2500 0.050(2) Uani 1 2 d S T P . .
C189 C 0.7500 0.8864(5) 0.2500 0.051(2) Uani 1 2 d S T P . .
C190 C 0.8030(4) 0.9174(4) 0.25522(17) 0.061(2) Uani 1 1 d . . . . .
H190 H 0.8031 0.9585 0.2550 0.073 Uiso 1 1 calc R U . . .
C191 C 0.8545(4) 0.8867(4) 0.26061(18) 0.062(2) Uani 1 1 d . . . . .
H191 H 0.8904 0.9069 0.2642 0.074 Uiso 1 1 calc R U . . .
C192 C 0.8541(3) 0.8265(4) 0.26078(17) 0.057(2) Uani 1 1 d . . . . .
H192 H 0.8901 0.8067 0.2648 0.068 Uiso 1 1 calc R U . . .
C193 C 1.4625(2) 0.4492(2) 0.49718(14) 0.0292(11) Uani 1 1 d . . . . .
C194 C 1.4259(2) 0.4017(3) 0.49537(15) 0.0342(13) Uani 1 1 d . . . . .
H194 H 1.4419 0.3641 0.4937 0.041 Uiso 1 1 calc R U . . .
C195 C 1.3657(3) 0.4081(3) 0.49601(16) 0.0407(14) Uani 1 1 d . . . . .
H195 H 1.3416 0.3747 0.4949 0.049 Uiso 1 1 calc R U . . .
C196 C 1.3410(2) 0.4617(3) 0.49820(15) 0.0345(13) Uani 1 1 d . . . . .
H196 H 1.3001 0.4655 0.4984 0.041 Uiso 1 1 calc R U . . .
C197 C 1.3766(2) 0.5112(3) 0.50011(15) 0.0334(12) Uani 1 1 d . . . . .
C198 C 1.3516(3) 0.5677(3) 0.50273(15) 0.0369(13) Uani 1 1 d . . . . .
H198 H 1.3106 0.5719 0.5024 0.044 Uiso 1 1 calc R U . . .
C199 C 1.3865(3) 0.6154(3) 0.50567(15) 0.0371(13) Uani 1 1 d . . . . .
H199 H 1.3697 0.6526 0.5074 0.044 Uiso 1 1 calc R U . . .
C200 C 1.4469(3) 0.6098(2) 0.50608(15) 0.0331(12) Uani 1 1 d . . . . .
H200 H 1.4704 0.6436 0.5086 0.040 Uiso 1 1 calc R U . . .
C201 C 1.4738(2) 0.5561(2) 0.50291(14) 0.0302(12) Uani 1 1 d . . . . .
C202 C 1.4379(2) 0.5057(2) 0.50001(13) 0.0289(11) Uani 1 1 d . . . . .
C203 C 0.9455(3) 0.4705(3) 0.49955(16) 0.0390(14) Uani 1 1 d . . . . .
C204 C 0.9982(3) 0.4378(2) 0.49841(16) 0.0365(13) Uani 1 1 d . . . . .
C205 C 0.9928(4) 0.3776(3) 0.4969(2) 0.0589(19) Uani 1 1 d . . . . .
H205 H 1.0266 0.3545 0.4953 0.071 Uiso 1 1 calc R U . . .
C206 C 0.9383(4) 0.3505(3) 0.4976(2) 0.068(2) Uani 1 1 d . . . . .
H206 H 0.9363 0.3095 0.4972 0.081 Uiso 1 1 calc R U . . .
C207 C 0.8882(4) 0.3814(3) 0.4989(2) 0.062(2) Uani 1 1 d . . . . .
H207 H 0.8519 0.3621 0.4993 0.075 Uiso 1 1 calc R U . . .
C208 C 0.8908(3) 0.4413(3) 0.49983(18) 0.0481(16) Uani 1 1 d . . . . .
C209 C 0.8390(3) 0.4755(4) 0.50025(18) 0.058(2) Uani 1 1 d . . . . .
H209 H 0.8024 0.4567 0.4996 0.069 Uiso 1 1 calc R U . . .
C210 C 0.8412(3) 0.5336(4) 0.5016(2) 0.0573(19) Uani 1 1 d . . . . .
H210 H 0.8063 0.5553 0.5022 0.069 Uiso 1 1 calc R U . . .
C211 C 0.8943(3) 0.5619(3) 0.50213(18) 0.0486(16) Uani 1 1 d . . . . .
H211 H 0.8950 0.6030 0.5030 0.058 Uiso 1 1 calc R U . . .
C212 C 0.9463(3) 0.5323(3) 0.50143(16) 0.0377(13) Uani 1 1 d . . . . .
P4 P 0.75736(7) 0.26790(7) 0.48177(4) 0.0377(4) Uani 1 1 d . . . . .
F19 F 0.73051(17) 0.22466(16) 0.50849(10) 0.0512(9) Uani 1 1 d . . . . .
F20 F 0.69430(16) 0.2794(2) 0.46284(10) 0.0578(10) Uani 1 1 d . . . . .
F21 F 0.78543(16) 0.31070(16) 0.45514(10) 0.0504(9) Uani 1 1 d . . . . .
F22 F 0.82002(15) 0.25649(16) 0.50113(10) 0.0485(9) Uani 1 1 d . . . . .
F23 F 0.76566(18) 0.21557(16) 0.45563(10) 0.0542(10) Uani 1 1 d . . . . .
F24 F 0.74848(17) 0.32141(16) 0.50750(10) 0.0506(9) Uani 1 1 d . . . . .
P7 P 0.9807(3) 0.4977(2) 0.25889(12) 0.118(2) Uani 0.680(9) 1 d D U P D 1
F37 F 1.0351(7) 0.4820(8) 0.2840(3) 0.228(7) Uani 0.680(9) 1 d D U P D 1
F38 F 0.9381(7) 0.4818(5) 0.2864(3) 0.192(6) Uani 0.680(9) 1 d D U P D 1
F39 F 0.9274(7) 0.5161(6) 0.2311(4) 0.165(5) Uani 0.680(9) 1 d D U P D 1
F40 F 1.0216(5) 0.5201(5) 0.2306(2) 0.125(4) Uani 0.680(9) 1 d D U P D 1
F41 F 0.9762(7) 0.4366(4) 0.2411(3) 0.192(6) Uani 0.680(9) 1 d D U P D 1
F42 F 0.9837(6) 0.5616(4) 0.2739(3) 0.132(4) Uani 0.680(9) 1 d D U P D 1
P9 P 0.9371(4) 0.0524(2) 0.26715(10) 0.084(2) Uani 0.673(12) 1 d D . P E 2
F49 F 0.9366(11) -0.0061(6) 0.2881(4) 0.244(15) Uani 0.673(12) 1 d D . P E 2
F50 F 0.8857(6) 0.0778(9) 0.2870(4) 0.227(12) Uani 0.673(12) 1 d D . P E 2
F51 F 0.9388(7) 0.1090(5) 0.2444(4) 0.088(4) Uani 0.673(12) 1 d D . P E 2
F52 F 0.9879(6) 0.0268(7) 0.2458(4) 0.143(8) Uani 0.673(12) 1 d D . P E 2
F53 F 0.8907(5) 0.0260(5) 0.2383(2) 0.094(4) Uani 0.673(12) 1 d D . P E 2
F54 F 0.9828(6) 0.0795(4) 0.2959(2) 0.114(5) Uani 0.673(12) 1 d D . P E 2
P8 P 0.9760(6) 0.0335(5) 0.2632(2) 0.077(4) Uani 0.327(12) 1 d D . P E 1
F43 F 1.0013(9) -0.0256(6) 0.2779(4) 0.101(7) Uani 0.327(12) 1 d D . P E 1
F44 F 0.9359(8) 0.0398(8) 0.2944(4) 0.090(7) Uani 0.327(12) 1 d D . P E 1
F45 F 0.9512(11) 0.0921(9) 0.2469(6) 0.074(8) Uani 0.327(12) 1 d D . P E 1
F46 F 1.0175(9) 0.0282(10) 0.2322(5) 0.103(9) Uani 0.327(12) 1 d D . P E 1
F47 F 0.9271(10) -0.0005(9) 0.2404(5) 0.139(13) Uani 0.327(12) 1 d D . P E 1
F48 F 1.0264(9) 0.0676(8) 0.2854(4) 0.094(6) Uani 0.327(12) 1 d D . P E 1
P7A P 0.9217(11) 0.4865(8) 0.2534(4) 0.209(7) Uani 0.320(9) 1 d D U P D 2
F37A F 0.9537(15) 0.5427(12) 0.2671(7) 0.180(9) Uani 0.320(9) 1 d D U P D 2
F38A F 0.8726(15) 0.5004(17) 0.2777(8) 0.278(14) Uani 0.320(9) 1 d D U P D 2
F39A F 0.8914(18) 0.4299(13) 0.2403(10) 0.300(15) Uani 0.320(9) 1 d D U P D 2
F40A F 0.9697(14) 0.4759(13) 0.2272(6) 0.182(9) Uani 0.320(9) 1 d D U P D 2
F41A F 0.9573(17) 0.4511(13) 0.2832(6) 0.218(11) Uani 0.320(9) 1 d D U P D 2
F42A F 0.8865(14) 0.5216(13) 0.2231(6) 0.189(11) Uani 0.320(9) 1 d D U P D 2
P1 P 1.21509(6) 0.29581(7) 0.49115(4) 0.0362(3) Uani 1 1 d . . . . .
F1 F 1.19614(18) 0.34371(18) 0.46268(10) 0.0568(10) Uani 1 1 d . . . . .
F2 F 1.15438(14) 0.30216(16) 0.50801(10) 0.0481(9) Uani 1 1 d . . . . .
F3 F 1.23512(16) 0.24730(16) 0.51976(10) 0.0471(9) Uani 1 1 d . . . . .
F4 F 1.27701(15) 0.28882(16) 0.47501(10) 0.0483(9) Uani 1 1 d . . . . .
F5 F 1.18880(15) 0.24565(16) 0.46569(10) 0.0480(9) Uani 1 1 d . . . . .
F6 F 1.24274(15) 0.34501(16) 0.51693(10) 0.0467(9) Uani 1 1 d . . . . .
P6 P 1.0224(3) -0.2177(4) 0.30706(19) 0.0374(16) Uani 0.554(14) 1 d D . P F 1
F31 F 0.9638(4) -0.2014(7) 0.3234(2) 0.079(5) Uani 0.554(14) 1 d D . P F 1
F32 F 0.9954(5) -0.2003(6) 0.2693(3) 0.064(3) Uani 0.554(14) 1 d D . P F 1
F33 F 1.0832(5) -0.2325(6) 0.2905(3) 0.082(5) Uani 0.554(14) 1 d D . P F 1
F34 F 1.0525(4) -0.2351(4) 0.3451(2) 0.037(3) Uani 0.554(14) 1 d D . P F 1
F35 F 1.0003(6) -0.2821(4) 0.3002(3) 0.085(4) Uani 0.554(14) 1 d D . P F 1
F36 F 1.0486(5) -0.1546(3) 0.3140(2) 0.072(3) Uani 0.554(14) 1 d D . P F 1
P5 P 0.49938(6) 0.24048(6) 0.44729(4) 0.0331(3) Uani 1 1 d . . . . .
F25 F 0.50205(19) 0.17610(16) 0.46270(11) 0.0586(10) Uani 1 1 d . . . . .
F26 F 0.43787(15) 0.22462(16) 0.42752(12) 0.0567(10) Uani 1 1 d . . . . .
F27 F 0.49415(18) 0.30441(16) 0.43133(10) 0.0532(10) Uani 1 1 d . . . . .
F28 F 0.55985(19) 0.2559(2) 0.46727(13) 0.0685(12) Uani 1 1 d . . . . .
F29 F 0.53058(18) 0.2187(2) 0.41451(12) 0.0643(12) Uani 1 1 d . . . . .
F30 F 0.4687(2) 0.26225(17) 0.48008(11) 0.0636(12) Uani 1 1 d . . . . .
P6A P 1.0182(5) -0.2300(5) 0.3061(3) 0.060(4) Uani 0.446(14) 1 d D . P F 2
F31A F 0.9642(4) -0.2613(8) 0.3197(3) 0.086(5) Uani 0.446(14) 1 d D . P F 2
F32A F 0.9875(6) -0.2315(7) 0.2683(3) 0.065(4) Uani 0.446(14) 1 d D . P F 2
F33A F 1.0736(6) -0.2018(8) 0.2913(4) 0.093(7) Uani 0.446(14) 1 d D . P F 2
F34A F 1.0493(9) -0.2331(10) 0.3439(5) 0.129(12) Uani 0.446(14) 1 d D . P F 2
F35A F 1.0451(7) -0.2921(5) 0.2999(3) 0.078(4) Uani 0.446(14) 1 d D . P F 2
F36A F 0.9916(11) -0.1701(7) 0.3132(5) 0.160(14) Uani 0.446(14) 1 d D . P F 2
P3 P 1.02780(7) 0.28787(7) 0.20137(5) 0.0442(4) Uani 1 1 d . . . . .
F13 F 1.0405(2) 0.3002(2) 0.24191(11) 0.0716(12) Uani 1 1 d . . . . .
F14 F 0.96429(16) 0.31538(16) 0.20126(10) 0.0520(9) Uani 1 1 d . . . . .
F15 F 1.01594(15) 0.27586(16) 0.16007(10) 0.0467(9) Uani 1 1 d . . . . .
F16 F 1.09120(17) 0.2598(2) 0.20029(12) 0.0657(12) Uani 1 1 d . . . . .
F17 F 1.00144(19) 0.22540(18) 0.20899(12) 0.0620(11) Uani 1 1 d . . . . .
F18 F 1.05388(17) 0.34994(16) 0.19245(11) 0.0535(9) Uani 1 1 d . . . . .
P2 P 1.00601(7) 0.21367(7) 0.55723(5) 0.0436(4) Uani 1 1 d . . . . .
F7 F 0.9999(3) 0.1890(3) 0.59453(16) 0.111(2) Uani 1 1 d . . . . .
F8 F 0.93767(18) 0.2210(2) 0.55155(18) 0.0931(19) Uani 1 1 d . . . . .
F9 F 1.0111(2) 0.2331(3) 0.51829(14) 0.0931(18) Uani 1 1 d . . . . .
F10 F 1.07471(15) 0.20514(18) 0.56215(13) 0.0637(12) Uani 1 1 d . . . . .
F11 F 1.0019(2) 0.1481(2) 0.5441(2) 0.111(2) Uani 1 1 d . . . . .
F12 F 1.0115(2) 0.2781(2) 0.56859(17) 0.0920(19) Uani 1 1 d . . . . .

loop_
_atom_site_aniso_label
_atom_site_aniso_U_11
_atom_site_aniso_U_22
_atom_site_aniso_U_33
_atom_site_aniso_U_23
_atom_site_aniso_U_13
_atom_site_aniso_U_12
N5 0.029(2) 0.032(3) 0.047(3) 0.001(2) 0.003(2) 0.003(2)
N6 0.030(2) 0.033(3) 0.044(3) 0.000(2) 0.004(2) 0.000(2)
N7 0.036(3) 0.029(3) 0.060(4) 0.005(2) 0.002(2) 0.000(2)
N8 0.033(3) 0.031(3) 0.056(3) 0.008(2) 0.011(2) 0.003(2)
C61 0.041(3) 0.034(3) 0.044(4) -0.005(3) 0.009(3) -0.002(3)
C62 0.037(3) 0.034(3) 0.042(3) 0.000(3) 0.005(3) -0.004(3)
C63 0.027(3) 0.028(3) 0.041(3) 0.000(2) 0.005(2) 0.006(2)
C64 0.039(3) 0.050(4) 0.042(3) 0.003(3) 0.002(3) -0.007(3)
C65 0.039(3) 0.052(4) 0.040(3) 0.010(3) 0.003(3) -0.010(3)
C66 0.027(3) 0.031(3) 0.039(3) 0.002(2) 0.000(2) 0.003(2)
C67 0.038(3) 0.056(4) 0.039(3) -0.002(3) 0.002(3) -0.009(3)
C68 0.038(3) 0.058(4) 0.042(4) 0.002(3) 0.007(3) -0.010(3)
C69 0.028(3) 0.033(3) 0.043(3) 0.004(3) 0.001(2) -0.002(2)
C70 0.057(4) 0.070(5) 0.043(4) 0.012(4) -0.010(3) -0.023(4)
C71 0.067(5) 0.061(5) 0.047(4) 0.025(3) -0.009(3) -0.027(4)
C72 0.029(3) 0.032(3) 0.043(3) 0.007(3) 0.000(2) 0.001(2)
C73 0.063(5) 0.096(6) 0.042(4) -0.010(4) 0.008(3) -0.040(5)
C74 0.064(5) 0.111(7) 0.049(4) -0.010(5) 0.019(4) -0.043(5)
C75 0.046(4) 0.049(4) 0.053(4) -0.014(3) 0.010(3) -0.015(3)
C76 0.051(4) 0.060(4) 0.046(4) -0.006(3) 0.022(3) -0.021(3)
C77 0.030(3) 0.031(3) 0.050(4) 0.000(3) 0.004(3) -0.002(2)
C78 0.030(3) 0.027(3) 0.046(3) 0.002(3) 0.000(2) -0.006(2)
C79 0.066(4) 0.056(4) 0.039(4) 0.009(3) 0.005(3) 0.024(4)
C80 0.084(5) 0.068(5) 0.035(4) 0.000(3) 0.011(3) 0.037(4)
C81 0.037(3) 0.028(3) 0.033(3) -0.003(2) 0.002(2) -0.002(2)
C82 0.066(5) 0.084(6) 0.032(3) -0.001(4) -0.002(3) 0.031(4)
C83 0.057(4) 0.090(6) 0.037(4) -0.007(4) 0.004(3) 0.034(4)
C84 0.036(3) 0.028(3) 0.037(3) 0.001(2) -0.001(2) 0.001(2)
C85 0.050(4) 0.035(3) 0.041(3) 0.003(3) 0.000(3) 0.008(3)
C86 0.050(4) 0.040(4) 0.049(4) -0.003(3) 0.015(3) 0.005(3)
C87 0.031(3) 0.028(3) 0.056(4) 0.001(3) -0.003(3) -0.002(2)
C88 0.098(6) 0.061(5) 0.049(4) -0.007(4) -0.016(4) 0.037(5)
C89 0.106(7) 0.060(5) 0.045(4) -0.009(4) -0.011(4) 0.038(5)
C90 0.034(3) 0.036(3) 0.057(4) 0.004(3) -0.003(3) -0.001(3)
C91 0.039(3) 0.032(3) 0.054(4) 0.014(3) 0.005(3) 0.004(3)
C92 0.044(3) 0.028(3) 0.051(4) 0.004(3) 0.001(3) 0.003(3)
C93 0.043(3) 0.028(3) 0.062(4) 0.003(3) 0.009(3) 0.007(3)
C94 0.065(5) 0.045(4) 0.078(5) -0.006(4) 0.020(4) -0.014(4)
C95 0.063(5) 0.054(4) 0.063(5) -0.013(4) 0.012(4) -0.013(4)
C96 0.037(3) 0.031(3) 0.067(4) 0.001(3) 0.013(3) -0.001(3)
C97 0.048(4) 0.037(3) 0.064(5) 0.025(3) 0.002(3) -0.007(3)
C98 0.049(4) 0.049(4) 0.054(4) 0.010(3) -0.002(3) -0.007(3)
C99 0.033(3) 0.035(3) 0.050(4) -0.002(3) 0.009(3) 0.001(3)
C100 0.047(4) 0.056(4) 0.051(4) 0.006(3) 0.016(3) -0.010(3)
C101 0.054(4) 0.048(4) 0.051(4) -0.003(3) 0.008(3) -0.010(3)
C102 0.033(3) 0.036(3) 0.056(4) 0.005(3) 0.015(3) 0.007(3)
C103 0.049(4) 0.066(5) 0.046(4) 0.006(3) 0.007(3) -0.020(4)
C104 0.049(4) 0.061(4) 0.053(4) 0.002(4) 0.010(3) -0.014(3)
C105 0.049(4) 0.039(4) 0.059(4) 0.016(3) 0.006(3) -0.005(3)
C106 0.045(4) 0.049(4) 0.054(4) 0.018(3) 0.002(3) -0.002(3)
C107 0.031(3) 0.032(3) 0.074(5) 0.012(3) 0.009(3) 0.001(3)
C108 0.029(3) 0.031(3) 0.057(4) 0.007(3) 0.010(3) -0.001(2)
C109 0.053(4) 0.045(4) 0.045(4) 0.000(3) 0.008(3) 0.006(3)
C110 0.052(4) 0.043(4) 0.040(3) 0.006(3) -0.001(3) 0.006(3)
C111 0.032(3) 0.032(3) 0.039(3) 0.007(3) 0.006(2) -0.005(2)
C112 0.056(4) 0.065(5) 0.039(4) 0.011(3) 0.012(3) 0.020(4)
C113 0.063(4) 0.069(5) 0.043(4) 0.020(4) 0.007(3) 0.022(4)
C114 0.031(3) 0.033(3) 0.032(3) 0.002(2) 0.003(2) -0.007(2)
C115 0.064(4) 0.038(3) 0.035(3) 0.006(3) 0.005(3) 0.008(3)
C116 0.053(4) 0.038(3) 0.037(3) 0.002(3) -0.003(3) 0.009(3)
C117 0.025(3) 0.033(3) 0.048(4) 0.004(3) 0.004(2) -0.005(2)
C118 0.050(4) 0.041(3) 0.041(3) 0.009(3) 0.014(3) 0.007(3)
C119 0.049(4) 0.054(4) 0.037(3) 0.016(3) 0.004(3) 0.004(3)
C120 0.030(3) 0.034(3) 0.053(4) 0.005(3) 0.004(3) -0.002(2)
N1 0.032(2) 0.029(2) 0.041(3) 0.005(2) 0.005(2) 0.005(2)
N2 0.029(2) 0.037(3) 0.043(3) -0.003(2) 0.002(2) 0.006(2)
N3 0.027(2) 0.030(2) 0.048(3) 0.000(2) 0.000(2) 0.006(2)
N4 0.027(2) 0.033(3) 0.045(3) 0.000(2) -0.001(2) 0.004(2)
C1 0.029(3) 0.024(3) 0.053(4) 0.004(3) 0.005(3) 0.006(2)
C2 0.033(3) 0.034(3) 0.040(3) -0.004(3) 0.006(2) -0.001(2)
C3 0.031(3) 0.034(3) 0.040(3) 0.002(3) 0.003(2) 0.003(2)
C4 0.027(3) 0.029(3) 0.043(3) 0.004(2) 0.006(2) -0.002(2)
C5 0.040(3) 0.038(3) 0.041(3) 0.007(3) 0.012(3) 0.006(3)
C6 0.037(3) 0.034(3) 0.043(3) 0.015(3) 0.006(3) 0.003(3)
C7 0.030(3) 0.029(3) 0.041(3) 0.006(2) 0.008(2) -0.001(2)
C8 0.036(3) 0.029(3) 0.036(3) 0.001(2) 0.003(2) 0.001(2)
C9 0.033(3) 0.031(3) 0.036(3) 0.001(2) -0.002(2) 0.000(2)
C10 0.028(3) 0.026(3) 0.044(3) 0.003(2) 0.009(2) -0.004(2)
C11 0.035(3) 0.035(3) 0.038(3) 0.001(3) 0.011(2) 0.001(3)
C12 0.044(3) 0.034(3) 0.032(3) 0.005(2) 0.008(2) 0.002(3)
C13 0.030(3) 0.030(3) 0.044(3) 0.001(3) 0.007(2) -0.002(2)
C14 0.043(3) 0.031(3) 0.033(3) 0.000(2) 0.003(2) 0.004(3)
C15 0.039(3) 0.029(3) 0.038(3) 0.005(2) 0.006(2) -0.002(2)
C16 0.029(3) 0.027(3) 0.032(3) 0.004(2) 0.003(2) 0.009(2)
C17 0.043(3) 0.035(3) 0.029(3) 0.003(2) 0.007(2) 0.002(3)
C18 0.039(3) 0.033(3) 0.039(3) 0.005(3) 0.015(3) 0.005(3)
C19 0.029(3) 0.032(3) 0.030(3) 0.004(2) 0.004(2) 0.009(2)
C20 0.058(4) 0.064(5) 0.033(3) -0.005(3) 0.010(3) -0.021(4)
C21 0.066(5) 0.073(5) 0.032(3) -0.005(3) 0.013(3) -0.031(4)
C22 0.030(3) 0.035(3) 0.037(3) -0.001(3) 0.004(2) 0.003(2)
C23 0.055(4) 0.045(4) 0.031(3) 0.005(3) -0.004(3) -0.009(3)
C24 0.059(4) 0.047(4) 0.032(3) 0.005(3) 0.005(3) -0.014(3)
C25 0.029(3) 0.038(3) 0.039(3) 0.000(3) 0.005(2) -0.001(2)
C26 0.048(4) 0.042(3) 0.042(4) 0.008(3) -0.005(3) -0.006(3)
C27 0.045(4) 0.050(4) 0.043(4) 0.010(3) 0.001(3) -0.012(3)
C28 0.076(5) 0.108(7) 0.042(4) -0.009(4) 0.009(4) -0.047(5)
C29 0.095(6) 0.122(8) 0.037(4) -0.008(5) 0.014(4) -0.066(6)
C30 0.037(3) 0.027(3) 0.045(3) 0.000(3) 0.002(3) 0.003(2)
C31 0.024(3) 0.030(3) 0.042(3) -0.004(2) -0.001(2) -0.002(2)
C32 0.034(3) 0.033(3) 0.039(3) 0.008(3) 0.002(2) 0.007(2)
C33 0.030(3) 0.036(3) 0.030(3) 0.006(2) 0.004(2) 0.001(2)
C34 0.030(3) 0.026(3) 0.035(3) 0.001(2) -0.002(2) -0.003(2)
C35 0.046(4) 0.067(4) 0.029(3) -0.001(3) -0.007(3) 0.018(3)
C36 0.044(4) 0.057(4) 0.034(3) -0.008(3) 0.003(3) 0.011(3)
C37 0.030(3) 0.030(3) 0.030(3) 0.003(2) -0.001(2) 0.001(2)
C38 0.058(4) 0.039(3) 0.036(3) 0.007(3) 0.002(3) 0.017(3)
C39 0.056(4) 0.042(4) 0.034(3) 0.002(3) 0.006(3) 0.011(3)
C40 0.028(3) 0.026(3) 0.046(3) 0.004(3) 0.002(2) -0.002(2)
C41 0.041(3) 0.043(4) 0.045(4) -0.004(3) -0.016(3) 0.008(3)
C42 0.046(3) 0.041(3) 0.035(3) -0.009(3) -0.007(3) 0.009(3)
C43 0.034(3) 0.027(3) 0.058(4) 0.001(3) 0.001(3) 0.004(2)
C44 0.044(3) 0.039(3) 0.040(3) -0.003(3) -0.009(3) -0.003(3)
C45 0.050(4) 0.033(3) 0.036(3) 0.000(3) -0.003(3) 0.000(3)
C46 0.028(3) 0.029(3) 0.038(3) 0.000(2) -0.003(2) 0.009(2)
C47 0.044(3) 0.037(3) 0.037(3) -0.002(3) 0.003(3) 0.004(3)
C48 0.040(3) 0.038(3) 0.041(3) -0.003(3) 0.003(3) 0.002(3)
C49 0.033(3) 0.029(3) 0.035(3) 0.004(2) 0.000(2) 0.011(2)
C50 0.049(4) 0.047(4) 0.033(3) -0.009(3) 0.001(3) -0.007(3)
C51 0.056(4) 0.048(4) 0.030(3) -0.001(3) 0.005(3) -0.010(3)
C52 0.026(3) 0.034(3) 0.029(3) -0.002(2) 0.002(2) 0.005(2)
C53 0.038(3) 0.039(3) 0.032(3) 0.000(3) -0.004(2) 0.004(3)
C54 0.032(3) 0.041(3) 0.032(3) 0.004(3) -0.001(2) 0.000(3)
C55 0.026(3) 0.036(3) 0.033(3) 0.001(2) 0.001(2) 0.007(2)
C56 0.031(3) 0.043(3) 0.037(3) 0.000(3) 0.001(2) -0.003(3)
C57 0.039(3) 0.044(3) 0.038(3) -0.001(3) 0.005(3) 0.002(3)
C58 0.034(3) 0.039(3) 0.034(3) -0.003(3) -0.001(2) 0.005(3)
C59 0.033(3) 0.042(3) 0.030(3) -0.003(3) 0.003(2) 0.004(3)
C60 0.030(3) 0.029(3) 0.057(4) 0.004(3) 0.003(3) -0.001(2)
O2 0.027(3) 0.025(3) 0.062(4) 0.005(3) 0.005(3) 0.008(3)
C969 0.058(7) 0.032(5) 0.085(7) 0.001(5) 0.015(6) 0.008(5)
C973 0.087(12) 0.057(9) 0.098(11) 0.011(10) 0.018(10) 0.035(10)
C972 0.093(11) 0.052(10) 0.090(9) -0.014(8) 0.003(10) 0.019(10)
C968 0.040(5) 0.042(7) 0.076(7) 0.013(5) 0.014(5) 0.019(5)
C970 0.040(9) 0.050(11) 0.092(9) 0.018(9) 0.002(8) 0.010(9)
C971 0.074(11) 0.088(13) 0.085(9) -0.004(10) 0.028(9) 0.011(11)
C268 0.031(5) 0.033(8) 0.076(7) 0.009(7) 0.006(6) 0.008(6)
C269 0.052(7) 0.037(6) 0.079(8) -0.003(6) 0.013(6) 0.011(6)
C270 0.030(9) 0.047(12) 0.094(11) 0.014(11) 0.003(10) 0.010(10)
C271 0.047(11) 0.060(12) 0.079(8) 0.008(11) 0.018(8) 0.013(11)
C272 0.073(11) 0.036(7) 0.088(12) 0.001(9) 0.017(11) 0.014(9)
C273 0.052(9) 0.045(14) 0.106(19) -0.010(16) 0.023(13) 0.021(10)
C121 0.031(3) 0.043(3) 0.040(3) 0.006(3) 0.001(2) 0.010(3)
C122 0.044(4) 0.056(4) 0.045(4) 0.017(3) 0.002(3) 0.005(3)
C123 0.048(4) 0.073(5) 0.034(3) 0.007(3) 0.002(3) 0.006(4)
C124 0.044(4) 0.060(4) 0.036(3) 0.002(3) -0.005(3) 0.001(3)
C125 0.036(3) 0.037(3) 0.035(3) 0.001(3) -0.002(2) 0.013(3)
C126 0.026(3) 0.035(3) 0.034(3) 0.005(2) 0.003(2) 0.013(2)
C127 0.029(3) 0.028(3) 0.038(3) -0.005(2) 0.003(2) 0.007(2)
C128 0.029(3) 0.034(3) 0.041(3) 0.000(3) 0.004(2) 0.003(2)
C129 0.033(3) 0.037(3) 0.045(4) -0.003(3) 0.001(3) 0.002(3)
C130 0.032(3) 0.035(3) 0.048(4) 0.004(3) 0.005(3) 0.003(2)
C131 0.030(3) 0.036(3) 0.037(3) 0.005(3) -0.001(2) 0.013(2)
C132 0.044(3) 0.047(4) 0.038(3) -0.001(3) -0.006(3) 0.002(3)
C133 0.045(4) 0.050(4) 0.045(4) -0.005(3) -0.015(3) -0.004(3)
C134 0.033(3) 0.039(3) 0.046(4) -0.003(3) -0.009(3) 0.000(3)
C135 0.030(3) 0.036(3) 0.044(3) 0.002(3) -0.003(2) 0.006(2)
C136 0.028(3) 0.038(3) 0.047(4) -0.005(3) 0.002(2) 0.002(2)
C137 0.035(3) 0.039(3) 0.042(3) 0.000(3) 0.012(3) 0.004(3)
C138 0.028(3) 0.038(3) 0.039(3) -0.007(3) 0.001(2) 0.004(2)
C139 0.021(3) 0.030(3) 0.040(3) 0.000(2) 0.003(2) 0.007(2)
C140 0.023(3) 0.036(3) 0.038(3) -0.004(2) -0.003(2) 0.010(2)
C161 0.048(4) 0.038(3) 0.027(3) 0.002(2) 0.004(2) 0.004(3)
C162 0.051(4) 0.041(3) 0.038(3) 0.005(3) 0.005(3) 0.012(3)
C163 0.055(4) 0.051(4) 0.047(4) 0.004(3) 0.008(3) 0.019(3)
C164 0.035(3) 0.083(6) 0.050(4) 0.013(4) 0.009(3) 0.020(4)
C165 0.034(3) 0.063(4) 0.042(4) 0.010(3) 0.002(3) 0.000(3)
C166 0.038(4) 0.066(5) 0.065(5) 0.011(4) 0.004(3) -0.005(3)
C167 0.057(4) 0.055(4) 0.060(5) 0.001(4) 0.004(3) -0.026(4)
C168 0.047(4) 0.044(4) 0.048(4) 0.003(3) 0.004(3) -0.006(3)
C169 0.042(3) 0.033(3) 0.030(3) 0.000(2) 0.001(2) -0.003(3)
C170 0.037(3) 0.042(3) 0.029(3) 0.003(2) 0.005(2) 0.003(3)
C171 0.036(3) 0.040(3) 0.024(3) -0.003(2) 0.004(2) -0.001(3)
C172 0.049(4) 0.040(3) 0.032(3) -0.003(3) 0.003(3) 0.003(3)
C173 0.049(4) 0.055(4) 0.035(3) -0.001(3) 0.001(3) 0.017(3)
C174 0.042(4) 0.072(5) 0.036(3) -0.009(3) 0.004(3) 0.006(3)
C175 0.036(3) 0.056(4) 0.028(3) -0.008(3) -0.001(2) -0.005(3)
C176 0.038(3) 0.064(4) 0.036(3) -0.010(3) 0.000(3) -0.011(3)
C177 0.058(4) 0.047(4) 0.035(3) -0.009(3) -0.002(3) -0.022(3)
C178 0.052(4) 0.037(3) 0.035(3) -0.004(3) 0.003(3) -0.008(3)
C179 0.041(3) 0.036(3) 0.026(3) -0.003(2) -0.001(2) -0.003(3)
C180 0.036(3) 0.037(3) 0.021(3) -0.005(2) -0.001(2) -0.002(2)
C141 0.031(3) 0.033(3) 0.039(3) 0.007(3) 0.009(2) 0.008(2)
C142 0.035(3) 0.046(3) 0.036(3) 0.000(3) 0.008(2) 0.002(3)
C143 0.036(3) 0.050(4) 0.044(4) 0.010(3) 0.011(3) 0.004(3)
C144 0.031(3) 0.042(3) 0.045(4) 0.007(3) 0.003(3) 0.001(3)
C145 0.025(3) 0.038(3) 0.040(3) 0.006(3) 0.003(2) 0.007(2)
C146 0.034(3) 0.040(3) 0.042(3) 0.005(3) -0.002(3) 0.003(3)
C147 0.036(3) 0.042(3) 0.038(3) 0.002(3) 0.000(2) 0.005(3)
C148 0.035(3) 0.037(3) 0.038(3) 0.012(3) 0.006(2) 0.009(3)
C149 0.025(3) 0.032(3) 0.038(3) 0.007(2) 0.003(2) 0.013(2)
C150 0.022(3) 0.029(3) 0.038(3) 0.004(2) 0.005(2) 0.008(2)
C151 0.030(3) 0.034(3) 0.040(3) 0.000(3) 0.009(2) 0.010(2)
C152 0.049(4) 0.047(4) 0.038(3) 0.000(3) 0.014(3) -0.001(3)
C153 0.062(4) 0.057(4) 0.035(3) -0.003(3) 0.011(3) -0.008(4)
C154 0.057(4) 0.038(3) 0.054(4) -0.009(3) 0.006(3) -0.005(3)
C155 0.039(3) 0.031(3) 0.046(4) 0.002(3) 0.011(3) 0.004(3)
C156 0.039(3) 0.033(3) 0.055(4) 0.005(3) 0.010(3) 0.000(3)
C157 0.037(3) 0.036(3) 0.045(4) 0.009(3) 0.013(3) 0.000(3)
C158 0.031(3) 0.039(3) 0.042(3) 0.007(3) 0.008(2) 0.005(3)
C159 0.027(3) 0.029(3) 0.036(3) 0.007(2) 0.003(2) 0.012(2)
C160 0.028(3) 0.025(3) 0.036(3) 0.002(2) 0.007(2) 0.008(2)
C225 0.422(16) 0.282(10) 0.0428(19) 0.010(5) -0.032(6) 0.057(11)
C226 0.422(16) 0.282(10) 0.0428(19) 0.010(5) -0.032(6) 0.057(11)
C227 0.422(16) 0.282(10) 0.0428(19) 0.010(5) -0.032(6) 0.057(11)
C228 0.422(16) 0.282(10) 0.0428(19) 0.010(5) -0.032(6) 0.057(11)
C229 0.422(16) 0.282(10) 0.0428(19) 0.010(5) -0.032(6) 0.057(11)
C230 0.422(16) 0.282(10) 0.0428(19) 0.010(5) -0.032(6) 0.057(11)
C231 0.422(16) 0.282(10) 0.0428(19) 0.010(5) -0.032(6) 0.057(11)
C232 0.422(16) 0.282(10) 0.0428(19) 0.010(5) -0.032(6) 0.057(11)
C233 0.422(16) 0.282(10) 0.0428(19) 0.010(5) -0.032(6) 0.057(11)
C234 0.422(16) 0.282(10) 0.0428(19) 0.010(5) -0.032(6) 0.057(11)
C235 0.422(16) 0.282(10) 0.0428(19) 0.010(5) -0.032(6) 0.057(11)
C236 0.422(16) 0.282(10) 0.0428(19) 0.010(5) -0.032(6) 0.057(11)
O1 0.058(6) 0.040(5) 0.082(8) 0.007(5) 0.035(6) -0.019(5)
C249 0.14(3) 0.10(2) 0.21(4) 0.04(2) 0.05(3) -0.048(18)
C250 0.039(8) 0.049(9) 0.19(2) -0.029(12) 0.038(11) -0.011(7)
C251 0.23(4) 0.21(4) 0.092(19) 0.05(2) -0.05(2) -0.14(3)
C252 0.13(2) 0.084(14) 0.072(13) 0.019(11) 0.017(12) 0.034(14)
C253 0.11(2) 0.30(5) 0.21(4) -0.07(4) 0.01(2) -0.13(3)
C254 0.114(18) 0.17(3) 0.14(2) 0.10(2) 0.074(17) 0.082(19)
C213 0.65(2) 0.256(9) 0.035(2) -0.029(5) -0.085(7) 0.207(12)
C214 0.65(2) 0.256(9) 0.035(2) -0.029(5) -0.085(7) 0.207(12)
C215 0.65(2) 0.256(9) 0.035(2) -0.029(5) -0.085(7) 0.207(12)
C216 0.65(2) 0.256(9) 0.035(2) -0.029(5) -0.085(7) 0.207(12)
C217 0.65(2) 0.256(9) 0.035(2) -0.029(5) -0.085(7) 0.207(12)
C218 0.65(2) 0.256(9) 0.035(2) -0.029(5) -0.085(7) 0.207(12)
C219 0.65(2) 0.256(9) 0.035(2) -0.029(5) -0.085(7) 0.207(12)
C220 0.65(2) 0.256(9) 0.035(2) -0.029(5) -0.085(7) 0.207(12)
C221 0.65(2) 0.256(9) 0.035(2) -0.029(5) -0.085(7) 0.207(12)
C222 0.65(2) 0.256(9) 0.035(2) -0.029(5) -0.085(7) 0.207(12)
C223 0.65(2) 0.256(9) 0.035(2) -0.029(5) -0.085(7) 0.207(12)
C224 0.65(2) 0.256(9) 0.035(2) -0.029(5) -0.085(7) 0.207(12)
C181 0.058(6) 0.055(6) 0.034(5) 0.000 0.007(4) 0.000
C182 0.069(7) 0.067(7) 0.039(5) 0.000 0.014(5) 0.000
C183 0.090(6) 0.077(6) 0.042(4) 0.006(4) 0.020(4) 0.014(5)
C184 0.077(5) 0.067(5) 0.043(4) 0.008(4) 0.019(4) 0.011(4)
C185 0.065(5) 0.087(6) 0.038(4) 0.004(4) 0.017(3) 0.008(4)
C186 0.051(4) 0.072(5) 0.031(3) -0.004(3) 0.009(3) 0.006(4)
C187 0.037(4) 0.085(5) 0.026(3) -0.007(3) 0.007(3) -0.002(3)
C188 0.053(6) 0.074(7) 0.023(4) 0.000 0.009(4) 0.000
C189 0.067(6) 0.061(6) 0.026(4) 0.000 0.012(4) 0.000
C190 0.082(6) 0.071(5) 0.031(4) -0.008(3) 0.011(3) -0.020(4)
C191 0.062(5) 0.087(6) 0.036(4) -0.011(4) 0.006(3) -0.018(4)
C192 0.041(4) 0.095(6) 0.036(4) -0.011(4) 0.010(3) -0.002(4)
C193 0.032(3) 0.032(3) 0.025(3) -0.001(2) 0.003(2) -0.005(2)
C194 0.039(3) 0.029(3) 0.034(3) -0.003(2) 0.004(2) -0.008(2)
C195 0.045(4) 0.040(3) 0.036(3) -0.005(3) 0.002(3) -0.016(3)
C196 0.027(3) 0.044(3) 0.032(3) -0.005(3) 0.003(2) -0.004(3)
C197 0.029(3) 0.040(3) 0.031(3) -0.005(2) 0.003(2) -0.002(2)
C198 0.033(3) 0.045(3) 0.033(3) 0.000(3) 0.003(2) 0.006(3)
C199 0.043(3) 0.032(3) 0.036(3) -0.001(3) 0.003(3) 0.004(3)
C200 0.041(3) 0.025(3) 0.033(3) 0.000(2) 0.004(2) 0.002(2)
C201 0.037(3) 0.028(3) 0.026(3) -0.002(2) 0.005(2) 0.001(2)
C202 0.032(3) 0.031(3) 0.024(3) 0.002(2) 0.000(2) -0.002(2)
C203 0.038(3) 0.039(3) 0.039(3) 0.008(3) -0.003(3) -0.009(3)
C204 0.039(3) 0.028(3) 0.041(3) 0.005(3) -0.004(2) -0.002(3)
C205 0.073(5) 0.036(4) 0.065(5) 0.007(3) -0.005(4) 0.004(3)
C206 0.092(6) 0.033(4) 0.076(5) 0.005(4) -0.004(4) -0.030(4)
C207 0.063(5) 0.054(5) 0.068(5) 0.011(4) -0.009(4) -0.017(4)
C208 0.044(4) 0.051(4) 0.048(4) 0.008(3) -0.005(3) -0.014(3)
C209 0.027(3) 0.099(6) 0.047(4) 0.013(4) -0.001(3) -0.010(4)
C210 0.051(4) 0.063(5) 0.058(4) 0.016(4) 0.004(3) 0.009(4)
C211 0.036(3) 0.057(4) 0.052(4) 0.005(3) -0.001(3) 0.010(3)
C212 0.037(3) 0.039(3) 0.036(3) 0.007(3) -0.002(2) 0.000(3)
P4 0.0364(8) 0.0316(8) 0.0450(9) 0.0026(7) 0.0023(6) -0.0061(6)
F19 0.058(2) 0.044(2) 0.054(2) 0.0006(17) 0.0161(18) -0.0193(18)
F20 0.0377(19) 0.083(3) 0.052(2) -0.008(2) 0.0001(16) 0.0013(19)
F21 0.052(2) 0.045(2) 0.053(2) 0.0158(18) -0.0021(17) -0.0107(17)
F22 0.0408(19) 0.050(2) 0.055(2) 0.0148(18) 0.0008(16) 0.0006(16)
F23 0.068(2) 0.043(2) 0.053(2) -0.0073(18) 0.0173(19) -0.0055(18)
F24 0.064(2) 0.0367(19) 0.050(2) -0.0039(17) -0.0038(18) 0.0049(17)
P7 0.199(6) 0.096(3) 0.069(3) 0.004(2) 0.071(3) 0.042(4)
F37 0.296(13) 0.280(16) 0.109(8) 0.088(9) 0.031(8) 0.118(13)
F38 0.337(15) 0.114(9) 0.150(9) -0.064(7) 0.173(10) -0.073(10)
F39 0.183(9) 0.088(7) 0.220(12) 0.022(9) -0.012(9) -0.020(7)
F40 0.179(9) 0.134(8) 0.067(5) 0.010(5) 0.050(6) 0.038(7)
F41 0.394(18) 0.074(5) 0.129(9) 0.000(5) 0.152(10) 0.065(7)
F42 0.201(11) 0.100(6) 0.107(9) -0.013(5) 0.083(8) -0.024(6)
P9 0.126(5) 0.083(3) 0.040(2) 0.0099(19) -0.010(2) -0.045(3)
F49 0.44(4) 0.164(14) 0.103(10) 0.078(10) -0.127(16) -0.18(2)
F50 0.151(13) 0.39(3) 0.145(12) -0.145(16) 0.076(11) -0.101(17)
F51 0.125(9) 0.056(6) 0.076(7) 0.017(5) -0.028(6) -0.005(6)
F52 0.119(15) 0.143(12) 0.154(19) -0.061(14) -0.059(12) 0.047(11)
F53 0.113(8) 0.121(8) 0.047(4) 0.010(5) -0.010(4) -0.061(6)
F54 0.179(12) 0.101(7) 0.054(5) 0.013(5) -0.037(6) -0.062(8)
P8 0.079(8) 0.085(7) 0.066(6) 0.004(5) 0.006(5) -0.011(6)
F43 0.153(19) 0.089(13) 0.056(10) -0.006(9) -0.017(11) -0.042(13)
F44 0.121(16) 0.105(15) 0.046(11) 0.018(10) 0.022(9) -0.020(13)
F45 0.102(16) 0.062(15) 0.057(11) 0.031(10) -0.003(10) -0.006(12)
F46 0.12(2) 0.107(16) 0.072(14) -0.021(11) -0.028(13) 0.011(16)
F47 0.17(2) 0.12(2) 0.110(17) 0.060(15) -0.085(18) -0.086(19)
F48 0.113(16) 0.100(14) 0.066(11) -0.009(10) -0.008(10) -0.034(12)
P7A 0.35(2) 0.179(14) 0.106(10) 0.035(9) 0.077(11) -0.008(13)
F37A 0.32(3) 0.149(14) 0.070(14) -0.011(12) -0.006(16) 0.084(16)
F38A 0.33(3) 0.36(4) 0.15(2) 0.01(2) 0.07(2) 0.06(2)
F39A 0.42(4) 0.205(19) 0.28(3) 0.00(2) 0.05(2) -0.04(3)
F40A 0.33(2) 0.14(2) 0.072(12) -0.015(12) 0.028(15) 0.056(19)
F41A 0.41(3) 0.152(18) 0.109(14) 0.005(14) 0.112(16) 0.08(2)
F42A 0.27(3) 0.19(2) 0.111(14) -0.055(13) 0.021(15) 0.01(2)
P1 0.0331(8) 0.0356(8) 0.0405(8) 0.0030(7) 0.0070(6) -0.0022(6)
F1 0.067(3) 0.053(2) 0.049(2) 0.0140(19) 0.0001(18) -0.001(2)
F2 0.0309(17) 0.052(2) 0.063(2) 0.0070(18) 0.0132(16) 0.0028(16)
F3 0.051(2) 0.042(2) 0.049(2) 0.0078(17) 0.0075(16) 0.0047(16)
F4 0.0400(19) 0.052(2) 0.055(2) -0.0046(18) 0.0176(16) -0.0071(17)
F5 0.047(2) 0.045(2) 0.052(2) -0.0046(17) 0.0009(16) -0.0092(16)
F6 0.045(2) 0.041(2) 0.054(2) -0.0074(17) 0.0047(16) -0.0032(16)
P6 0.036(3) 0.046(3) 0.028(3) -0.005(2) -0.0074(18) 0.000(2)
F31 0.050(5) 0.150(15) 0.036(4) 0.009(6) 0.002(3) 0.026(6)
F32 0.044(5) 0.104(9) 0.040(5) 0.018(6) -0.018(4) 0.003(6)
F33 0.057(6) 0.139(13) 0.047(5) -0.013(7) -0.006(4) 0.043(7)
F34 0.051(7) 0.031(5) 0.027(5) -0.004(4) -0.013(5) -0.006(5)
F35 0.123(12) 0.046(5) 0.080(7) -0.008(5) -0.026(7) -0.027(6)
F36 0.089(7) 0.046(5) 0.077(6) 0.009(4) -0.020(5) 0.001(5)
P5 0.0312(7) 0.0330(8) 0.0353(8) -0.0021(6) 0.0038(6) -0.0004(6)
F25 0.074(3) 0.035(2) 0.066(3) 0.0049(19) 0.004(2) 0.0110(19)
F26 0.0368(19) 0.039(2) 0.093(3) -0.005(2) -0.0051(19) -0.0013(16)
F27 0.068(2) 0.039(2) 0.051(2) 0.0122(17) -0.0069(18) -0.0147(18)
F28 0.058(2) 0.061(3) 0.081(3) -0.014(2) -0.025(2) -0.001(2)
F29 0.059(2) 0.071(3) 0.067(3) -0.023(2) 0.030(2) -0.014(2)
F30 0.096(3) 0.039(2) 0.062(3) -0.0054(19) 0.039(2) 0.006(2)
P6A 0.069(6) 0.051(5) 0.058(5) 0.010(4) -0.010(4) 0.001(3)
F31A 0.046(6) 0.150(16) 0.060(7) 0.019(8) -0.006(5) 0.004(7)
F32A 0.054(7) 0.101(12) 0.039(6) 0.006(7) 0.006(4) -0.014(8)
F33A 0.048(8) 0.115(15) 0.112(12) 0.056(12) -0.018(8) -0.037(9)
F34A 0.10(2) 0.15(2) 0.13(2) 0.078(17) -0.025(15) 0.003(16)
F35A 0.088(10) 0.088(9) 0.061(7) 0.019(6) 0.016(6) 0.022(7)
F36A 0.28(4) 0.084(13) 0.112(15) -0.036(11) -0.036(18) 0.105(19)
P3 0.0448(9) 0.0412(9) 0.0463(9) -0.0026(7) 0.0023(7) 0.0050(7)
F13 0.073(3) 0.091(3) 0.049(2) -0.007(2) -0.003(2) -0.003(3)
F14 0.052(2) 0.047(2) 0.059(2) -0.0041(18) 0.0125(18) 0.0102(17)
F15 0.048(2) 0.044(2) 0.048(2) -0.0093(17) 0.0050(16) -0.0015(16)
F16 0.047(2) 0.070(3) 0.078(3) 0.006(2) -0.001(2) 0.019(2)
F17 0.072(3) 0.047(2) 0.068(3) 0.008(2) 0.014(2) 0.003(2)
F18 0.058(2) 0.043(2) 0.059(2) -0.0118(18) 0.0018(18) -0.0062(18)
P2 0.0279(8) 0.0410(9) 0.0623(11) -0.0009(8) 0.0066(7) 0.0025(7)
F7 0.104(4) 0.148(6) 0.088(4) 0.043(4) 0.043(3) 0.063(4)
F8 0.031(2) 0.086(4) 0.164(6) 0.035(4) 0.016(3) 0.010(2)
F9 0.091(4) 0.122(5) 0.066(3) 0.013(3) 0.009(3) 0.041(3)
F10 0.0278(18) 0.052(2) 0.111(4) 0.009(2) 0.006(2) 0.0007(17)
F11 0.056(3) 0.046(3) 0.224(8) -0.022(4) -0.024(4) 0.001(2)
F12 0.073(3) 0.047(3) 0.148(5) -0.036(3) -0.037(3) 0.022(2)

loop_
_atom_type_symbol
_atom_type_description
_atom_type_scat_dispersion_real
_atom_type_scat_dispersion_imag
_atom_type_scat_source
C C 0.0181 0.0091 'International Tables Vol C Tables 4.2.6.8 and 6.1.1.4'
H H 0.0000 0.0000 'International Tables Vol C Tables 4.2.6.8 and 6.1.1.4'
F F 0.0727 0.0534 'International Tables Vol C Tables 4.2.6.8 and 6.1.1.4'
N N 0.0311 0.0180 'International Tables Vol C Tables 4.2.6.8 and 6.1.1.4'
O O 0.0492 0.0322 'International Tables Vol C Tables 4.2.6.8 and 6.1.1.4'
P P 0.2955 0.4335 'International Tables Vol C Tables 4.2.6.8 and 6.1.1.4'

loop_
_geom_angle_atom_site_label_1
_geom_angle_atom_site_label_2
_geom_angle_atom_site_label_3
_geom_angle
_geom_angle_site_symmetry_1
_geom_angle_site_symmetry_3
C61 N5 C65 119.1(5) . .
C61 N5 C120 120.1(5) . .
C65 N5 C120 120.5(5) . .
C74 N6 C77 120.0(5) . .
C75 N6 C74 119.5(6) . .
C75 N6 C77 120.3(5) . .
C91 N7 C90 120.4(5) . .
C91 N7 C95 120.3(6) . .
C95 N7 C90 118.9(6) . .
C104 N8 C107 119.4(6) . .
C105 N8 C104 119.7(6) . .
C105 N8 C107 120.5(5) . .
N5 C61 H61 119.2 . .
N5 C61 C62 121.5(6) . .
C62 C61 H61 119.2 . .
C61 C62 H62 119.1 . .
C61 C62 C63 121.8(6) . .
C63 C62 H62 119.1 . .
C62 C63 C64 115.1(5) . .
C62 C63 C66 122.3(5) . .
C64 C63 C66 122.6(5) . .
C63 C64 H64 119.3 . .
C65 C64 C63 121.4(6) . .
C65 C64 H64 119.3 . .
N5 C65 C64 120.8(6) . .
N5 C65 H65 119.6 . .
C64 C65 H65 119.6 . .
C67 C66 C63 120.8(5) . .
C71 C66 C63 122.0(5) . .
C71 C66 C67 117.2(5) . .
C66 C67 H67 119.3 . .
C68 C67 C66 121.5(6) . .
C68 C67 H67 119.3 . .
C67 C68 H68 119.8 . .
C67 C68 C69 120.5(6) . .
C69 C68 H68 119.8 . .
C68 C69 C70 118.2(6) . .
C68 C69 C72 121.5(5) . .
C70 C69 C72 120.4(5) . .
C69 C70 H70 119.6 . .
C71 C70 C69 120.8(6) . .
C71 C70 H70 119.6 . .
C66 C71 C70 121.9(6) . .
C66 C71 H71 119.1 . .
C70 C71 H71 119.1 . .
C73 C72 C69 121.7(6) . .
C76 C72 C69 122.9(5) . .
C76 C72 C73 115.3(6) . .
C72 C73 H73 120.0 . .
C74 C73 C72 120.0(7) . .
C74 C73 H73 120.0 . .
N6 C74 C73 121.7(7) . .
N6 C74 H74 119.1 . .
C73 C74 H74 119.1 . .
N6 C75 H75 119.3 . .
N6 C75 C76 121.4(6) . .
C76 C75 H75 119.3 . .
C72 C76 H76 119.2 . .
C75 C76 C72 121.7(6) . .
C75 C76 H76 119.2 . .
N6 C77 H77A 110.1 . .
N6 C77 H77B 110.1 . .
N6 C77 C78 108.2(5) . .
H77A C77 H77B 108.4 . .
C78 C77 H77A 110.1 . .
C78 C77 H77B 110.1 . .
C79 C78 C77 121.6(6) . .
C83 C78 C77 121.4(6) . .
C83 C78 C79 117.0(6) . .
C78 C79 H79 119.4 . .
C78 C79 C80 121.3(6) . .
C80 C79 H79 119.4 . .
C79 C80 H80 119.0 . .
C81 C80 C79 121.9(6) . .
C81 C80 H80 119.0 . .
C80 C81 C84 122.4(5) . .
C82 C81 C80 115.9(6) . .
C82 C81 C84 121.6(6) . .
C81 C82 H82 119.0 . .
C81 C82 C83 122.0(6) . .
C83 C82 H82 119.0 . .
C78 C83 C82 121.5(6) . .
C78 C83 H83 119.3 . .
C82 C83 H83 119.3 . .
C85 C84 C81 121.8(5) . .
C89 C84 C81 122.6(6) . .
C89 C84 C85 115.5(6) . .
C84 C85 H85 119.1 . .
C86 C85 C84 121.8(6) . .
C86 C85 H85 119.1 . .
C85 C86 H86 119.6 . .
C87 C86 C85 120.7(6) . .
C87 C86 H86 119.6 . .
C86 C87 C90 120.4(6) . .
C88 C87 C86 118.5(6) . .
C88 C87 C90 121.0(6) . .
C87 C88 H88 119.7 . .
C87 C88 C89 120.7(7) . .
C89 C88 H88 119.7 . .
C84 C89 H89 118.8 . .
C88 C89 C84 122.5(7) . .
C88 C89 H89 118.8 . .
N7 C90 C87 108.8(5) . .
N7 C90 H90A 109.9 . .
N7 C90 H90B 109.9 . .
C87 C90 H90A 109.9 . .
C87 C90 H90B 109.9 . .
H90A C90 H90B 108.3 . .
N7 C91 H91 119.8 . .
N7 C91 C92 120.5(6) . .
C92 C91 H91 119.8 . .
C91 C92 H92 119.8 . .
C91 C92 C93 120.5(6) . .
C93 C92 H92 119.8 . .
C92 C93 C94 118.2(6) . .
C92 C93 C96 121.8(6) . .
C94 C93 C96 120.0(6) . .
C93 C94 H94 120.1 . .
C95 C94 C93 119.7(7) . .
C95 C94 H94 120.1 . .
N7 C95 C94 120.8(7) . .
N7 C95 H95 119.6 . .
C94 C95 H95 119.6 . .
C97 C96 C93 121.4(6) . .
C97 C96 C101 118.6(6) . .
C101 C96 C93 120.0(6) . .
C96 C97 H97 119.4 . .
C96 C97 C98 121.1(6) . .
C98 C97 H97 119.4 . .
C97 C98 H98 119.8 . .
C99 C98 C97 120.4(7) . .
C99 C98 H98 119.8 . .
C98 C99 C100 118.0(6) . .
C98 C99 C102 121.0(6) . .
C100 C99 C102 120.9(6) . .
C99 C100 H100 119.3 . .
C101 C100 C99 121.5(6) . .
C101 C100 H100 119.3 . .
C96 C101 H101 119.8 . .
C100 C101 C96 120.4(7) . .
C100 C101 H101 119.8 . .
C103 C102 C99 123.6(6) . .
C103 C102 C106 114.8(6) . .
C106 C102 C99 121.6(6) . .
C102 C103 H103 119.1 . .
C104 C103 C102 121.8(6) . .
C104 C103 H103 119.1 . .
N8 C104 C103 120.8(7) . .
N8 C104 H104 119.6 . .
C103 C104 H104 119.6 . .
N8 C105 H105 119.2 . .
N8 C105 C106 121.5(6) . .
C106 C105 H105 119.2 . .
C102 C106 H106 119.5 . .
C105 C106 C102 121.1(7) . .
C105 C106 H106 119.5 . .
N8 C107 H10A 110.1 . .
N8 C107 H10B 110.1 . .
N8 C107 C108 108.0(5) . .
H10A C107 H10B 108.4 . .
C108 C107 H10A 110.1 . .
C108 C107 H10B 110.1 . .
C109 C108 C107 121.3(6) . .
C109 C108 C113 117.7(6) . .
C113 C108 C107 120.9(6) . .
C108 C109 H109 119.2 . .
C108 C109 C110 121.6(6) . .
C110 C109 H109 119.2 . .
C109 C110 H110 119.4 . .
C109 C110 C111 121.3(6) . .
C111 C110 H110 119.4 . .
C110 C111 C114 121.1(5) . .
C112 C111 C110 116.7(6) . .
C112 C111 C114 122.2(6) . .
C111 C112 H112 119.3 . .
C113 C112 C111 121.4(7) . .
C113 C112 H112 119.3 . .
C108 C113 H113 119.4 . .
C112 C113 C108 121.2(6) . .
C112 C113 H113 119.4 . .
C115 C114 C111 121.2(5) . .
C119 C114 C111 122.6(5) . .
C119 C114 C115 116.2(6) . .
C114 C115 H115 118.9 . .
C116 C115 C114 122.2(6) . .
C116 C115 H115 118.9 . .
C115 C116 H116 119.5 . .
C115 C116 C117 121.0(6) . .
C117 C116 H116 119.5 . .
C116 C117 C120 120.5(5) . .
C118 C117 C116 117.6(6) . .
C118 C117 C120 121.9(6) . .
C117 C118 H118 119.5 . .
C117 C118 C119 121.0(6) . .
C119 C118 H118 119.5 . .
C114 C119 C118 122.0(6) . .
C114 C119 H119 119.0 . .
C118 C119 H119 119.0 . .
N5 C120 C117 109.9(4) . .
N5 C120 H12A 109.7 . .
N5 C120 H12B 109.7 . .
C117 C120 H12A 109.7 . .
C117 C120 H12B 109.7 . .
H12A C120 H12B 108.2 . .
C14 N1 C13 118.5(5) . .
C14 N1 C18 120.4(5) . .
C18 N1 C13 120.4(5) . .
C27 N2 C30 120.9(5) . .
C28 N2 C27 119.6(6) . .
C28 N2 C30 118.8(5) . .
C44 N3 C43 119.1(5) . .
C48 N3 C43 121.0(5) . .
C48 N3 C44 119.5(5) . .
C57 N4 C60 118.3(5) . .
C58 N4 C57 120.1(5) . .
C58 N4 C60 121.2(5) . .
C2 C1 C60 120.1(5) . .
C6 C1 C2 119.0(5) . .
C6 C1 C60 120.7(6) . .
C1 C2 H2 119.7 . .
C3 C2 C1 120.6(5) . .
C3 C2 H2 119.7 . .
C2 C3 H3 119.5 . .
C2 C3 C4 120.9(6) . .
C4 C3 H3 119.5 . .
C3 C4 C7 120.9(5) . .
C5 C4 C3 116.8(5) . .
C5 C4 C7 122.3(5) . .
C4 C5 H5 119.1 . .
C6 C5 C4 121.9(6) . .
C6 C5 H5 119.1 . .
C1 C6 H6 119.6 . .
C5 C6 C1 120.7(6) . .
C5 C6 H6 119.6 . .
C8 C7 C4 122.3(5) . .
C8 C7 C12 116.2(5) . .
C12 C7 C4 121.5(5) . .
C7 C8 H8 118.9 . .
C9 C8 C7 122.2(5) . .
C9 C8 H8 118.9 . .
C8 C9 H9 119.7 . .
C8 C9 C10 120.5(5) . .
C10 C9 H9 119.7 . .
C9 C10 C11 118.3(5) . .
C9 C10 C13 120.9(5) . .
C11 C10 C13 120.5(5) . .
C10 C11 H11 119.6 . .
C12 C11 C10 120.8(5) . .
C12 C11 H11 119.6 . .
C7 C12 H12 119.0 . .
C11 C12 C7 121.9(6) . .
C11 C12 H12 119.0 . .
N1 C13 C10 108.6(4) . .
N1 C13 H13A 110.0 . .
N1 C13 H13B 110.0 . .
C10 C13 H13A 110.0 . .
C10 C13 H13B 110.0 . .
H13A C13 H13B 108.4 . .
N1 C14 H14 119.8 . .
N1 C14 C15 120.4(5) . .
C15 C14 H14 119.8 . .
C14 C15 H15 119.1 . .
C14 C15 C16 121.8(5) . .
C16 C15 H15 119.1 . .
C15 C16 C17 115.7(5) . .
C15 C16 C19 122.3(5) . .
C17 C16 C19 122.0(5) . .
C16 C17 H17 119.7 . .
C18 C17 C16 120.6(5) . .
C18 C17 H17 119.7 . .
N1 C18 C17 121.0(5) . .
N1 C18 H18 119.5 . .
C17 C18 H18 119.5 . .
C20 C19 C16 121.4(5) . .
C24 C19 C16 121.3(5) . .
C24 C19 C20 117.3(6) . .
C19 C20 H20 119.6 . .
C21 C20 C19 120.8(6) . .
C21 C20 H20 119.6 . .
C20 C21 H21 118.8 . .
C20 C21 C22 122.5(6) . .
C22 C21 H21 118.8 . .
C21 C22 C25 122.6(5) . .
C23 C22 C21 116.1(6) . .
C23 C22 C25 121.2(5) . .
C22 C23 H23 119.2 . .
C24 C23 C22 121.7(6) . .
C24 C23 H23 119.2 . .
C19 C24 H24 119.3 . .
C23 C24 C19 121.4(6) . .
C23 C24 H24 119.3 . .
C26 C25 C22 122.7(6) . .
C26 C25 C29 114.0(6) . .
C29 C25 C22 123.2(6) . .
C25 C26 H26 119.6 . .
C27 C26 C25 120.9(6) . .
C27 C26 H26 119.6 . .
N2 C27 C26 121.6(6) . .
N2 C27 H27 119.2 . .
C26 C27 H27 119.2 . .
N2 C28 H28 119.5 . .
N2 C28 C29 120.9(7) . .
C29 C28 H28 119.5 . .
C25 C29 H29 118.5 . .
C28 C29 C25 122.9(7) . .
C28 C29 H29 118.5 . .
N2 C30 H30A 110.2 . .
N2 C30 H30B 110.2 . .
N2 C30 C31 107.7(4) . .
H30A C30 H30B 108.5 . .
C31 C30 H30A 110.2 . .
C31 C30 H30B 110.2 . .
C32 C31 C30 120.6(5) . .
C32 C31 C36 118.7(5) . .
C36 C31 C30 120.3(5) . .
C31 C32 H32 119.6 . .
C31 C32 C33 120.7(5) . .
C33 C32 H32 119.6 . .
C32 C33 H33 119.3 . .
C32 C33 C34 121.5(5) . .
C34 C33 H33 119.3 . .
C33 C34 C37 122.1(5) . .
C35 C34 C33 116.1(5) . .
C35 C34 C37 121.7(5) . .
C34 C35 H35 119.1 . .
C36 C35 C34 121.9(6) . .
C36 C35 H35 119.1 . .
C31 C36 C35 121.1(6) . .
C31 C36 H36 119.5 . .
C35 C36 H36 119.5 . .
C38 C37 C34 121.5(5) . .
C42 C37 C34 121.5(5) . .
C42 C37 C38 116.9(5) . .
C37 C38 H38 119.1 . .
C39 C38 C37 121.8(6) . .
C39 C38 H38 119.1 . .
C38 C39 H39 119.8 . .
C38 C39 C40 120.4(6) . .
C40 C39 H39 119.8 . .
C39 C40 C43 120.2(6) . .
C41 C40 C39 118.2(5) . .
C41 C40 C43 121.2(5) . .
C40 C41 H41 119.3 . .
C40 C41 C42 121.3(6) . .
C42 C41 H41 119.3 . .
C37 C42 H42 119.3 . .
C41 C42 C37 121.4(6) . .
C41 C42 H42 119.3 . .
N3 C43 C40 108.6(5) . .
N3 C43 H43A 110.0 . .
N3 C43 H43B 110.0 . .
C40 C43 H43A 110.0 . .
C40 C43 H43B 110.0 . .
H43A C43 H43B 108.4 . .
N3 C44 H44 119.2 . .
C45 C44 N3 121.5(6) . .
C45 C44 H44 119.2 . .
C44 C45 H45 119.8 . .
C44 C45 C46 120.3(6) . .
C46 C45 H45 119.8 . .
C45 C46 C49 121.6(5) . .
C47 C46 C45 116.1(5) . .
C47 C46 C49 122.3(5) . .
C46 C47 H47 119.4 . .
C48 C47 C46 121.2(6) . .
C48 C47 H47 119.4 . .
N3 C48 C47 121.2(6) . .
N3 C48 H48 119.4 . .
C47 C48 H48 119.4 . .
C50 C49 C46 122.2(5) . .
C50 C49 C54 117.2(5) . .
C54 C49 C46 120.6(5) . .
C49 C50 H50 119.1 . .
C51 C50 C49 121.7(6) . .
C51 C50 H50 119.1 . .
C50 C51 H51 119.7 . .
C50 C51 C52 120.6(6) . .
C52 C51 H51 119.7 . .
C51 C52 C55 121.8(5) . .
C53 C52 C51 117.8(5) . .
C53 C52 C55 120.4(5) . .
C52 C53 H53 119.2 . .
C54 C53 C52 121.6(5) . .
C54 C53 H53 119.2 . .
C49 C54 H54 119.5 . .
C53 C54 C49 121.0(5) . .
C53 C54 H54 119.5 . .
C56 C55 C52 122.0(5) . .
C56 C55 C59 115.6(5) . .
C59 C55 C52 122.4(5) . .
C55 C56 H56 119.2 . .
C57 C56 C55 121.7(6) . .
C57 C56 H56 119.2 . .
N4 C57 C56 120.1(6) . .
N4 C57 H57 120.0 . .
C56 C57 H57 120.0 . .
N4 C58 H58 119.5 . .
N4 C58 C59 121.1(5) . .
C59 C58 H58 119.5 . .
C55 C59 H59 119.3 . .
C58 C59 C55 121.5(5) . .
C58 C59 H59 119.3 . .
N4 C60 C1 109.0(5) . .
N4 C60 H60A 109.9 . .
N4 C60 H60B 109.9 . .
C1 C60 H60A 109.9 . .
C1 C60 H60B 109.9 . .
H60A C60 H60B 108.3 . .
C969 O2 C968 100.2(14) . .
C268 O2 C269 108.2(18) . .
O2 C969 H969 105.3 . .
C973 C969 O2 107.0(18) . .
C973 C969 H969 105.3 . .
C972 C969 O2 123(2) . .
C972 C969 H969 105.3 . .
C972 C969 C973 109.6(17) . .
C969 C973 H97A 109.5 . .
C969 C973 H97B 109.5 . .
C969 C973 H97C 109.5 . .
H97A C973 H97B 109.5 . .
H97A C973 H97C 109.5 . .
H97B C973 H97C 109.5 . .
C969 C972 H97D 109.5 . .
C969 C972 H97E 109.5 . .
C969 C972 H97F 109.5 . .
H97D C972 H97E 109.5 . .
H97D C972 H97F 109.5 . .
H97E C972 H97F 109.5 . .
O2 C968 H968 104.9 . .
O2 C968 C970 106.1(18) . .
C970 C968 H968 104.9 . .
C971 C968 O2 128(2) . .
C971 C968 H968 104.9 . .
C971 C968 C970 105.7(17) . .
C968 C970 H97G 109.5 . .
C968 C970 H97H 109.5 . .
C968 C970 H97I 109.5 . .
H97G C970 H97H 109.5 . .
H97G C970 H97I 109.5 . .
H97H C970 H97I 109.5 . .
C968 C971 H97J 109.5 . .
C968 C971 H97K 109.5 . .
C968 C971 H97L 109.5 . .
H97J C971 H97K 109.5 . .
H97J C971 H97L 109.5 . .
H97K C971 H97L 109.5 . .
O2 C268 H268 106.8 . .
O2 C268 C270 124(3) . .
O2 C268 C271 106(3) . .
C270 C268 H268 106.8 . .
C270 C268 C271 105.4(19) . .
C271 C268 H268 106.8 . .
O2 C269 H269 106.0 . .
O2 C269 C272 125(3) . .
O2 C269 C273 106(2) . .
C272 C269 H269 106.0 . .
C272 C269 C273 105.8(19) . .
C273 C269 H269 106.0 . .
C268 C270 H27A 109.5 . .
C268 C270 H27B 109.5 . .
C268 C270 H27C 109.5 . .
H27A C270 H27B 109.5 . .
H27A C270 H27C 109.5 . .
H27B C270 H27C 109.5 . .
C268 C271 H27D 109.5 . .
C268 C271 H27E 109.5 . .
C268 C271 H27F 109.5 . .
H27D C271 H27E 109.5 . .
H27D C271 H27F 109.5 . .
H27E C271 H27F 109.5 . .
C269 C272 H27G 109.5 . .
C269 C272 H27H 109.5 . .
C269 C272 H27I 109.5 . .
H27G C272 H27H 109.5 . .
H27G C272 H27I 109.5 . .
H27H C272 H27I 109.5 . .
C269 C273 H27J 109.5 . .
C269 C273 H27K 109.5 . .
C269 C273 H27L 109.5 . .
H27J C273 H27K 109.5 . .
H27J C273 H27L 109.5 . .
H27K C273 H27L 109.5 . .
C126 C121 C122 118.6(6) . .
C130 C121 C122 121.3(6) . .
C130 C121 C126 120.1(5) . .
C121 C122 H122 120.0 . .
C123 C122 C121 120.0(6) . .
C123 C122 H122 120.0 . .
C122 C123 H123 119.3 . .
C122 C123 C124 121.4(6) . .
C124 C123 H123 119.3 . .
C123 C124 H124 119.3 . .
C123 C124 C125 121.4(6) . .
C125 C124 H124 119.3 . .
C124 C125 C126 118.6(6) . .
C124 C125 C131 121.8(6) . .
C126 C125 C131 119.6(5) . .
C121 C126 C125 120.0(5) . .
C121 C126 C127 118.8(5) . .
C127 C126 C125 121.1(5) . .
C126 C127 C139 119.0(5) . .
C128 C127 C126 119.0(5) . .
C128 C127 C139 122.0(5) . .
C127 C128 H128 119.4 . .
C127 C128 C129 121.3(6) . .
C129 C128 H128 119.4 . .
C128 C129 H129 119.8 . .
C130 C129 C128 120.4(6) . .
C130 C129 H129 119.8 . .
C121 C130 H130 119.8 . .
C129 C130 C121 120.4(6) . .
C129 C130 H130 119.8 . .
C132 C131 C125 122.5(6) . .
C132 C131 C140 117.9(6) . .
C140 C131 C125 119.5(5) . .
C131 C132 H132 119.0 . .
C133 C132 C131 121.9(6) . .
C133 C132 H132 119.0 . .
C132 C133 H133 119.7 . .
C134 C133 C132 120.5(6) . .
C134 C133 H133 119.7 . .
C133 C134 H134 119.6 . .
C133 C134 C135 120.8(6) . .
C135 C134 H134 119.6 . .
C134 C135 C140 118.8(6) . .
C136 C135 C134 122.2(6) . .
C136 C135 C140 119.0(5) . .
C135 C136 H136 119.2 . .
C137 C136 C135 121.6(6) . .
C137 C136 H136 119.2 . .
C136 C137 H137 120.0 . .
C136 C137 C138 119.9(6) . .
C138 C137 H137 120.0 . .
C137 C138 H138 119.2 . .
C139 C138 C137 121.6(5) . .
C139 C138 H138 119.2 . .
C138 C139 C127 121.7(5) . .
C138 C139 C140 118.7(5) . .
C140 C139 C127 119.6(5) . .
C131 C140 C135 119.9(5) . .
C131 C140 C139 120.9(5) . .
C135 C140 C139 119.2(5) . .
C162 C161 C170 119.1(6) . .
C162 C161 C179 121.5(6) . .
C170 C161 C179 119.4(5) . .
C161 C162 H162 119.4 . .
C161 C162 C163 121.3(6) . .
C163 C162 H162 119.4 . .
C162 C163 H163 119.6 . .
C164 C163 C162 120.7(6) . .
C164 C163 H163 119.6 . .
C163 C164 H164 119.8 . .
C163 C164 C165 120.4(6) . .
C165 C164 H164 119.8 . .
C166 C165 C164 121.6(6) . .
C166 C165 C170 119.2(6) . .
C170 C165 C164 119.2(6) . .
C165 C166 H166 119.5 . .
C167 C166 C165 121.0(6) . .
C167 C166 H166 119.5 . .
C166 C167 H167 119.6 . .
C166 C167 C168 120.7(7) . .
C168 C167 H167 119.6 . .
C167 C168 H168 119.5 . .
C169 C168 C167 121.1(7) . .
C169 C168 H168 119.5 . .
C168 C169 C170 118.8(6) . .
C168 C169 C171 122.1(6) . .
C170 C169 C171 119.1(5) . .
C161 C170 C169 121.5(5) . .
C165 C170 C161 119.2(6) . .
C165 C170 C169 119.2(6) . .
C172 C171 C169 121.9(6) . .
C172 C171 C180 119.4(5) . .
C180 C171 C169 118.8(5) . .
C171 C172 H172 119.6 . .
C171 C172 C173 120.9(6) . .
C173 C172 H172 119.6 . .
C172 C173 H173 119.6 . .
C174 C173 C172 120.8(6) . .
C174 C173 H173 119.6 . .
C173 C174 H174 119.8 . .
C173 C174 C175 120.5(6) . .
C175 C174 H174 119.8 . .
C174 C175 C180 119.1(6) . .
C176 C175 C174 121.1(6) . .
C176 C175 C180 119.8(6) . .
C175 C176 H176 120.0 . .
C177 C176 C175 120.0(6) . .
C177 C176 H176 120.0 . .
C176 C177 H177 119.5 . .
C176 C177 C178 121.0(6) . .
C178 C177 H177 119.5 . .
C177 C178 H178 119.4 . .
C179 C178 C177 121.2(6) . .
C179 C178 H178 119.4 . .
C178 C179 C161 122.3(6) . .
C178 C179 C180 119.4(5) . .
C180 C179 C161 118.3(5) . .
C171 C180 C179 122.4(5) . .
C175 C180 C171 119.2(5) . .
C175 C180 C179 118.4(5) . .
C142 C141 C150 118.6(5) . .
C142 C141 C151 122.0(6) . .
C150 C141 C151 119.5(5) . .
C141 C142 H142 119.0 . .
C143 C142 C141 122.0(6) . .
C143 C142 H142 119.0 . .
C142 C143 H143 119.8 . .
C144 C143 C142 120.4(6) . .
C144 C143 H143 119.8 . .
C143 C144 H144 120.0 . .
C143 C144 C145 120.0(6) . .
C145 C144 H144 120.0 . .
C146 C145 C144 120.4(6) . .
C146 C145 C150 120.0(5) . .
C150 C145 C144 119.5(5) . .
C145 C146 H146 120.0 . .
C147 C146 C145 120.0(6) . .
C147 C146 H146 120.0 . .
C146 C147 H147 119.8 . .
C146 C147 C148 120.4(6) . .
C148 C147 H147 119.8 . .
C147 C148 H148 119.0 . .
C147 C148 C149 122.0(5) . .
C149 C148 H148 119.0 . .
C148 C149 C150 118.4(5) . .
C148 C149 C159 122.2(5) . .
C150 C149 C159 119.3(5) . .
C141 C150 C145 119.5(5) . .
C141 C150 C149 121.4(5) . .
C145 C150 C149 119.1(5) . .
C152 C151 C141 122.1(5) . .
C152 C151 C160 118.7(6) . .
C160 C151 C141 119.2(5) . .
C151 C152 H152 119.2 . .
C151 C152 C153 121.7(6) . .
C153 C152 H152 119.2 . .
C152 C153 H153 119.5 . .
C154 C153 C152 121.1(6) . .
C154 C153 H153 119.5 . .
C153 C154 H154 120.2 . .
C153 C154 C155 119.5(6) . .
C155 C154 H154 120.2 . .
C154 C155 C156 121.0(6) . .
C154 C155 C160 120.0(6) . .
C160 C155 C156 118.9(6) . .
C155 C156 H156 119.9 . .
C157 C156 C155 120.2(6) . .
C157 C156 H156 119.9 . .
C156 C157 H157 119.2 . .
C156 C157 C158 121.5(6) . .
C158 C157 H157 119.2 . .
C157 C158 H158 119.5 . .
C159 C158 C157 121.0(6) . .
C159 C158 H158 119.5 . .
C158 C159 C149 122.3(5) . .
C158 C159 C160 118.1(5) . .
C160 C159 C149 119.6(5) . .
C155 C160 C151 119.0(5) . .
C159 C160 C151 120.8(5) . .
C159 C160 C155 120.2(5) . .
C230 C225 C226 120.1(6) . .
C230 C225 C231 120.0(9) . .
C231 C225 C226 119.9(9) . .
C225 C226 H226 120.3 . .
C227 C226 C225 119.4(7) . .
C227 C226 H226 120.3 . .
C226 C227 H227 119.8 . .
C226 C227 C228 120.4(7) . .
C228 C227 H227 119.8 . .
C227 C228 H228 120.1 . .
C229 C228 C227 119.8(7) . .
C229 C228 H228 120.1 . .
C228 C229 C228 119.3(13) . 2_755
C228 C229 C230 120.3(6) . .
C228 C229 C230 120.3(6) 2_755 .
C225 C230 C225 120.6(9) 2_755 .
C225 C230 C229 119.7(5) 2_755 .
C225 C230 C229 119.7(5) . .
C232 C231 C225 120.5(9) . .
C232 C231 C236 119.7(6) . .
C236 C231 C225 119.7(9) . .
C231 C232 H232 120.0 . .
C231 C232 C233 119.9(7) . .
C233 C232 H232 120.0 . .
C232 C233 H233 119.6 . .
C234 C233 C232 120.8(7) . .
C234 C233 H233 119.6 . .
C233 C234 H234 120.3 . .
C233 C234 C235 119.4(7) . .
C235 C234 H234 120.3 . .
C234 C235 C234 120.5(13) 2_755 .
C234 C235 C236 119.8(6) 2_755 .
C234 C235 C236 119.8(6) . .
C231 C236 C231 119.6(9) . 2_755
C231 C236 C235 120.2(4) . .
C231 C236 C235 120.2(4) 2_755 .
C252 O1 C249 120.5(16) . .
O1 C249 H249 102.7 . .
O1 C249 C250 125(2) . .
O1 C249 C251 112.9(18) . .
C250 C249 H249 102.7 . .
C250 C249 C251 107.7(19) . .
C251 C249 H249 102.7 . .
C249 C250 H25A 109.5 . .
C249 C250 H25B 109.5 . .
C249 C250 H25C 109.5 . .
H25A C250 H25B 109.5 . .
H25A C250 H25C 109.5 . .
H25B C250 H25C 109.5 . .
C249 C251 H25D 109.5 . .
C249 C251 H25E 109.5 . .
C249 C251 H25F 109.5 . .
H25D C251 H25E 109.5 . .
H25D C251 H25F 109.5 . .
H25E C251 H25F 109.5 . .
O1 C252 H252 104.9 . .
O1 C252 C253 109.9(16) . .
O1 C252 C254 118.6(19) . .
C253 C252 H252 104.9 . .
C253 C252 C254 112(2) . .
C254 C252 H252 104.9 . .
C252 C253 H25G 109.5 . .
C252 C253 H25H 109.5 . .
C252 C253 H25I 109.5 . .
H25G C253 H25H 109.5 . .
H25G C253 H25I 109.5 . .
H25H C253 H25I 109.5 . .
C252 C254 H25J 109.5 . .
C252 C254 H25K 109.5 . .
C252 C254 H25L 109.5 . .
H25J C254 H25K 109.5 . .
H25J C254 H25L 109.5 . .
H25K C254 H25L 109.5 . .
C214 C213 C218 120.0(6) . .
C219 C213 C214 118.0(9) . .
C219 C213 C218 122.0(9) . .
C213 C214 C213 123.2(11) 2_755 .
C213 C214 C215 118.4(6) 2_755 .
C213 C214 C215 118.4(6) . .
C216 C215 C214 121.5(7) . .
C216 C215 C214 121.5(7) 2_755 .
C216 C215 C216 117.0(13) . 2_755
C215 C216 H216 120.5 . .
C215 C216 C217 118.9(7) . .
C217 C216 H216 120.5 . .
C216 C217 H217 119.4 . .
C218 C217 C216 121.2(7) . .
C218 C217 H217 119.4 . .
C213 C218 H218 120.2 . .
C217 C218 C213 119.7(7) . .
C217 C218 H218 120.2 . .
C213 C219 C220 119.8(9) . .
C224 C219 C213 120.0(9) . .
C224 C219 C220 120.1(6) . .
C219 C220 C219 121.1(11) . 2_755
C219 C220 C221 119.5(6) . .
C219 C220 C221 119.5(6) 2_755 .
C222 C221 C220 120.2(7) 2_755 .
C222 C221 C220 120.2(7) . .
C222 C221 C222 119.5(13) 2_755 .
C221 C222 H222 119.8 . .
C221 C222 C223 120.3(7) . .
C223 C222 H222 119.8 . .
C222 C223 H223 120.6 . .
C222 C223 C224 118.8(7) . .
C224 C223 H223 120.6 . .
C219 C224 C223 119.7(7) . .
C219 C224 H224 120.2 . .
C223 C224 H224 120.2 . .
C182 C181 C186 119.0(5) . 2_655
C182 C181 C186 119.0(5) . .
C186 C181 C186 121.9(10) 2_655 .
C181 C182 C183 120.0(6) . 2_655
C181 C182 C183 120.0(6) . .
C183 C182 C183 120.0(12) 2_655 .
C182 C183 H183 119.8 . .
C184 C183 C182 120.4(9) . .
C184 C183 H183 119.8 . .
C183 C184 H184 120.1 . .
C183 C184 C185 119.8(8) . .
C185 C184 H184 120.1 . .
C184 C185 H185 118.6 . .
C186 C185 C184 122.8(8) . .
C186 C185 H185 118.6 . .
C181 C186 C187 118.7(7) . .
C185 C186 C181 117.9(8) . .
C185 C186 C187 123.3(7) . .
C188 C187 C186 120.2(7) . .
C192 C187 C186 122.4(7) . .
C192 C187 C188 117.4(8) . .
C187 C188 C187 120.3(10) . 2_655
C189 C188 C187 119.9(5) . .
C189 C188 C187 119.9(5) . 2_655
C188 C189 C190 120.4(5) . .
C188 C189 C190 120.4(5) . 2_655
C190 C189 C190 119.2(11) . 2_655
C189 C190 H190 120.6 . .
C191 C190 C189 118.8(8) . .
C191 C190 H190 120.6 . .
C190 C191 H191 119.8 . .
C190 C191 C192 120.4(7) . .
C192 C191 H191 119.8 . .
C187 C192 C191 123.1(8) . .
C187 C192 H192 118.5 . .
C191 C192 H192 118.5 . .
C194 C193 C201 122.6(5) . 3_866
C194 C193 C202 119.0(5) . .
C202 C193 C201 118.4(5) . 3_866
C193 C194 H194 119.4 . .
C193 C194 C195 121.3(6) . .
C195 C194 H194 119.4 . .
C194 C195 H195 119.5 . .
C196 C195 C194 121.0(5) . .
C196 C195 H195 119.5 . .
C195 C196 H196 120.2 . .
C195 C196 C197 119.7(5) . .
C197 C196 H196 120.2 . .
C196 C197 C198 120.5(5) . .
C196 C197 C202 120.4(5) . .
C202 C197 C198 119.1(5) . .
C197 C198 H198 119.9 . .
C199 C198 C197 120.2(5) . .
C199 C198 H198 119.9 . .
C198 C199 H199 119.8 . .
C198 C199 C200 120.5(5) . .
C200 C199 H199 119.8 . .
C199 C200 H200 119.0 . .
C199 C200 C201 122.0(5) . .
C201 C200 H200 119.0 . .
C200 C201 C193 121.5(5) . 3_866
C200 C201 C202 118.2(5) . .
C202 C201 C193 120.4(5) . 3_866
C197 C202 C193 118.7(5) . .
C197 C202 C201 120.0(5) . .
C201 C202 C193 121.3(5) . .
C208 C203 C204 120.1(6) . .
C212 C203 C204 121.3(5) . .
C212 C203 C208 118.5(6) . .
C203 C204 C212 119.9(5) . 3_766
C205 C204 C203 116.9(6) . .
C205 C204 C212 123.2(6) . 3_766
C204 C205 H205 119.4 . .
C204 C205 C206 121.1(7) . .
C206 C205 H205 119.4 . .
C205 C206 H206 119.0 . .
C207 C206 C205 122.1(7) . .
C207 C206 H206 119.0 . .
C206 C207 H207 120.4 . .
C206 C207 C208 119.2(7) . .
C208 C207 H207 120.4 . .
C203 C208 C209 118.4(6) . .
C207 C208 C203 120.5(7) . .
C207 C208 C209 121.1(7) . .
C208 C209 H209 119.2 . .
C210 C209 C208 121.6(7) . .
C210 C209 H209 119.2 . .
C209 C210 H210 120.0 . .
C209 C210 C211 120.1(7) . .
C211 C210 H210 120.0 . .
C210 C211 H211 118.9 . .
C212 C211 C210 122.2(7) . .
C212 C211 H211 118.9 . .
C203 C212 C204 118.8(5) . 3_766
C211 C212 C203 119.2(6) . .
C211 C212 C204 122.0(6) . 3_766
F19 P4 F21 178.9(2) . .
F19 P4 F24 90.7(2) . .
F20 P4 F19 90.4(2) . .
F20 P4 F21 90.6(2) . .
F20 P4 F23 89.7(2) . .
F20 P4 F24 89.5(2) . .
F21 P4 F24 89.7(2) . .
F22 P4 F19 89.1(2) . .
F22 P4 F20 179.3(2) . .
F22 P4 F21 89.9(2) . .
F22 P4 F23 90.8(2) . .
F22 P4 F24 90.0(2) . .
F23 P4 F19 90.1(2) . .
F23 P4 F21 89.6(2) . .
F23 P4 F24 178.9(2) . .
F37 P7 F39 175.9(9) . .
F37 P7 F40 90.1(7) . .
F37 P7 F41 94.4(8) . .
F37 P7 F42 89.0(9) . .
F38 P7 F37 92.8(8) . .
F38 P7 F39 91.1(9) . .
F38 P7 F40 174.5(8) . .
F38 P7 F41 93.4(6) . .
F38 P7 F42 89.2(5) . .
F40 P7 F39 85.8(8) . .
F41 P7 F39 86.2(8) . .
F41 P7 F40 91.0(6) . .
F41 P7 F42 175.5(8) . .
F42 P7 F39 90.2(8) . .
F42 P7 F40 86.2(6) . .
F49 P9 F50 92.1(9) . .
F49 P9 F51 176.7(10) . .
F49 P9 F52 88.8(10) . .
F49 P9 F53 89.4(6) . .
F49 P9 F54 91.1(6) . .
F50 P9 F51 90.7(9) . .
F50 P9 F52 178.1(8) . .
F50 P9 F53 89.3(6) . .
F50 P9 F54 90.1(7) . .
F51 P9 F52 88.3(8) . .
F51 P9 F53 88.9(6) . .
F51 P9 F54 90.6(6) . .
F53 P9 F52 89.0(7) . .
F54 P9 F52 91.6(7) . .
F54 P9 F53 179.2(8) . .
F43 P8 F44 91.8(9) . .
F43 P8 F45 177.7(12) . .
F43 P8 F46 88.4(11) . .
F43 P8 F47 89.5(9) . .
F43 P8 F48 90.4(9) . .
F44 P8 F46 178.7(13) . .
F44 P8 F48 89.9(9) . .
F45 P8 F44 90.3(11) . .
F45 P8 F46 89.5(11) . .
F45 P8 F47 89.5(11) . .
F45 P8 F48 90.6(11) . .
F47 P8 F44 91.5(11) . .
F47 P8 F46 89.8(11) . .
F47 P8 F48 178.6(12) . .
F48 P8 F46 88.8(10) . .
F37A P7A F40A 90.3(12) . .
F37A P7A F41A 89.2(12) . .
F37A P7A F42A 91.0(12) . .
F38A P7A F37A 88.6(13) . .
F38A P7A F40A 176.2(15) . .
F38A P7A F41A 92.1(12) . .
F38A P7A F42A 88.8(12) . .
F39A P7A F37A 178.4(16) . .
F39A P7A F38A 92.2(14) . .
F39A P7A F40A 89.0(13) . .
F39A P7A F41A 89.4(13) . .
F39A P7A F42A 90.4(13) . .
F40A P7A F42A 87.5(11) . .
F41A P7A F40A 91.6(12) . .
F41A P7A F42A 179.1(15) . .
F1 P1 F2 90.8(2) . .
F1 P1 F3 179.2(2) . .
F1 P1 F4 90.5(2) . .
F1 P1 F5 91.1(2) . .
F1 P1 F6 90.0(2) . .
F2 P1 F3 90.0(2) . .
F2 P1 F4 178.7(2) . .
F2 P1 F5 90.7(2) . .
F2 P1 F6 90.2(2) . .
F3 P1 F4 88.8(2) . .
F5 P1 F3 89.0(2) . .
F5 P1 F4 89.8(2) . .
F5 P1 F6 178.6(2) . .
F6 P1 F3 89.9(2) . .
F6 P1 F4 89.3(2) . .
F31 P6 F33 178.3(10) . .
F31 P6 F34 91.1(6) . .
F31 P6 F35 91.0(8) . .
F31 P6 F36 92.4(7) . .
F32 P6 F31 91.1(6) . .
F32 P6 F33 89.0(6) . .
F32 P6 F34 177.6(7) . .
F32 P6 F35 89.5(7) . .
F32 P6 F36 91.9(7) . .
F34 P6 F33 88.8(6) . .
F35 P6 F33 90.7(8) . .
F35 P6 F34 91.4(6) . .
F35 P6 F36 176.4(8) . .
F36 P6 F33 85.9(7) . .
F36 P6 F34 87.1(6) . .
F26 P5 F25 88.0(2) . .
F26 P5 F27 89.8(2) . .
F27 P5 F25 177.8(2) . .
F28 P5 F25 91.5(2) . .
F28 P5 F26 179.3(3) . .
F28 P5 F27 90.7(2) . .
F28 P5 F29 90.8(3) . .
F28 P5 F30 88.8(3) . .
F29 P5 F25 89.5(2) . .
F29 P5 F26 89.8(2) . .
F29 P5 F27 90.9(2) . .
F30 P5 F25 90.5(2) . .
F30 P5 F26 90.5(3) . .
F30 P5 F27 89.1(2) . .
F30 P5 F29 179.6(3) . .
F31A P6A F33A 176.7(12) . .
F31A P6A F35A 87.9(9) . .
F32A P6A F31A 89.3(8) . .
F32A P6A F33A 89.6(9) . .
F32A P6A F34A 176.1(12) . .
F32A P6A F35A 89.7(8) . .
F33A P6A F35A 89.0(9) . .
F34A P6A F31A 89.1(10) . .
F34A P6A F33A 91.7(10) . .
F34A P6A F35A 86.7(10) . .
F36A P6A F31A 90.9(11) . .
F36A P6A F32A 91.5(9) . .
F36A P6A F33A 92.2(11) . .
F36A P6A F34A 92.1(11) . .
F36A P6A F35A 178.3(11) . .
F13 P3 F14 91.4(2) . .
F13 P3 F15 179.0(3) . .
F13 P3 F16 90.3(3) . .
F13 P3 F17 91.4(3) . .
F13 P3 F18 90.4(3) . .
F14 P3 F15 89.2(2) . .
F14 P3 F16 178.3(3) . .
F14 P3 F17 89.8(2) . .
F14 P3 F18 90.2(2) . .
F16 P3 F15 89.1(2) . .
F17 P3 F15 89.3(2) . .
F17 P3 F16 90.0(2) . .
F17 P3 F18 178.2(3) . .
F18 P3 F15 88.9(2) . .
F18 P3 F16 89.9(2) . .
F7 P2 F8 89.9(3) . .
F7 P2 F9 175.0(4) . .
F7 P2 F10 90.8(3) . .
F7 P2 F11 86.2(4) . .
F8 P2 F10 178.5(3) . .
F8 P2 F11 91.5(3) . .
F9 P2 F8 89.6(3) . .
F9 P2 F10 89.6(3) . .
F9 P2 F11 88.8(4) . .
F10 P2 F11 87.2(2) . .
F12 P2 F7 96.1(4) . .
F12 P2 F8 89.6(3) . .
F12 P2 F9 88.9(4) . .
F12 P2 F10 91.6(3) . .
F12 P2 F11 177.5(4) . .

loop_
_geom_bond_atom_site_label_1
_geom_bond_atom_site_label_2
_geom_bond_distance
_geom_bond_site_symmetry_2
N5 C61 1.338(8) .
N5 C65 1.354(8) .
N5 C120 1.487(7) .
N6 C74 1.329(9) .
N6 C75 1.306(8) .
N6 C77 1.494(7) .
N7 C90 1.483(8) .
N7 C91 1.354(9) .
N7 C95 1.357(9) .
N8 C104 1.335(9) .
N8 C105 1.330(9) .
N8 C107 1.504(8) .
C61 H61 0.9500 .
C61 C62 1.351(8) .
C62 H62 0.9500 .
C62 C63 1.392(8) .
C63 C64 1.402(9) .
C63 C66 1.461(8) .
C64 H64 0.9500 .
C64 C65 1.360(9) .
C65 H65 0.9500 .
C66 C67 1.408(9) .
C66 C71 1.373(9) .
C67 H67 0.9500 .
C67 C68 1.375(9) .
C68 H68 0.9500 .
C68 C69 1.391(9) .
C69 C70 1.391(9) .
C69 C72 1.470(8) .
C70 H70 0.9500 .
C70 C71 1.379(10) .
C71 H71 0.9500 .
C72 C73 1.393(9) .
C72 C76 1.377(9) .
C73 H73 0.9500 .
C73 C74 1.368(11) .
C74 H74 0.9500 .
C75 H75 0.9500 .
C75 C76 1.361(9) .
C76 H76 0.9500 .
C77 H77A 0.9900 .
C77 H77B 0.9900 .
C77 C78 1.506(8) .
C78 C79 1.373(9) .
C78 C83 1.372(9) .
C79 H79 0.9500 .
C79 C80 1.384(10) .
C80 H80 0.9500 .
C80 C81 1.382(9) .
C81 C82 1.376(9) .
C81 C84 1.466(8) .
C82 H82 0.9500 .
C82 C83 1.382(10) .
C83 H83 0.9500 .
C84 C85 1.394(9) .
C84 C89 1.385(10) .
C85 H85 0.9500 .
C85 C86 1.378(9) .
C86 H86 0.9500 .
C86 C87 1.378(9) .
C87 C88 1.356(10) .
C87 C90 1.514(8) .
C88 H88 0.9500 .
C88 C89 1.382(11) .
C89 H89 0.9500 .
C90 H90A 0.9900 .
C90 H90B 0.9900 .
C91 H91 0.9500 .
C91 C92 1.382(9) .
C92 H92 0.9500 .
C92 C93 1.385(9) .
C93 C94 1.400(11) .
C93 C96 1.486(9) .
C94 H94 0.9500 .
C94 C95 1.383(10) .
C95 H95 0.9500 .
C96 C97 1.382(10) .
C96 C101 1.401(10) .
C97 H97 0.9500 .
C97 C98 1.399(10) .
C98 H98 0.9500 .
C98 C99 1.395(9) .
C99 C100 1.402(10) .
C99 C102 1.462(9) .
C100 H100 0.9500 .
C100 C101 1.380(10) .
C101 H101 0.9500 .
C102 C103 1.379(10) .
C102 C106 1.413(9) .
C103 H103 0.9500 .
C103 C104 1.375(10) .
C104 H104 0.9500 .
C105 H105 0.9500 .
C105 C106 1.359(10) .
C106 H106 0.9500 .
C107 H10A 0.9900 .
C107 H10B 0.9900 .
C107 C108 1.507(8) .
C108 C109 1.358(9) .
C108 C113 1.398(10) .
C109 H109 0.9500 .
C109 C110 1.380(9) .
C110 H110 0.9500 .
C110 C111 1.401(9) .
C111 C112 1.387(9) .
C111 C114 1.473(8) .
C112 H112 0.9500 .
C112 C113 1.371(10) .
C113 H113 0.9500 .
C114 C115 1.394(8) .
C114 C119 1.382(9) .
C115 H115 0.9500 .
C115 C116 1.365(9) .
C116 H116 0.9500 .
C116 C117 1.398(9) .
C117 C118 1.370(9) .
C117 C120 1.505(8) .
C118 H118 0.9500 .
C118 C119 1.392(9) .
C119 H119 0.9500 .
C120 H12A 0.9900 .
C120 H12B 0.9900 .
N1 C13 1.492(7) .
N1 C14 1.340(8) .
N1 C18 1.346(8) .
N2 C27 1.327(8) .
N2 C28 1.309(9) .
N2 C30 1.490(8) .
N3 C43 1.485(8) .
N3 C44 1.363(8) .
N3 C48 1.326(8) .
N4 C57 1.362(8) .
N4 C58 1.348(8) .
N4 C60 1.482(7) .
C1 C2 1.402(9) .
C1 C6 1.376(9) .
C1 C60 1.515(8) .
C2 H2 0.9500 .
C2 C3 1.378(8) .
C3 H3 0.9500 .
C3 C4 1.412(8) .
C4 C5 1.406(8) .
C4 C7 1.480(8) .
C5 H5 0.9500 .
C5 C6 1.371(8) .
C6 H6 0.9500 .
C7 C8 1.402(8) .
C7 C12 1.402(8) .
C8 H8 0.9500 .
C8 C9 1.375(8) .
C9 H9 0.9500 .
C9 C10 1.391(8) .
C10 C11 1.392(8) .
C10 C13 1.499(8) .
C11 H11 0.9500 .
C11 C12 1.375(8) .
C12 H12 0.9500 .
C13 H13A 0.9900 .
C13 H13B 0.9900 .
C14 H14 0.9500 .
C14 C15 1.367(8) .
C15 H15 0.9500 .
C15 C16 1.396(8) .
C16 C17 1.411(8) .
C16 C19 1.477(8) .
C17 H17 0.9500 .
C17 C18 1.365(9) .
C18 H18 0.9500 .
C19 C20 1.383(8) .
C19 C24 1.378(9) .
C20 H20 0.9500 .
C20 C21 1.365(10) .
C21 H21 0.9500 .
C21 C22 1.391(9) .
C22 C23 1.379(9) .
C22 C25 1.447(8) .
C23 H23 0.9500 .
C23 C24 1.378(9) .
C24 H24 0.9500 .
C25 C26 1.386(9) .
C25 C29 1.392(10) .
C26 H26 0.9500 .
C26 C27 1.372(9) .
C27 H27 0.9500 .
C28 H28 0.9500 .
C28 C29 1.350(11) .
C29 H29 0.9500 .
C30 H30A 0.9900 .
C30 H30B 0.9900 .
C30 C31 1.517(8) .
C31 C32 1.372(8) .
C31 C36 1.373(9) .
C32 H32 0.9500 .
C32 C33 1.386(8) .
C33 H33 0.9500 .
C33 C34 1.404(8) .
C34 C35 1.395(9) .
C34 C37 1.468(8) .
C35 H35 0.9500 .
C35 C36 1.375(9) .
C36 H36 0.9500 .
C37 C38 1.403(9) .
C37 C42 1.389(8) .
C38 H38 0.9500 .
C38 C39 1.369(9) .
C39 H39 0.9500 .
C39 C40 1.406(9) .
C40 C41 1.369(9) .
C40 C43 1.504(8) .
C41 H41 0.9500 .
C41 C42 1.384(9) .
C42 H42 0.9500 .
C43 H43A 0.9900 .
C43 H43B 0.9900 .
C44 H44 0.9500 .
C44 C45 1.355(9) .
C45 H45 0.9500 .
C45 C46 1.414(8) .
C46 C47 1.385(9) .
C46 C49 1.463(8) .
C47 H47 0.9500 .
C47 C48 1.376(9) .
C48 H48 0.9500 .
C49 C50 1.398(9) .
C49 C54 1.404(8) .
C50 H50 0.9500 .
C50 C51 1.366(9) .
C51 H51 0.9500 .
C51 C52 1.398(8) .
C52 C53 1.391(8) .
C52 C55 1.465(8) .
C53 H53 0.9500 .
C53 C54 1.362(9) .
C54 H54 0.9500 .
C55 C56 1.396(8) .
C55 C59 1.412(8) .
C56 H56 0.9500 .
C56 C57 1.371(9) .
C57 H57 0.9500 .
C58 H58 0.9500 .
C58 C59 1.352(9) .
C59 H59 0.9500 .
C60 H60A 0.9900 .
C60 H60B 0.9900 .
O2 C969 1.382(16) .
O2 C968 1.388(15) .
O2 C268 1.348(18) .
O2 C269 1.356(18) .
C969 H969 1.0000 .
C969 C973 1.364(17) .
C969 C972 1.363(17) .
C973 H97A 0.9800 .
C973 H97B 0.9800 .
C973 H97C 0.9800 .
C972 H97D 0.9800 .
C972 H97E 0.9800 .
C972 H97F 0.9800 .
C968 H968 1.0000 .
C968 C970 1.399(17) .
C968 C971 1.378(17) .
C970 H97G 0.9800 .
C970 H97H 0.9800 .
C970 H97I 0.9800 .
C971 H97J 0.9800 .
C971 H97K 0.9800 .
C971 H97L 0.9800 .
C268 H268 1.0000 .
C268 C270 1.393(19) .
C268 C271 1.393(19) .
C269 H269 1.0000 .
C269 C272 1.384(18) .
C269 C273 1.401(19) .
C270 H27A 0.9800 .
C270 H27B 0.9800 .
C270 H27C 0.9800 .
C271 H27D 0.9800 .
C271 H27E 0.9800 .
C271 H27F 0.9800 .
C272 H27G 0.9800 .
C272 H27H 0.9800 .
C272 H27I 0.9800 .
C273 H27J 0.9800 .
C273 H27K 0.9800 .
C273 H27L 0.9800 .
C121 C122 1.438(9) .
C121 C126 1.419(9) .
C121 C130 1.401(9) .
C122 H122 0.9500 .
C122 C123 1.368(10) .
C123 H123 0.9500 .
C123 C124 1.386(10) .
C124 H124 0.9500 .
C124 C125 1.394(9) .
C125 C126 1.432(8) .
C125 C131 1.469(9) .
C126 C127 1.427(8) .
C127 C128 1.369(8) .
C127 C139 1.481(8) .
C128 H128 0.9500 .
C128 C129 1.416(8) .
C129 H129 0.9500 .
C129 C130 1.350(9) .
C130 H130 0.9500 .
C131 C132 1.398(9) .
C131 C140 1.427(8) .
C132 H132 0.9500 .
C132 C133 1.393(10) .
C133 H133 0.9500 .
C133 C134 1.359(9) .
C134 H134 0.9500 .
C134 C135 1.418(9) .
C135 C136 1.414(9) .
C135 C140 1.428(9) .
C136 H136 0.9500 .
C136 C137 1.347(9) .
C137 H137 0.9500 .
C137 C138 1.414(9) .
C138 H138 0.9500 .
C138 C139 1.383(8) .
C139 C140 1.432(8) .
C161 C162 1.390(9) .
C161 C170 1.431(9) .
C161 C179 1.475(9) .
C162 H162 0.9500 .
C162 C163 1.401(10) .
C163 H163 0.9500 .
C163 C164 1.361(11) .
C164 H164 0.9500 .
C164 C165 1.431(10) .
C165 C166 1.411(10) .
C165 C170 1.421(9) .
C166 H166 0.9500 .
C166 C167 1.352(11) .
C167 H167 0.9500 .
C167 C168 1.403(10) .
C168 H168 0.9500 .
C168 C169 1.385(9) .
C169 C170 1.434(8) .
C169 C171 1.477(8) .
C171 C172 1.376(9) .
C171 C180 1.427(8) .
C172 H172 0.9500 .
C172 C173 1.404(9) .
C173 H173 0.9500 .
C173 C174 1.360(10) .
C174 H174 0.9500 .
C174 C175 1.413(10) .
C175 C176 1.413(10) .
C175 C180 1.423(8) .
C176 H176 0.9500 .
C176 C177 1.369(10) .
C177 H177 0.9500 .
C177 C178 1.390(9) .
C178 H178 0.9500 .
C178 C179 1.376(9) .
C179 C180 1.438(8) .
C141 C142 1.394(8) .
C141 C150 1.418(8) .
C141 C151 1.472(9) .
C142 H142 0.9500 .
C142 C143 1.389(9) .
C143 H143 0.9500 .
C143 C144 1.368(9) .
C144 H144 0.9500 .
C144 C145 1.423(8) .
C145 C146 1.399(9) .
C145 C150 1.421(8) .
C146 H146 0.9500 .
C146 C147 1.377(9) .
C147 H147 0.9500 .
C147 C148 1.383(9) .
C148 H148 0.9500 .
C148 C149 1.386(9) .
C149 C150 1.426(8) .
C149 C159 1.470(8) .
C151 C152 1.383(9) .
C151 C160 1.438(8) .
C152 H152 0.9500 .
C152 C153 1.400(10) .
C153 H153 0.9500 .
C153 C154 1.369(10) .
C154 H154 0.9500 .
C154 C155 1.422(9) .
C155 C156 1.425(9) .
C155 C160 1.424(8) .
C156 H156 0.9500 .
C156 C157 1.346(9) .
C157 H157 0.9500 .
C157 C158 1.404(9) .
C158 H158 0.9500 .
C158 C159 1.398(8) .
C159 C160 1.422(8) .
C225 C226 1.411(10) .
C225 C230 1.392(9) .
C225 C231 1.409(8) .
C226 H226 0.9500 .
C226 C227 1.403(10) .
C227 H227 0.9500 .
C227 C228 1.404(10) .
C228 H228 0.9500 .
C228 C229 1.382(10) .
C229 C228 1.382(10) 2_755
C229 C230 1.419(13) .
C230 C225 1.392(9) 2_755
C231 C232 1.392(10) .
C231 C236 1.409(9) .
C232 H232 0.9500 .
C232 C233 1.405(9) .
C233 H233 0.9500 .
C233 C234 1.399(10) .
C234 H234 0.9500 .
C234 C235 1.404(10) .
C235 C234 1.404(10) 2_755
C235 C236 1.411(13) .
C236 C231 1.409(9) 2_755
O1 C249 1.31(2) .
O1 C252 1.28(2) .
C249 H249 1.0000 .
C249 C250 1.53(2) .
C249 C251 1.55(2) .
C250 H25A 0.9800 .
C250 H25B 0.9800 .
C250 H25C 0.9800 .
C251 H25D 0.9800 .
C251 H25E 0.9800 .
C251 H25F 0.9800 .
C252 H252 1.0000 .
C252 C253 1.494(19) .
C252 C254 1.503(18) .
C253 H25G 0.9800 .
C253 H25H 0.9800 .
C253 H25I 0.9800 .
C254 H25J 0.9800 .
C254 H25K 0.9800 .
C254 H25L 0.9800 .
C213 C214 1.432(9) .
C213 C218 1.436(10) .
C213 C219 1.428(8) .
C214 C213 1.432(9) 2_755
C214 C215 1.442(13) .
C215 C216 1.412(10) .
C215 C216 1.412(10) 2_755
C216 H216 0.9500 .
C216 C217 1.418(9) .
C217 H217 0.9500 .
C217 C218 1.416(9) .
C218 H218 0.9500 .
C219 C220 1.436(9) .
C219 C224 1.422(10) .
C220 C219 1.436(9) 2_755
C220 C221 1.437(13) .
C221 C222 1.402(10) 2_755
C221 C222 1.402(10) .
C222 H222 0.9500 .
C222 C223 1.439(10) .
C223 H223 0.9500 .
C223 C224 1.440(9) .
C224 H224 0.9500 .
C181 C182 1.418(15) .
C181 C186 1.432(9) 2_655
C181 C186 1.432(9) .
C182 C183 1.425(11) 2_655
C182 C183 1.425(11) .
C183 H183 0.9500 .
C183 C184 1.355(12) .
C184 H184 0.9500 .
C184 C185 1.400(12) .
C185 H185 0.9500 .
C185 C186 1.389(11) .
C186 C187 1.468(11) .
C187 C188 1.435(9) .
C187 C192 1.377(10) .
C188 C187 1.435(9) 2_655
C188 C189 1.416(15) .
C189 C190 1.417(10) .
C189 C190 1.417(10) 2_655
C190 H190 0.9500 .
C190 C191 1.386(12) .
C191 H191 0.9500 .
C191 C192 1.394(12) .
C192 H192 0.9500 .
C193 C194 1.383(8) .
C193 C201 1.476(8) 3_866
C193 C202 1.434(8) .
C194 H194 0.9500 .
C194 C195 1.398(9) .
C195 H195 0.9500 .
C195 C196 1.372(9) .
C196 H196 0.9500 .
C196 C197 1.406(8) .
C197 C198 1.436(8) .
C197 C202 1.421(8) .
C198 H198 0.9500 .
C198 C199 1.366(9) .
C199 H199 0.9500 .
C199 C200 1.399(8) .
C200 H200 0.9500 .
C200 C201 1.400(8) .
C201 C193 1.476(8) 3_866
C201 C202 1.428(8) .
C203 C204 1.435(9) .
C203 C208 1.433(9) .
C203 C212 1.432(9) .
C204 C205 1.400(9) .
C204 C212 1.455(8) 3_766
C205 H205 0.9500 .
C205 C206 1.409(11) .
C206 H206 0.9500 .
C206 C207 1.363(12) .
C207 H207 0.9500 .
C207 C208 1.386(11) .
C208 C209 1.434(11) .
C209 H209 0.9500 .
C209 C210 1.348(12) .
C210 H210 0.9500 .
C210 C211 1.388(10) .
C211 H211 0.9500 .
C211 C212 1.385(9) .
C212 C204 1.455(8) 3_766
P4 F19 1.594(4) .
P4 F20 1.593(4) .
P4 F21 1.598(4) .
P4 F22 1.591(4) .
P4 F23 1.593(4) .
P4 F24 1.606(4) .
P7 F37 1.558(12) .
P7 F38 1.545(10) .
P7 F39 1.612(12) .
P7 F40 1.585(9) .
P7 F41 1.570(10) .
P7 F42 1.585(10) .
P9 F49 1.574(10) .
P9 F50 1.575(11) .
P9 F51 1.575(11) .
P9 F52 1.599(11) .
P9 F53 1.594(8) .
P9 F54 1.590(8) .
P8 F43 1.572(15) .
P8 F44 1.580(13) .
P8 F45 1.578(15) .
P8 F46 1.592(15) .
P8 F47 1.579(14) .
P8 F48 1.591(14) .
P7A F37A 1.56(2) .
P7A F38A 1.56(2) .
P7A F39A 1.55(2) .
P7A F40A 1.578(19) .
P7A F41A 1.58(2) .
P7A F42A 1.58(2) .
P1 F1 1.590(4) .
P1 F2 1.598(4) .
P1 F3 1.609(4) .
P1 F4 1.613(4) .
P1 F5 1.602(4) .
P1 F6 1.604(4) .
P6 F31 1.582(9) .
P6 F32 1.579(9) .
P6 F33 1.625(10) .
P6 F34 1.611(9) .
P6 F35 1.589(10) .
P6 F36 1.593(10) .
P5 F25 1.601(4) .
P5 F26 1.594(4) .
P5 F27 1.601(4) .
P5 F28 1.575(4) .
P5 F29 1.581(4) .
P5 F30 1.576(4) .
P6A F31A 1.569(12) .
P6A F32A 1.558(13) .
P6A F33A 1.583(12) .
P6A F34A 1.562(14) .
P6A F35A 1.590(12) .
P6A F36A 1.549(12) .
P3 F13 1.582(5) .
P3 F14 1.598(4) .
P3 F15 1.607(4) .
P3 F16 1.605(4) .
P3 F17 1.604(4) .
P3 F18 1.605(4) .
P2 F7 1.556(6) .
P2 F8 1.583(4) .
P2 F9 1.572(6) .
P2 F10 1.593(4) .
P2 F11 1.598(5) .
P2 F12 1.556(5) .

loop_
_geom_torsion_atom_site_label_1
_geom_torsion_atom_site_label_2
_geom_torsion_atom_site_label_3
_geom_torsion_atom_site_label_4
_geom_torsion
_geom_torsion_site_symmetry_1
_geom_torsion_site_symmetry_4
N5 C61 C62 C63 1.3(9) . .
N6 C75 C76 C72 -1.5(12) . .
N6 C77 C78 C79 -100.8(7) . .
N6 C77 C78 C83 77.0(8) . .
N7 C91 C92 C93 -0.1(9) . .
N8 C105 C106 C102 -2.1(11) . .
N8 C107 C108 C109 -102.6(7) . .
N8 C107 C108 C113 74.4(8) . .
C61 N5 C65 C64 2.8(9) . .
C61 N5 C120 C117 -81.0(7) . .
C61 C62 C63 C64 3.4(9) . .
C61 C62 C63 C66 -176.3(5) . .
C62 C63 C64 C65 -5.1(9) . .
C62 C63 C66 C67 -21.7(8) . .
C62 C63 C66 C71 159.0(7) . .
C63 C64 C65 N5 2.2(10) . .
C63 C66 C67 C68 178.9(6) . .
C63 C66 C71 C70 -178.8(7) . .
C64 C63 C66 C67 158.5(6) . .
C64 C63 C66 C71 -20.8(9) . .
C65 N5 C61 C62 -4.5(9) . .
C65 N5 C120 C117 91.9(7) . .
C66 C63 C64 C65 174.6(6) . .
C66 C67 C68 C69 0.1(10) . .
C67 C66 C71 C70 1.9(11) . .
C67 C68 C69 C70 1.4(10) . .
C67 C68 C69 C72 179.7(6) . .
C68 C69 C70 C71 -1.3(11) . .
C68 C69 C72 C73 27.5(10) . .
C68 C69 C72 C76 -148.3(7) . .
C69 C70 C71 C66 -0.4(13) . .
C69 C72 C73 C74 176.0(8) . .
C69 C72 C76 C75 -177.2(7) . .
C70 C69 C72 C73 -154.3(8) . .
C70 C69 C72 C76 29.9(10) . .
C71 C66 C67 C68 -1.7(10) . .
C72 C69 C70 C71 -179.6(7) . .
C72 C73 C74 N6 4.0(15) . .
C73 C72 C76 C75 6.8(11) . .
C74 N6 C75 C76 -3.0(11) . .
C74 N6 C77 C78 81.3(8) . .
C75 N6 C74 C73 1.7(14) . .
C75 N6 C77 C78 -92.8(7) . .
C76 C72 C73 C74 -7.9(12) . .
C77 N6 C74 C73 -172.4(8) . .
C77 N6 C75 C76 171.1(6) . .
C77 C78 C79 C80 174.4(7) . .
C77 C78 C83 C82 -174.2(7) . .
C78 C79 C80 C81 -1.7(13) . .
C79 C78 C83 C82 3.7(12) . .
C79 C80 C81 C82 6.5(12) . .
C79 C80 C81 C84 -177.0(7) . .
C80 C81 C82 C83 -6.3(12) . .
C80 C81 C84 C85 23.0(10) . .
C80 C81 C84 C89 -158.2(8) . .
C81 C82 C83 C78 1.3(14) . .
C81 C84 C85 C86 175.4(6) . .
C81 C84 C89 C88 -175.4(8) . .
C82 C81 C84 C85 -160.8(7) . .
C82 C81 C84 C89 18.1(10) . .
C83 C78 C79 C80 -3.5(11) . .
C84 C81 C82 C83 177.2(7) . .
C84 C85 C86 C87 -0.5(10) . .
C85 C84 C89 C88 3.5(13) . .
C85 C86 C87 C88 4.9(10) . .
C85 C86 C87 C90 -172.5(6) . .
C86 C87 C88 C89 -5.0(13) . .
C86 C87 C90 N7 72.9(7) . .
C87 C88 C89 C84 0.8(15) . .
C88 C87 C90 N7 -104.4(8) . .
C89 C84 C85 C86 -3.6(10) . .
C90 N7 C91 C92 170.9(5) . .
C90 N7 C95 C94 -171.2(7) . .
C90 C87 C88 C89 172.4(8) . .
C91 N7 C90 C87 -94.1(7) . .
C91 N7 C95 C94 2.1(11) . .
C91 C92 C93 C94 2.7(9) . .
C91 C92 C93 C96 -179.3(6) . .
C92 C93 C94 C95 -3.0(11) . .
C92 C93 C96 C97 27.0(9) . .
C92 C93 C96 C101 -150.9(6) . .
C93 C94 C95 N7 0.6(12) . .
C93 C96 C97 C98 -178.9(6) . .
C93 C96 C101 C100 179.1(6) . .
C94 C93 C96 C97 -155.0(7) . .
C94 C93 C96 C101 27.0(9) . .
C95 N7 C90 C87 79.3(7) . .
C95 N7 C91 C92 -2.4(9) . .
C96 C93 C94 C95 179.0(7) . .
C96 C97 C98 C99 0.4(11) . .
C97 C96 C101 C100 1.1(10) . .
C97 C98 C99 C100 0.0(10) . .
C97 C98 C99 C102 -179.6(6) . .
C98 C99 C100 C101 0.1(10) . .
C98 C99 C102 C103 -1.6(10) . .
C98 C99 C102 C106 179.4(6) . .
C99 C100 C101 C96 -0.7(11) . .
C99 C102 C103 C104 174.8(7) . .
C99 C102 C106 C105 -174.7(6) . .
C100 C99 C102 C103 178.7(7) . .
C100 C99 C102 C106 -0.2(9) . .
C101 C96 C97 C98 -0.9(10) . .
C102 C99 C100 C101 179.8(6) . .
C102 C103 C104 N8 1.9(12) . .
C103 C102 C106 C105 6.3(10) . .
C104 N8 C105 C106 -2.6(10) . .
C104 N8 C107 C108 79.9(8) . .
C105 N8 C104 C103 2.8(10) . .
C105 N8 C107 C108 -92.1(7) . .
C106 C102 C103 C104 -6.2(11) . .
C107 N8 C104 C103 -169.4(7) . .
C107 N8 C105 C106 169.5(6) . .
C107 C108 C109 C110 174.6(6) . .
C107 C108 C113 C112 -173.0(7) . .
C108 C109 C110 C111 -0.8(10) . .
C109 C108 C113 C112 4.0(11) . .
C109 C110 C111 C112 2.5(9) . .
C109 C110 C111 C114 -175.8(6) . .
C110 C111 C112 C113 -1.0(10) . .
C110 C111 C114 C115 23.7(9) . .
C110 C111 C114 C119 -157.4(6) . .
C111 C112 C113 C108 -2.3(12) . .
C111 C114 C115 C116 178.7(6) . .
C111 C114 C119 C118 -177.9(6) . .
C112 C111 C114 C115 -154.5(6) . .
C112 C111 C114 C119 24.4(9) . .
C113 C108 C109 C110 -2.5(10) . .
C114 C111 C112 C113 177.3(6) . .
C114 C115 C116 C117 -1.3(10) . .
C115 C114 C119 C118 1.1(10) . .
C115 C116 C117 C118 2.0(9) . .
C115 C116 C117 C120 -175.0(6) . .
C116 C117 C118 C119 -1.2(9) . .
C116 C117 C120 N5 74.5(7) . .
C117 C118 C119 C114 -0.4(10) . .
C118 C117 C120 N5 -102.4(7) . .
C119 C114 C115 C116 -0.3(10) . .
C120 N5 C61 C62 168.5(5) . .
C120 N5 C65 C64 -170.3(6) . .
C120 C117 C118 C119 175.8(6) . .
N1 C14 C15 C16 -1.1(9) . .
N2 C28 C29 C25 -1.4(17) . .
N2 C30 C31 C32 87.0(6) . .
N2 C30 C31 C36 -86.6(7) . .
N3 C44 C45 C46 0.5(9) . .
N4 C58 C59 C55 -1.8(9) . .
C1 C2 C3 C4 0.6(9) . .
C2 C1 C6 C5 0.4(9) . .
C2 C1 C60 N4 74.6(7) . .
C2 C3 C4 C5 -2.1(8) . .
C2 C3 C4 C7 176.7(5) . .
C3 C4 C5 C6 2.8(9) . .
C3 C4 C7 C8 22.0(8) . .
C3 C4 C7 C12 -156.0(6) . .
C4 C5 C6 C1 -2.0(10) . .
C4 C7 C8 C9 -176.4(5) . .
C4 C7 C12 C11 177.5(5) . .
C5 C4 C7 C8 -159.2(6) . .
C5 C4 C7 C12 22.7(8) . .
C6 C1 C2 C3 0.3(9) . .
C6 C1 C60 N4 -99.5(6) . .
C7 C4 C5 C6 -176.0(6) . .
C7 C8 C9 C10 -1.3(9) . .
C8 C7 C12 C11 -0.6(8) . .
C8 C9 C10 C11 -0.3(8) . .
C8 C9 C10 C13 173.9(5) . .
C9 C10 C11 C12 1.4(8) . .
C9 C10 C13 N1 -99.1(6) . .
C10 C11 C12 C7 -0.9(9) . .
C11 C10 C13 N1 75.0(6) . .
C12 C7 C8 C9 1.7(8) . .
C13 N1 C14 C15 -168.0(5) . .
C13 N1 C18 C17 168.8(5) . .
C13 C10 C11 C12 -172.8(5) . .
C14 N1 C13 C10 73.3(6) . .
C14 N1 C18 C17 -2.0(8) . .
C14 C15 C16 C17 -1.6(8) . .
C14 C15 C16 C19 176.8(5) . .
C15 C16 C17 C18 2.5(8) . .
C15 C16 C19 C20 9.0(8) . .
C15 C16 C19 C24 -169.7(6) . .
C16 C17 C18 N1 -0.8(9) . .
C16 C19 C20 C21 178.5(7) . .
C16 C19 C24 C23 -178.4(6) . .
C17 C16 C19 C20 -172.6(6) . .
C17 C16 C19 C24 8.7(8) . .
C18 N1 C13 C10 -97.6(6) . .
C18 N1 C14 C15 2.9(8) . .
C19 C16 C17 C18 -175.9(5) . .
C19 C20 C21 C22 -1.1(13) . .
C20 C19 C24 C23 2.8(10) . .
C20 C21 C22 C23 4.9(11) . .
C20 C21 C22 C25 -178.7(7) . .
C21 C22 C23 C24 -4.9(10) . .
C21 C22 C25 C26 12.6(10) . .
C21 C22 C25 C29 -165.2(8) . .
C22 C23 C24 C19 1.1(11) . .
C22 C25 C26 C27 -177.3(6) . .
C22 C25 C29 C28 178.4(9) . .
C23 C22 C25 C26 -171.2(6) . .
C23 C22 C25 C29 11.1(10) . .
C24 C19 C20 C21 -2.8(11) . .
C25 C22 C23 C24 178.6(6) . .
C25 C26 C27 N2 -0.9(11) . .
C26 C25 C29 C28 0.5(14) . .
C27 N2 C28 C29 1.1(14) . .
C27 N2 C30 C31 -81.4(7) . .
C28 N2 C27 C26 0.0(11) . .
C28 N2 C30 C31 89.3(8) . .
C29 C25 C26 C27 0.6(10) . .
C30 N2 C27 C26 170.6(6) . .
C30 N2 C28 C29 -169.7(9) . .
C30 C31 C32 C33 -173.7(5) . .
C30 C31 C36 C35 173.8(6) . .
C31 C32 C33 C34 0.7(9) . .
C32 C31 C36 C35 0.2(10) . .
C32 C33 C34 C35 -1.4(8) . .
C32 C33 C34 C37 176.4(5) . .
C33 C34 C35 C36 1.5(10) . .
C33 C34 C37 C38 -21.3(8) . .
C33 C34 C37 C42 161.3(6) . .
C34 C35 C36 C31 -0.9(11) . .
C34 C37 C38 C39 -178.7(6) . .
C34 C37 C42 C41 177.4(6) . .
C35 C34 C37 C38 156.4(6) . .
C35 C34 C37 C42 -21.0(9) . .
C36 C31 C32 C33 -0.1(9) . .
C37 C34 C35 C36 -176.3(6) . .
C37 C38 C39 C40 1.6(10) . .
C38 C37 C42 C41 -0.1(9) . .
C38 C39 C40 C41 -0.7(9) . .
C38 C39 C40 C43 172.0(6) . .
C39 C40 C41 C42 -0.6(10) . .
C39 C40 C43 N3 -77.7(7) . .
C40 C41 C42 C37 1.0(10) . .
C41 C40 C43 N3 94.8(7) . .
C42 C37 C38 C39 -1.2(9) . .
C43 N3 C44 C45 170.1(5) . .
C43 N3 C48 C47 -171.1(5) . .
C43 C40 C41 C42 -173.2(6) . .
C44 N3 C43 C40 -73.6(7) . .
C44 N3 C48 C47 1.4(9) . .
C44 C45 C46 C47 2.3(8) . .
C44 C45 C46 C49 -176.1(5) . .
C45 C46 C47 C48 -3.3(8) . .
C45 C46 C49 C50 -16.5(8) . .
C45 C46 C49 C54 164.2(5) . .
C46 C47 C48 N3 1.6(9) . .
C46 C49 C50 C51 -179.4(6) . .
C46 C49 C54 C53 179.6(5) . .
C47 C46 C49 C50 165.2(6) . .
C47 C46 C49 C54 -14.1(8) . .
C48 N3 C43 C40 98.8(6) . .
C48 N3 C44 C45 -2.4(9) . .
C49 C46 C47 C48 175.0(5) . .
C49 C50 C51 C52 0.1(10) . .
C50 C49 C54 C53 0.3(8) . .
C50 C51 C52 C53 -0.5(9) . .
C50 C51 C52 C55 179.3(6) . .
C51 C52 C53 C54 0.7(9) . .
C51 C52 C55 C56 26.0(8) . .
C51 C52 C55 C59 -155.0(6) . .
C52 C53 C54 C49 -0.6(9) . .
C52 C55 C56 C57 176.6(5) . .
C52 C55 C59 C58 -175.9(5) . .
C53 C52 C55 C56 -154.3(6) . .
C53 C52 C55 C59 24.7(8) . .
C54 C49 C50 C51 0.0(9) . .
C55 C52 C53 C54 -179.0(5) . .
C55 C56 C57 N4 0.4(9) . .
C56 C55 C59 C58 3.2(8) . .
C57 N4 C58 C59 -0.5(8) . .
C57 N4 C60 C1 73.0(7) . .
C58 N4 C57 C56 1.2(8) . .
C58 N4 C60 C1 -98.9(6) . .
C59 C55 C56 C57 -2.5(8) . .
C60 N4 C57 C56 -170.8(5) . .
C60 N4 C58 C59 171.3(5) . .
C60 C1 C2 C3 -173.9(5) . .
C60 C1 C6 C5 174.6(6) . .
C969 O2 C968 C970 98(2) . .
C969 O2 C968 C971 -136(3) . .
C969 O2 C268 C270 130(4) . .
C969 O2 C268 C271 -109(3) . .
C969 O2 C269 C272 4(3) . .
C969 O2 C269 C273 128(4) . .
C968 O2 C969 C973 109(2) . .
C968 O2 C969 C972 -123(2) . .
C968 O2 C268 C270 -76(5) . .
C968 O2 C268 C271 45(4) . .
C968 O2 C269 C272 52(4) . .
C968 O2 C269 C273 176(2) . .
C268 O2 C969 C973 119(2) . .
C268 O2 C969 C972 -113(3) . .
C268 O2 C968 C970 72(5) . .
C268 O2 C968 C971 -162(6) . .
C268 O2 C269 C272 50(4) . .
C268 O2 C269 C273 174(3) . .
C269 O2 C969 C973 -105(3) . .
C269 O2 C969 C972 23(3) . .
C269 O2 C968 C970 68(3) . .
C269 O2 C968 C971 -166(3) . .
C269 O2 C268 C270 100(4) . .
C269 O2 C268 C271 -138(3) . .
C121 C122 C123 C124 -1.7(10) . .
C121 C126 C127 C128 -1.4(8) . .
C121 C126 C127 C139 178.9(5) . .
C122 C121 C126 C125 1.2(8) . .
C122 C121 C126 C127 -178.2(5) . .
C122 C121 C130 C129 178.6(6) . .
C122 C123 C124 C125 0.8(11) . .
C123 C124 C125 C126 1.1(9) . .
C123 C124 C125 C131 -178.0(6) . .
C124 C125 C126 C121 -2.1(8) . .
C124 C125 C126 C127 177.4(5) . .
C124 C125 C131 C132 2.1(9) . .
C124 C125 C131 C140 -176.1(5) . .
C125 C126 C127 C128 179.1(5) . .
C125 C126 C127 C139 -0.6(8) . .
C125 C131 C132 C133 -178.9(6) . .
C125 C131 C140 C135 178.4(5) . .
C125 C131 C140 C139 -2.0(8) . .
C126 C121 C122 C123 0.7(9) . .
C126 C121 C130 C129 -1.5(8) . .
C126 C125 C131 C132 -177.0(5) . .
C126 C125 C131 C140 4.8(8) . .
C126 C127 C128 C129 0.6(8) . .
C126 C127 C139 C138 -176.5(5) . .
C126 C127 C139 C140 3.3(7) . .
C127 C128 C129 C130 -0.2(9) . .
C127 C139 C140 C131 -2.0(7) . .
C127 C139 C140 C135 177.5(5) . .
C128 C127 C139 C138 3.8(8) . .
C128 C127 C139 C140 -176.3(5) . .
C128 C129 C130 C121 0.7(9) . .
C130 C121 C122 C123 -179.4(6) . .
C130 C121 C126 C125 -178.7(5) . .
C130 C121 C126 C127 1.9(8) . .
C131 C125 C126 C121 177.1(5) . .
C131 C125 C126 C127 -3.5(8) . .
C131 C132 C133 C134 1.2(10) . .
C132 C131 C140 C135 0.2(8) . .
C132 C131 C140 C139 179.7(5) . .
C132 C133 C134 C135 -1.1(10) . .
C133 C134 C135 C136 179.9(6) . .
C133 C134 C135 C140 0.5(9) . .
C134 C135 C136 C137 -178.8(6) . .
C134 C135 C140 C131 -0.1(8) . .
C134 C135 C140 C139 -179.6(5) . .
C135 C136 C137 C138 -0.4(9) . .
C136 C135 C140 C131 -179.5(5) . .
C136 C135 C140 C139 1.0(8) . .
C136 C137 C138 C139 -1.4(9) . .
C137 C138 C139 C127 -177.3(5) . .
C137 C138 C139 C140 2.9(8) . .
C138 C139 C140 C131 177.8(5) . .
C138 C139 C140 C135 -2.6(7) . .
C139 C127 C128 C129 -179.7(5) . .
C140 C131 C132 C133 -0.7(9) . .
C140 C135 C136 C137 0.5(9) . .
C161 C162 C163 C164 -0.9(10) . .
C161 C179 C180 C171 1.8(8) . .
C161 C179 C180 C175 -178.8(5) . .
C162 C161 C170 C165 3.3(8) . .
C162 C161 C170 C169 -175.7(5) . .
C162 C161 C179 C178 -6.5(9) . .
C162 C161 C179 C180 174.7(5) . .
C162 C163 C164 C165 2.0(11) . .
C163 C164 C165 C166 179.0(7) . .
C163 C164 C165 C170 -0.4(10) . .
C164 C165 C166 C167 -178.0(7) . .
C164 C165 C170 C161 -2.3(9) . .
C164 C165 C170 C169 176.8(6) . .
C165 C166 C167 C168 1.1(12) . .
C166 C165 C170 C161 178.4(6) . .
C166 C165 C170 C169 -2.6(9) . .
C166 C167 C168 C169 -2.3(11) . .
C167 C168 C169 C170 0.9(9) . .
C167 C168 C169 C171 -178.9(6) . .
C168 C169 C170 C161 -179.5(6) . .
C168 C169 C170 C165 1.5(8) . .
C168 C169 C171 C172 -4.2(9) . .
C168 C169 C171 C180 174.6(6) . .
C169 C171 C172 C173 177.8(5) . .
C169 C171 C180 C175 -175.2(5) . .
C169 C171 C180 C179 4.2(8) . .
C170 C161 C162 C163 -1.8(9) . .
C170 C161 C179 C178 172.0(5) . .
C170 C161 C179 C180 -6.8(8) . .
C170 C165 C166 C167 1.4(11) . .
C170 C169 C171 C172 175.9(5) . .
C170 C169 C171 C180 -5.3(8) . .
C171 C169 C170 C161 0.3(8) . .
C171 C169 C170 C165 -178.7(5) . .
C171 C172 C173 C174 -1.8(9) . .
C172 C171 C180 C175 3.6(8) . .
C172 C171 C180 C179 -177.0(5) . .
C172 C173 C174 C175 1.8(10) . .
C173 C174 C175 C176 -179.8(6) . .
C173 C174 C175 C180 1.0(9) . .
C174 C175 C176 C177 -179.4(6) . .
C174 C175 C180 C171 -3.6(8) . .
C174 C175 C180 C179 176.9(5) . .
C175 C176 C177 C178 2.6(9) . .
C176 C175 C180 C171 177.1(5) . .
C176 C175 C180 C179 -2.3(8) . .
C176 C177 C178 C179 -2.7(9) . .
C177 C178 C179 C161 -178.7(5) . .
C177 C178 C179 C180 0.1(9) . .
C178 C179 C180 C171 -177.1(5) . .
C178 C179 C180 C175 2.3(8) . .
C179 C161 C162 C163 176.8(6) . .
C179 C161 C170 C165 -175.3(5) . .
C179 C161 C170 C169 5.8(8) . .
C180 C171 C172 C173 -1.0(8) . .
C180 C175 C176 C177 -0.1(9) . .
C141 C142 C143 C144 0.2(9) . .
C141 C151 C152 C153 -178.4(6) . .
C141 C151 C160 C155 178.9(5) . .
C141 C151 C160 C159 -1.6(8) . .
C142 C141 C150 C145 -0.6(8) . .
C142 C141 C150 C149 179.6(5) . .
C142 C141 C151 C152 2.7(9) . .
C142 C141 C151 C160 -177.6(5) . .
C142 C143 C144 C145 -0.5(9) . .
C143 C144 C145 C146 -179.6(6) . .
C143 C144 C145 C150 0.2(8) . .
C144 C145 C146 C147 -178.7(5) . .
C144 C145 C150 C141 0.4(8) . .
C144 C145 C150 C149 -179.9(5) . .
C145 C146 C147 C148 -1.0(9) . .
C146 C145 C150 C141 -179.8(5) . .
C146 C145 C150 C149 -0.1(8) . .
C146 C147 C148 C149 -0.9(9) . .
C147 C148 C149 C150 2.2(8) . .
C147 C148 C149 C159 -177.2(5) . .
C148 C149 C150 C141 178.0(5) . .
C148 C149 C150 C145 -1.7(7) . .
C148 C149 C159 C158 3.0(8) . .
C148 C149 C159 C160 -177.1(5) . .
C149 C159 C160 C151 -1.3(7) . .
C149 C159 C160 C155 178.2(5) . .
C150 C141 C142 C143 0.4(9) . .
C150 C141 C151 C152 -177.2(5) . .
C150 C141 C151 C160 2.5(8) . .
C150 C145 C146 C147 1.5(8) . .
C150 C149 C159 C158 -176.4(5) . .
C150 C149 C159 C160 3.4(7) . .
C151 C141 C142 C143 -179.5(5) . .
C151 C141 C150 C145 179.3(5) . .
C151 C141 C150 C149 -0.5(8) . .
C151 C152 C153 C154 -1.4(11) . .
C152 C151 C160 C155 -1.4(8) . .
C152 C151 C160 C159 178.1(5) . .
C152 C153 C154 C155 0.5(11) . .
C153 C154 C155 C156 178.1(6) . .
C153 C154 C155 C160 -0.1(10) . .
C154 C155 C156 C157 179.8(6) . .
C154 C155 C160 C151 0.6(8) . .
C154 C155 C160 C159 -179.0(5) . .
C155 C156 C157 C158 0.3(9) . .
C156 C155 C160 C151 -177.7(5) . .
C156 C155 C160 C159 2.7(8) . .
C156 C157 C158 C159 0.5(9) . .
C157 C158 C159 C149 -179.8(5) . .
C157 C158 C159 C160 0.4(8) . .
C158 C159 C160 C151 178.5(5) . .
C158 C159 C160 C155 -2.0(7) . .
C159 C149 C150 C141 -2.5(7) . .
C159 C149 C150 C145 177.8(5) . .
C160 C151 C152 C153 1.8(9) . .
C160 C155 C156 C157 -1.9(9) . .
C225 C226 C227 C228 -4(3) . .
C225 C231 C232 C233 179.0(14) . .
C225 C231 C236 C231 -2.6(11) . 2_755
C225 C231 C236 C235 177.4(11) . .
C226 C225 C230 C225 177.1(18) . 2_755
C226 C225 C230 C229 -2.9(18) . .
C226 C225 C231 C232 6(3) . .
C226 C225 C231 C236 -174.5(12) . .
C226 C227 C228 C229 5(2) . .
C227 C228 C229 C228 175.3(16) . 2_755
C227 C228 C229 C230 -4.7(16) . .
C228 C229 C230 C225 3.6(10) 2_755 2_755
C228 C229 C230 C225 -176.4(10) . 2_755
C228 C229 C230 C225 -176.4(10) 2_755 .
C228 C229 C230 C225 3.6(10) . .
C230 C225 C226 C227 3(2) . .
C230 C225 C231 C232 -174.6(12) . .
C230 C225 C231 C236 5(2) . .
C231 C225 C226 C227 -176.9(14) . .
C231 C225 C230 C225 -2.6(11) . 2_755
C231 C225 C230 C229 177.4(11) . .
C231 C232 C233 C234 4(3) . .
C232 C231 C236 C231 177.3(17) . 2_755
C232 C231 C236 C235 -2.7(17) . .
C232 C233 C234 C235 -3(2) . .
C233 C234 C235 C234 179.6(17) . 2_755
C233 C234 C235 C236 -0.4(17) . .
C234 C235 C236 C231 -176.7(10) 2_755 .
C234 C235 C236 C231 3.3(10) . .
C234 C235 C236 C231 -176.7(10) . 2_755
C234 C235 C236 C231 3.3(10) 2_755 2_755
C236 C231 C232 C233 -1(2) . .
C249 O1 C252 C253 -123(3) . .
C249 O1 C252 C254 105(2) . .
C252 O1 C249 C250 66(3) . .
C252 O1 C249 C251 -160(2) . .
C213 C214 C215 C216 175.7(9) . 2_755
C213 C214 C215 C216 -4.3(9) 2_755 2_755
C213 C214 C215 C216 175.7(9) 2_755 .
C213 C214 C215 C216 -4.3(9) . .
C213 C219 C220 C219 1.3(10) . 2_755
C213 C219 C220 C221 -178.7(10) . .
C213 C219 C224 C223 -175.6(13) . .
C214 C213 C218 C217 -1(3) . .
C214 C213 C219 C220 -3(2) . .
C214 C213 C219 C224 177.5(11) . .
C214 C215 C216 C217 6.1(14) . .
C215 C216 C217 C218 -5(2) . .
C216 C215 C216 C217 -173.9(14) 2_755 .
C216 C217 C218 C213 3(2) . .
C218 C213 C214 C213 -178.2(18) . 2_755
C218 C213 C214 C215 1.8(18) . .
C218 C213 C219 C220 176.9(13) . .
C218 C213 C219 C224 -3(3) . .
C219 C213 C214 C213 1.3(10) . 2_755
C219 C213 C214 C215 -178.7(10) . .
C219 C213 C218 C217 179.3(11) . .
C219 C220 C221 C222 -179.4(9) . 2_755
C219 C220 C221 C222 0.6(9) 2_755 2_755
C219 C220 C221 C222 0.6(9) . .
C219 C220 C221 C222 -179.4(9) 2_755 .
C220 C219 C224 C223 4.4(19) . .
C220 C221 C222 C223 -8.3(16) . .
C221 C222 C223 C224 14(2) . .
C222 C221 C222 C223 171.7(16) 2_755 .
C222 C223 C224 C219 -12(2) . .
C224 C219 C220 C219 -178.7(14) . 2_755
C224 C219 C220 C221 1.3(14) . .
C181 C182 C183 C184 2.4(8) . .
C181 C186 C187 C188 -1.0(8) . .
C181 C186 C187 C192 178.6(5) . .
C182 C181 C186 C185 1.3(7) . .
C182 C181 C186 C187 -179.5(4) . .
C182 C183 C184 C185 -1.5(10) . .
C183 C182 C183 C184 -177.6(8) 2_655 .
C183 C184 C185 C186 0.4(11) . .
C184 C185 C186 C181 -0.3(10) . .
C184 C185 C186 C187 -179.5(6) . .
C185 C186 C187 C188 178.2(5) . .
C185 C186 C187 C192 -2.2(10) . .
C186 C181 C182 C183 -2.3(4) . .
C186 C181 C182 C183 -2.3(4) 2_655 2_655
C186 C181 C182 C183 177.7(4) 2_655 .
C186 C181 C182 C183 177.7(4) . 2_655
C186 C181 C186 C185 -178.7(7) 2_655 .
C186 C181 C186 C187 0.5(4) 2_655 .
C186 C187 C188 C187 0.5(4) . 2_655
C186 C187 C188 C189 -179.5(4) . .
C186 C187 C192 C191 179.1(6) . .
C187 C188 C189 C190 0.0(4) . .
C187 C188 C189 C190 -180.0(4) 2_655 .
C187 C188 C189 C190 0.0(4) 2_655 2_655
C187 C188 C189 C190 -180.0(4) . 2_655
C188 C187 C192 C191 -1.3(9) . .
C188 C189 C190 C191 -0.6(7) . .
C189 C190 C191 C192 0.2(10) . .
C190 C189 C190 C191 179.4(7) 2_655 .
C190 C191 C192 C187 0.8(11) . .
C192 C187 C188 C187 -179.2(6) . 2_655
C192 C187 C188 C189 0.8(6) . .
C193 C194 C195 C196 0.5(9) . .
C193 C201 C202 C193 0.4(8) 3_866 .
C193 C201 C202 C197 180.0(5) 3_866 .
C194 C193 C202 C197 -1.3(8) . .
C194 C193 C202 C201 178.3(5) . .
C194 C195 C196 C197 -0.5(9) . .
C195 C196 C197 C198 -179.4(5) . .
C195 C196 C197 C202 -0.4(8) . .
C196 C197 C198 C199 178.0(5) . .
C196 C197 C202 C193 1.3(8) . .
C196 C197 C202 C201 -178.3(5) . .
C197 C198 C199 C200 0.1(9) . .
C198 C197 C202 C193 -179.6(5) . .
C198 C197 C202 C201 0.7(8) . .
C198 C199 C200 C201 1.2(9) . .
C199 C200 C201 C193 179.0(5) . 3_866
C199 C200 C201 C202 -1.5(8) . .
C200 C201 C202 C193 -179.1(5) . .
C200 C201 C202 C197 0.5(8) . .
C201 C193 C194 C195 179.1(5) 3_866 .
C201 C193 C202 C197 180.0(5) 3_866 .
C201 C193 C202 C201 -0.4(8) 3_866 .
C202 C193 C194 C195 0.5(8) . .
C202 C197 C198 C199 -1.1(8) . .
C203 C204 C205 C206 -2.1(11) . .
C203 C208 C209 C210 -2.3(10) . .
C204 C203 C208 C207 -0.1(10) . .
C204 C203 C208 C209 -178.7(6) . .
C204 C203 C212 C204 1.0(10) . 3_766
C204 C203 C212 C211 179.4(6) . .
C204 C205 C206 C207 1.8(13) . .
C205 C206 C207 C208 -0.4(13) . .
C206 C207 C208 C203 -0.4(12) . .
C206 C207 C208 C209 178.2(7) . .
C207 C208 C209 C210 179.1(7) . .
C208 C203 C204 C205 1.3(9) . .
C208 C203 C204 C212 -179.2(6) . 3_766
C208 C203 C212 C204 179.3(6) . 3_766
C208 C203 C212 C211 -2.4(9) . .
C208 C209 C210 C211 0.9(11) . .
C209 C210 C211 C212 -0.2(11) . .
C210 C211 C212 C203 1.0(10) . .
C210 C211 C212 C204 179.3(6) . 3_766
C212 C203 C204 C205 179.5(6) . .
C212 C203 C204 C212 -1.0(10) . 3_766
C212 C203 C208 C207 -178.4(7) . .
C212 C203 C208 C209 3.0(9) . .
C212 C204 C205 C206 178.5(7) 3_766 .

loop_
_smtbx_masks_void_nr
_smtbx_masks_void_average_x
_smtbx_masks_void_average_y
_smtbx_masks_void_average_z
_smtbx_masks_void_volume
_smtbx_masks_void_count_electrons
1 -0.250 0.271 0.250 476.1 139.3
2 0.250 0.729 0.750 476.1 139.6
